data_7033151
loop_
_publ_author_name
'Lobanova, Irina'
'Kosenko, Irina'
'Laskova, Julia'
'Ananyev, Ivan'
'Druzina, Anna'
'Godovikov, Ivan'
'Bregadze, Vladimir I.'
'Qi, Shicheng'
'Le\'snikowski, Zbigniew J'
'Semioshkin, Andrey'

_publ_section_title
;
 Synthesis and the structure of 8-tetrahydrofuronium and
 8-tetrahydropyronium derivatives of iron bis(dicarbollide)(-I) and their
 cleavage reactions.
;
_journal_issue 4
_journal_name_full 'Dalton transactions (Cambridge, England : 2003)'
_journal_page_first 1571
_journal_page_last 1584
_journal_paper_doi 10.1039/c4dt03015j
_journal_volume 44
_journal_year 2015
_chemical_formula_moiety 'C12 H38 B18 Fe N O2'
_chemical_formula_sum 'C12 H38 B18 Fe N O2'
_chemical_formula_weight 478.86
_chemical_name_systematic
; 
 ? 
;
_space_group_IT_number 2
_symmetry_cell_setting triclinic
_symmetry_space_group_name_Hall '-P 1'
_symmetry_space_group_name_H-M 'P -1'
_atom_sites_solution_hydrogens geom
_atom_sites_solution_primary direct
_atom_sites_solution_secondary difmap
_audit_creation_method SHELXL-97
_cell_angle_alpha 71.221(2)
_cell_angle_beta 85.257(2)
_cell_angle_gamma 83.086(2)
_cell_formula_units_Z 6
_cell_length_a 10.4813(8)
_cell_length_b 16.4726(13)
_cell_length_c 23.1236(19)
_cell_measurement_reflns_used 729
_cell_measurement_temperature 120(2)
_cell_measurement_theta_max 28
_cell_measurement_theta_min 3
_cell_volume 3748.3(5)
_computing_cell_refinement 'Bruker SAINT'
_computing_data_collection 'Bruker APEX II'
_computing_data_reduction 'Bruker SAINT'
_computing_molecular_graphics 'Bruker SHELXTL'
_computing_publication_material 'Bruker SHELXTL'
_computing_structure_refinement 'SHELXL-97 (Sheldrick, 1997)'
_computing_structure_solution 'SHELXS-97 (Sheldrick, 1997)'
_diffrn_ambient_temperature 120(2)
_diffrn_measured_fraction_theta_full 0.998
_diffrn_measured_fraction_theta_max 0.998
_diffrn_measurement_device_type 'Bruker APEX II CCD area detector''
_diffrn_measurement_method 'omega scans'
_diffrn_radiation_monochromator graphite
_diffrn_radiation_source 'fine-focus sealed tube'
_diffrn_radiation_type MoK\a
_diffrn_radiation_wavelength 0.71073
_diffrn_reflns_av_R_equivalents 0.1001
_diffrn_reflns_av_sigmaI/netI 0.1729
_diffrn_reflns_limit_h_max 13
_diffrn_reflns_limit_h_min -13
_diffrn_reflns_limit_k_max 21
_diffrn_reflns_limit_k_min -21
_diffrn_reflns_limit_l_max 30
_diffrn_reflns_limit_l_min -30
_diffrn_reflns_number 41773
_diffrn_reflns_theta_full 28.00
_diffrn_reflns_theta_max 28.00
_diffrn_reflns_theta_min 1.83
_exptl_absorpt_coefficient_mu 0.617
_exptl_absorpt_correction_T_max 0.976
_exptl_absorpt_correction_T_min 0.924
_exptl_absorpt_correction_type multi-scan
_exptl_absorpt_process_details SADABS
_exptl_crystal_colour brown
_exptl_crystal_density_diffrn 1.273
_exptl_crystal_density_method 'not measured'
_exptl_crystal_description prism
_exptl_crystal_F_000 1494
_exptl_crystal_size_max 0.13
_exptl_crystal_size_mid 0.07
_exptl_crystal_size_min 0.04
_refine_diff_density_max 0.585
_refine_diff_density_min -0.659
_refine_diff_density_rms 0.074
_refine_ls_extinction_method none
_refine_ls_goodness_of_fit_ref 0.911
_refine_ls_hydrogen_treatment constr
_refine_ls_matrix_type full
_refine_ls_number_parameters 931
_refine_ls_number_reflns 18049
_refine_ls_number_restraints 30
_refine_ls_restrained_S_all 0.917
_refine_ls_R_factor_all 0.1474
_refine_ls_R_factor_gt 0.0563
_refine_ls_shift/su_max 0.015
_refine_ls_shift/su_mean 0.000
_refine_ls_structure_factor_coef Fsqd
_refine_ls_weighting_details 'calc w=1/[\s^2^(Fo^2^)+(0.0336P)^2^+0.0000P] where P=(Fo^2^+2Fc^2^)/3'
_refine_ls_weighting_scheme calc
_refine_ls_wR_factor_gt 0.0907
_refine_ls_wR_factor_ref 0.1114
_reflns_number_gt 9011
_reflns_number_total 18049
_reflns_threshold_expression I>2\s(I)
_cod_data_source_file c4dt03015j2.cif
_cod_data_source_block a
_cod_depositor_comments
;
The following automatic conversions were performed:

'_symmetry_cell_setting' value 'Triclinic' changed to 'triclinic'
according to
/usr/data/users/saulius/crontab/automatic-downloads/rss-feeds/RSC/lib/dictionaries/cif_core.dic
dictionary named 'cif_core.dic' version 2.4.2 from 2011-04-26.

Automatic conversion script
Id: cif_fix_values 2935 2014-11-11 08:27:57Z andrius 

 Adding full bibliography for 7033150--7033153.cif.
;
_cod_database_code 7033151

loop_
_symmetry_equiv_pos_as_xyz
'x, y, z'
'-x, -y, -z'

loop_
_atom_site_label
_atom_site_type_symbol
_atom_site_fract_x
_atom_site_fract_y
_atom_site_fract_z
_atom_site_U_iso_or_equiv
_atom_site_adp_type
_atom_site_occupancy
_atom_site_symmetry_multiplicity
_atom_site_calc_flag
_atom_site_refinement_flags
_atom_site_disorder_assembly
_atom_site_disorder_group
Fe3 Fe 0.38799(3) 0.74611(2) 0.286699(15) 0.01601(9) Uani 1 1 d . . .
Fe3B Fe 0.94469(3) 0.33757(2) 0.434386(15) 0.01604(9) Uani 1 1 d . . .
Fe3D Fe 0.37378(3) 0.29357(2) 1.085103(15) 0.02054(9) Uani 1 1 d . A .
O1B O 0.70667(14) 0.24687(9) 0.42735(7) 0.0205(4) Uani 1 1 d . . .
O1 O 0.18363(15) 0.83215(10) 0.19037(7) 0.0273(5) Uani 1 1 d . . .
O1D O 0.38815(16) 0.34185(10) 0.94271(7) 0.0289(5) Uani 1 1 d . . .
O2B O 0.60766(16) 0.29664(11) 0.22931(7) 0.0307(5) Uani 1 1 d . . .
O2 O -0.00552(18) 1.03265(12) 0.30889(9) 0.0495(6) Uani 1 1 d . . .
O2D O 0.09739(19) 0.14590(13) 0.94536(9) 0.0544(6) Uani 1 1 d U . .
N1B N 0.69333(17) 0.17313(11) 0.34218(8) 0.0204(5) Uani 1 1 d . . .
H1NB H 0.7098 0.2062 0.3645 0.025 Uiso 1 1 d R . .
N1 N 0.03718(19) 0.97121(12) 0.20544(9) 0.0273(6) Uani 1 1 d . . .
H1N H 0.1072 0.9319 0.2113 0.033 Uiso 1 1 d R . .
N1D N 0.1857(2) 0.31223(12) 0.88787(9) 0.0315(6) Uani 1 1 d . . .
H1ND H 0.2450 0.3196 0.9107 0.038 Uiso 1 1 d R A .
C1B C 0.8721(2) 0.44088(13) 0.46381(10) 0.0172(6) Uani 1 1 d . . .
H1B H 0.9479 0.4492 0.4923 0.021 Uiso 1 1 calc R . .
C1C C 1.1048(2) 0.31422(14) 0.38008(11) 0.0222(6) Uani 1 1 d . . .
H1C H 1.0905 0.3620 0.3335 0.027 Uiso 1 1 calc R . .
C1 C 0.4044(2) 0.61690(13) 0.29435(10) 0.0185(6) Uani 1 1 d . . .
H1 H 0.5074 0.5930 0.3044 0.022 Uiso 1 1 calc R . .
C1A C 0.4063(2) 0.81864(14) 0.34477(11) 0.0246(6) Uani 1 1 d . . .
H1A H 0.3293 0.8002 0.3818 0.029 Uiso 1 1 calc R . .
C1D C 0.4762(2) 0.17221(14) 1.11353(11) 0.0234(7) Uani 1 1 d . A .
H1D H 0.4273 0.1361 1.1577 0.028 Uiso 1 1 calc R . .
C1E C 0.2960(3) 0.42159(15) 1.07366(11) 0.0302(7) Uani 1 1 d . A .
H1E H 0.3599 0.4631 1.0380 0.036 Uiso 1 1 calc R . .
C2C C 1.1430(2) 0.34325(15) 0.43581(11) 0.0245(7) Uani 1 1 d . . .
H2C H 1.1553 0.4123 0.4293 0.029 Uiso 1 1 calc R . .
C2 C 0.3042(2) 0.64059(13) 0.34475(10) 0.0179(6) Uani 1 1 d . . .
H2 H 0.3345 0.6340 0.3915 0.021 Uiso 1 1 calc R . .
C2B C 0.8907(2) 0.46749(14) 0.39025(10) 0.0195(6) Uani 1 1 d . . .
H2B H 0.9796 0.4950 0.3651 0.023 Uiso 1 1 calc R . .
C2D C 0.5632(2) 0.24809(15) 1.10963(11) 0.0246(6) Uani 1 1 d . A .
H2D H 0.5773 0.2675 1.1507 0.029 Uiso 1 1 calc R . .
C2A C 0.5322(2) 0.75448(15) 0.34312(10) 0.0235(6) Uani 1 1 d . . .
H2A H 0.5460 0.6898 0.3789 0.028 Uiso 1 1 calc R . .
C2E C 0.3425(2) 0.37289(15) 1.14162(10) 0.0264(7) Uani 1 1 d . A .
H2E H 0.4402 0.3794 1.1548 0.032 Uiso 1 1 calc R . .
C3B C 0.6462(2) 0.19133(14) 0.48140(11) 0.0260(7) Uani 1 1 d . . .
H3BA H 0.5517 0.2006 0.4778 0.031 Uiso 1 1 calc R . .
H3BB H 0.6663 0.2066 0.5175 0.031 Uiso 1 1 calc R . .
C3 C 0.2196(3) 0.85359(16) 0.12576(11) 0.0312(7) Uani 1 1 d . . .
H3A H 0.1589 0.8319 0.1049 0.037 Uiso 1 1 calc R . .
H3B H 0.3071 0.8265 0.1199 0.037 Uiso 1 1 calc R . .
C3D C 0.4350(2) 0.4204(2) 0.90645(15) 0.0318(11) Uani 0.60 1 d PDU A 1
H3DA H 0.5102 0.4088 0.8804 0.038 Uiso 0.60 1 calc PR A 1
H3DB H 0.4629 0.4508 0.9331 0.038 Uiso 0.60 1 calc PR A 1
C3D' C 0.4036(6) 0.4339(4) 0.92274(11) 0.0318(11) Uani 0.40 1 d PD A 2
H3DC H 0.4918 0.4418 0.9308 0.038 Uiso 0.40 1 calc PR A 2
H3DD H 0.3425 0.4621 0.9471 0.038 Uiso 0.40 1 calc PR A 2
C4 C 0.2160(2) 0.95076(15) 0.09904(12) 0.0311(7) Uani 1 1 d . . .
H4F H 0.2624 0.9651 0.0585 0.037 Uiso 1 1 calc R . .
H4G H 0.2629 0.9722 0.1258 0.037 Uiso 1 1 calc R . .
C4B C 0.6907(3) 0.09770(14) 0.49085(11) 0.0278(7) Uani 1 1 d . . .
H4BA H 0.6564 0.0639 0.5316 0.033 Uiso 1 1 calc R . .
H4BB H 0.7857 0.0906 0.4923 0.033 Uiso 1 1 calc R . .
C4D C 0.3275(3) 0.47686(15) 0.86619(11) 0.0327(12) Uani 0.60 1 d PD A 1
H4DA H 0.3569 0.5343 0.8446 0.039 Uiso 0.60 1 calc PR A 1
H4DB H 0.2513 0.4849 0.8928 0.039 Uiso 0.60 1 calc PR A 1
C4D' C 0.3802(2) 0.4780(3) 0.85444(12) 0.0327(12) Uani 0.40 1 d PD A 2
H4DC H 0.4427 0.4509 0.8300 0.039 Uiso 0.40 1 calc PR A 2
H4DD H 0.3952 0.5395 0.8432 0.039 Uiso 0.40 1 calc PR A 2
C5B C 0.6548(2) 0.05714(14) 0.44402(11) 0.0253(7) Uani 1 1 d . . .
H5BA H 0.6685 -0.0063 0.4622 0.030 Uiso 1 1 calc R . .
H5BB H 0.5618 0.0725 0.4371 0.030 Uiso 1 1 calc R . .
C5 C 0.0807(3) 0.99843(18) 0.09153(12) 0.0424(9) Uani 1 1 d . . .
H5F H 0.0882 1.0608 0.0820 0.051 Uiso 1 1 calc R . .
H5G H 0.0437 0.9904 0.0559 0.051 Uiso 1 1 calc R . .
C5D C 0.28780(19) 0.43848(18) 0.81863(12) 0.0329(12) Uani 0.60 1 d PD A 1
H5DA H 0.2760 0.4849 0.7791 0.040 Uiso 0.60 1 calc PR A 1
H5DB H 0.3575 0.3955 0.8123 0.040 Uiso 0.60 1 calc PR A 1
C5D' C 0.2428(2) 0.47162(14) 0.8386(2) 0.0329(12) Uani 0.40 1 d PD A 2
H5DC H 0.1835 0.4786 0.8727 0.040 Uiso 0.40 1 calc PR A 2
H5DD H 0.2203 0.5210 0.8019 0.040 Uiso 0.40 1 calc PR A 2
C6B C 0.7277(2) 0.08257(14) 0.38233(11) 0.0264(7) Uani 1 1 d . . .
H6BA H 0.8209 0.0750 0.3893 0.032 Uiso 1 1 calc R . .
H6BB H 0.7117 0.0425 0.3603 0.032 Uiso 1 1 calc R . .
C6 C -0.0128(2) 0.97058(16) 0.14654(12) 0.0345(8) Uani 1 1 d . . .
H6F H -0.0936 1.0094 0.1384 0.041 Uiso 1 1 calc R . .
H6G H -0.0337 0.9116 0.1514 0.041 Uiso 1 1 calc R . .
C6D C 0.1624(2) 0.3951(2) 0.8389(2) 0.0410(13) Uani 0.60 1 d PD A 1
H6DA H 0.1012 0.4317 0.8531 0.049 Uiso 0.60 1 d PR A 1
H6DB H 0.1293 0.3857 0.8053 0.049 Uiso 0.60 1 d PR A 1
C6D' C 0.2167(7) 0.3888(2) 0.8264(3) 0.0410(13) Uani 0.40 1 d PD A 2
H6DC H 0.2928 0.3691 0.8044 0.049 Uiso 0.40 1 calc PR A 2
H6DD H 0.1429 0.4020 0.7997 0.049 Uiso 0.40 1 calc PR A 2
C7B C 0.7759(2) 0.19391(15) 0.28428(11) 0.0270(7) Uani 1 1 d . . .
H7BA H 0.7659 0.1526 0.2623 0.032 Uiso 1 1 calc R . .
H7BB H 0.8673 0.1879 0.2943 0.032 Uiso 1 1 calc R . .
C7 C -0.0546(2) 0.93432(17) 0.25780(12) 0.0364(8) Uani 1 1 d . . .
H7F H -0.0573 0.8723 0.2635 0.044 Uiso 1 1 calc R . .
H7G H -0.1421 0.9637 0.2483 0.044 Uiso 1 1 calc R . .
C7D C 0.0548(3) 0.3010(2) 0.91841(14) 0.0515(9) Uani 1 1 d U A .
H7DA H -0.0082 0.3047 0.8878 0.062 Uiso 1 1 calc R . .
H7DB H 0.0285 0.3476 0.9366 0.062 Uiso 1 1 calc R . .
C8B C 0.7393(2) 0.28431(16) 0.24357(11) 0.0310(7) Uani 1 1 d . . .
H8BA H 0.7556 0.3258 0.2643 0.037 Uiso 1 1 calc R . .
H8BB H 0.7936 0.2959 0.2052 0.037 Uiso 1 1 calc R . .
C8 C -0.0154(3) 0.94487(17) 0.31604(13) 0.0422(9) Uani 1 1 d . . .
H8F H -0.0799 0.9221 0.3494 0.051 Uiso 1 1 calc R . .
H8G H 0.0685 0.9111 0.3276 0.051 Uiso 1 1 calc R . .
C8D C 0.0551(3) 0.2148(2) 0.96771(14) 0.0568(10) Uani 1 1 d U . .
H8DA H 0.1118 0.2137 1.0002 0.068 Uiso 1 1 calc R A .
H8DB H -0.0331 0.2074 0.9862 0.068 Uiso 1 1 calc R . .
C9B C 0.5290(2) 0.28221(16) 0.28429(11) 0.0311(7) Uani 1 1 d . . .
H9BA H 0.4373 0.2930 0.2742 0.037 Uiso 1 1 calc R . .
H9BB H 0.5458 0.3232 0.3054 0.037 Uiso 1 1 calc R . .
C9 C 0.0950(3) 1.06276(17) 0.26497(14) 0.0473(9) Uani 1 1 d . . .
H9P H 0.1765 1.0267 0.2782 0.057 Uiso 1 1 calc R . .
H9H H 0.1064 1.1228 0.2620 0.057 Uiso 1 1 calc R . .
C9D C 0.2256(3) 0.15408(16) 0.92162(12) 0.0389(8) Uani 1 1 d . . .
H9DA H 0.2572 0.1041 0.9076 0.047 Uiso 1 1 calc R A .
H9DB H 0.2810 0.1540 0.9543 0.047 Uiso 1 1 calc R . .
C10B C 0.5555(2) 0.19121(15) 0.32642(11) 0.0267(7) Uani 1 1 d . . .
H10F H 0.5002 0.1832 0.3643 0.032 Uiso 1 1 calc R . .
H10G H 0.5345 0.1501 0.3062 0.032 Uiso 1 1 calc R . .
C10 C 0.0652(3) 1.05947(15) 0.20291(13) 0.0403(8) Uani 1 1 d . . .
H10H H -0.0100 1.1012 0.1874 0.048 Uiso 1 1 calc R . .
H10I H 0.1395 1.0767 0.1739 0.048 Uiso 1 1 calc R . .
C10D C 0.2348(3) 0.23573(16) 0.86917(11) 0.0328(7) Uani 1 1 d . A .
H10J H 0.3257 0.2403 0.8541 0.039 Uiso 1 1 calc R . .
H10K H 0.1844 0.2340 0.8353 0.039 Uiso 1 1 calc R . .
B4B B 0.7845(3) 0.35535(16) 0.49351(12) 0.0175(7) Uani 1 1 d . . .
H4B H 0.7940 0.3061 0.5398 0.021 Uiso 1 1 calc R . .
B4C B 1.0123(3) 0.22897(17) 0.40580(13) 0.0242(7) Uani 1 1 d . . .
H4C H 0.9377 0.2143 0.3796 0.029 Uiso 1 1 calc R . .
B4 B 0.3701(3) 0.68022(16) 0.22241(12) 0.0182(7) Uani 1 1 d . . .
H4 H 0.4414 0.7004 0.1829 0.022 Uiso 1 1 calc R . .
B4D B 0.4009(3) 0.19035(17) 1.04783(12) 0.0243(8) Uani 1 1 d . . .
H4D H 0.3058 0.1685 1.0439 0.029 Uiso 1 1 calc R A .
B4A B 0.3652(3) 0.87972(17) 0.27337(13) 0.0255(8) Uani 1 1 d . . .
H4A H 0.2650 0.9061 0.2592 0.031 Uiso 1 1 calc R . .
B4E B 0.1948(3) 0.36462(19) 1.05220(15) 0.0335(9) Uani 1 1 d . . .
H4E H 0.1839 0.3654 1.0042 0.040 Uiso 1 1 calc R A .
B5 B 0.3317(3) 0.57059(17) 0.25119(13) 0.0227(7) Uani 1 1 d . . .
H5 H 0.3796 0.5206 0.2311 0.027 Uiso 1 1 calc R . .
B5B B 0.7171(3) 0.46345(16) 0.48609(12) 0.0198(7) Uani 1 1 d . . .
H5B H 0.6860 0.4836 0.5274 0.024 Uiso 1 1 calc R . .
B5A B 0.4417(3) 0.92268(18) 0.32162(14) 0.0280(8) Uani 1 1 d . . .
H5A H 0.3910 0.9744 0.3393 0.034 Uiso 1 1 calc R . .
B5C B 1.1788(3) 0.21477(18) 0.38354(14) 0.0257(8) Uani 1 1 d . . .
H5C H 1.2101 0.1934 0.3428 0.031 Uiso 1 1 calc R . .
B5D B 0.5384(3) 0.1133(2) 1.06768(14) 0.0319(8) Uani 1 1 d . A .
H5D H 0.5305 0.0430 1.0771 0.038 Uiso 1 1 calc R . .
B5E B 0.1357(3) 0.4572(2) 1.07392(16) 0.0460(10) Uani 1 1 d . A .
H5E H 0.0898 0.5166 1.0402 0.055 Uiso 1 1 calc R . .
B6D B 0.6403(3) 0.1499(2) 1.11008(14) 0.0317(9) Uani 1 1 d . . .
H6D H 0.6990 0.1048 1.1479 0.038 Uiso 1 1 calc R A .
B6C B 1.2613(3) 0.28995(18) 0.40191(14) 0.0279(8) Uani 1 1 d . . .
H6C H 1.3467 0.3184 0.3737 0.033 Uiso 1 1 calc R . .
B6B B 0.7900(3) 0.53493(17) 0.42098(12) 0.0209(7) Uani 1 1 d . . .
H6B H 0.8086 0.6015 0.4187 0.025 Uiso 1 1 calc R . .
B6 B 0.2942(3) 0.54522(17) 0.33047(13) 0.0223(7) Uani 1 1 d . . .
H6 H 0.3179 0.4791 0.3631 0.027 Uiso 1 1 calc R . .
B6A B 0.5470(3) 0.84133(18) 0.36729(13) 0.0277(8) Uani 1 1 d . . .
H6A H 0.5663 0.8385 0.4148 0.033 Uiso 1 1 calc R . .
B6E B 0.2350(3) 0.4631(2) 1.13098(15) 0.0442(10) Uani 1 1 d . . .
H6E H 0.2557 0.5260 1.1353 0.053 Uiso 1 1 calc R A .
B11 B 0.1552(3) 0.61219(17) 0.34145(13) 0.0227(7) Uani 1 1 d . . .
H11 H 0.0861 0.5898 0.3816 0.027 Uiso 1 1 calc R . .
B11B B 0.7486(3) 0.50998(17) 0.35625(13) 0.0231(7) Uani 1 1 d . . .
H11B H 0.7382 0.5610 0.3107 0.028 Uiso 1 1 calc R . .
B11C B 1.2478(3) 0.26924(18) 0.48155(14) 0.0286(8) Uani 1 1 d . . .
H11C H 1.3249 0.2842 0.5062 0.034 Uiso 1 1 calc R . .
B11A B 0.6659(3) 0.80742(18) 0.31918(13) 0.0284(8) Uani 1 1 d . . .
H11A H 0.7653 0.7820 0.3350 0.034 Uiso 1 1 calc R . .
B11D B 0.6939(3) 0.2480(2) 1.06066(14) 0.0334(9) Uani 1 1 d . A .
H11D H 0.7897 0.2682 1.0655 0.040 Uiso 1 1 calc R . .
B11E B 0.2207(3) 0.3707(2) 1.19535(15) 0.0412(10) Uani 1 1 d . A .
H11E H 0.2312 0.3725 1.2427 0.049 Uiso 1 1 calc R . .
B7B B 0.8167(3) 0.40276(17) 0.36265(12) 0.0211(7) Uani 1 1 d . . .
H7B H 0.8484 0.3851 0.3204 0.025 Uiso 1 1 calc R . .
B7C B 1.0824(3) 0.28374(18) 0.50346(13) 0.0238(8) Uani 1 1 d . . .
H7C H 1.0542 0.3068 0.5438 0.029 Uiso 1 1 calc R . .
B7 B 0.1914(3) 0.72225(17) 0.31275(12) 0.0199(7) Uani 1 1 d . . .
H7 H 0.1426 0.7708 0.3339 0.024 Uiso 1 1 calc R . .
B7A B 0.5880(3) 0.76388(17) 0.27199(13) 0.0211(7) Uani 1 1 d . . .
H7A H 0.6405 0.7099 0.2573 0.025 Uiso 1 1 calc R . .
B7D B 0.5562(3) 0.32481(19) 1.04067(13) 0.0289(8) Uani 1 1 d . . .
H7D H 0.5659 0.3948 1.0318 0.035 Uiso 1 1 calc R A .
B7E B 0.2804(3) 0.27804(19) 1.17325(13) 0.0289(8) Uani 1 1 d . . .
H7E H 0.3276 0.2198 1.2075 0.035 Uiso 1 1 calc R A .
B8B B 0.7412(3) 0.32864(17) 0.42824(12) 0.0187(7) Uani 1 1 d . . .
B8 B 0.2259(3) 0.74902(17) 0.23167(12) 0.0210(7) Uani 1 1 d . . .
B8C B 0.9987(3) 0.20616(17) 0.48775(13) 0.0241(8) Uani 1 1 d . . .
H8C H 0.9162 0.1757 0.5174 0.029 Uiso 1 1 calc R . .
B8A B 0.4858(3) 0.84792(17) 0.22251(13) 0.0240(7) Uani 1 1 d . . .
H8A H 0.4706 0.8531 0.1740 0.029 Uiso 1 1 calc R . .
B8D B 0.4536(3) 0.29019(19) 0.99656(13) 0.0252(8) Uani 1 1 d . A .
B8E B 0.1778(3) 0.2708(2) 1.11691(14) 0.0346(9) Uani 1 1 d . A .
H8E H 0.1533 0.2082 1.1134 0.042 Uiso 1 1 calc R . .
B9B B 0.6299(3) 0.39495(17) 0.46218(12) 0.0200(7) Uani 1 1 d . . .
H9B H 0.5393 0.3700 0.4871 0.024 Uiso 1 1 calc R . .
B9 B 0.2153(3) 0.65288(17) 0.21239(13) 0.0225(7) Uani 1 1 d . . .
H9 H 0.1848 0.6572 0.1661 0.027 Uiso 1 1 calc R . .
B9C B 1.1155(3) 0.14476(18) 0.45322(14) 0.0275(8) Uani 1 1 d . . .
H9C H 1.1054 0.0755 0.4593 0.033 Uiso 1 1 calc R . .
B9A B 0.4954(3) 0.94249(18) 0.24419(14) 0.0297(8) Uani 1 1 d . . .
H9A H 0.4813 1.0085 0.2101 0.036 Uiso 1 1 calc R . .
B9D B 0.5315(3) 0.18730(19) 0.99356(14) 0.0296(8) Uani 1 1 d . A .
H9D H 0.5205 0.1660 0.9530 0.035 Uiso 1 1 calc R . .
B9E B 0.0585(3) 0.3617(2) 1.10438(16) 0.0459(11) Uani 1 1 d . A .
H9E H -0.0407 0.3576 1.0916 0.055 Uiso 1 1 calc R . .
B10B B 0.6346(3) 0.50524(17) 0.41774(12) 0.0221(7) Uani 1 1 d . . .
H10B H 0.5471 0.5527 0.4134 0.027 Uiso 1 1 calc R . .
B10A B 0.6088(3) 0.91734(18) 0.30170(13) 0.0240(7) Uani 1 1 d . . .
H10A H 0.6710 0.9663 0.3049 0.029 Uiso 1 1 calc R . .
B10 B 0.1690(3) 0.56945(18) 0.27941(13) 0.0253(8) Uani 1 1 d . . .
H10 H 0.1077 0.5192 0.2776 0.030 Uiso 1 1 calc R . .
B10C B 1.2677(3) 0.18251(18) 0.45046(14) 0.0289(8) Uani 1 1 d . . .
H10C H 1.3584 0.1378 0.4549 0.035 Uiso 1 1 calc R . .
B10D B 0.6790(3) 0.1622(2) 1.03215(14) 0.0355(9) Uani 1 1 d . A .
H10D H 0.7650 0.1247 1.0177 0.043 Uiso 1 1 calc R . .
B10E B 0.0858(4) 0.4222(2) 1.15185(16) 0.0539(12) Uani 1 1 d . A .
H10E H 0.0116 0.4554 1.1687 0.065 Uiso 1 1 d R . .
B12 B 0.1049(3) 0.67836(17) 0.26856(13) 0.0235(7) Uani 1 1 d . . .
H12 H 0.0007 0.6994 0.2599 0.028 Uiso 1 1 calc R . .
B12B B 0.6515(3) 0.42423(17) 0.38128(13) 0.0227(7) Uani 1 1 d . . .
H12B H 0.5749 0.4187 0.3521 0.027 Uiso 1 1 calc R . .
B12A B 0.6350(3) 0.87006(18) 0.24254(13) 0.0267(8) Uani 1 1 d . . .
H12A H 0.7150 0.8873 0.2069 0.032 Uiso 1 1 calc R . .
B12C B 1.1601(3) 0.17900(18) 0.51339(14) 0.0255(8) Uani 1 1 d . . .
H12C H 1.1807 0.1324 0.5598 0.031 Uiso 1 1 calc R . .
B12D B 0.6286(3) 0.2698(2) 0.98898(14) 0.0318(8) Uani 1 1 d . A .
H12D H 0.6826 0.3033 0.9457 0.038 Uiso 1 1 calc R . .
B12E B 0.1113(3) 0.3090(2) 1.17930(16) 0.0463(11) Uani 1 1 d . A .
H12E H 0.0474 0.2700 1.2165 0.056 Uiso 1 1 calc R . .

loop_
_atom_site_aniso_label
_atom_site_aniso_U_11
_atom_site_aniso_U_22
_atom_site_aniso_U_33
_atom_site_aniso_U_23
_atom_site_aniso_U_13
_atom_site_aniso_U_12
Fe3 0.01828(18) 0.01671(16) 0.01338(16) -0.00463(13) -0.00014(14) -0.00375(14)
Fe3B 0.01610(17) 0.01652(16) 0.01555(17) -0.00508(14) 0.00104(14) -0.00293(14)
Fe3D 0.02319(19) 0.02101(17) 0.01675(18) -0.00366(15) -0.00262(15) -0.00490(15)
O1B 0.0232(9) 0.0223(8) 0.0193(8) -0.0104(7) 0.0042(7) -0.0077(7)
O1 0.0295(10) 0.0320(9) 0.0190(9) -0.0075(8) -0.0014(8) 0.0008(8)
O1D 0.0369(10) 0.0305(9) 0.0171(9) -0.0018(8) -0.0030(8) -0.0090(8)
O2B 0.0299(10) 0.0433(10) 0.0200(9) -0.0128(8) -0.0035(8) 0.0009(9)
O2 0.0400(12) 0.0507(11) 0.0670(13) -0.0380(10) 0.0023(10) 0.0111(10)
O2D 0.0583(12) 0.0711(13) 0.0382(11) -0.0124(10) -0.0027(10) -0.0368(11)
N1B 0.0200(11) 0.0237(10) 0.0223(10) -0.0137(8) -0.0028(9) -0.0015(9)
N1 0.0209(11) 0.0245(11) 0.0345(12) -0.0084(10) 0.0018(10) 0.0016(9)
N1D 0.0404(13) 0.0306(11) 0.0246(11) -0.0097(10) -0.0148(10) 0.0034(11)
C1B 0.0188(12) 0.0196(11) 0.0147(11) -0.0068(10) -0.0040(10) -0.0023(10)
C1C 0.0180(13) 0.0235(12) 0.0220(13) -0.0046(11) 0.0036(11) 0.0000(11)
C1 0.0200(13) 0.0191(11) 0.0184(12) -0.0080(10) 0.0011(10) -0.0050(10)
C1A 0.0257(14) 0.0289(12) 0.0256(13) -0.0154(11) 0.0063(11) -0.0135(11)
C1D 0.0218(13) 0.0242(13) 0.0211(13) -0.0034(11) 0.0013(11) -0.0023(11)
C1E 0.0436(17) 0.0249(13) 0.0212(13) -0.0062(11) -0.0049(12) -0.0002(13)
C2C 0.0159(13) 0.0249(12) 0.0352(14) -0.0136(11) -0.0021(11) 0.0007(11)
C2 0.0168(12) 0.0187(11) 0.0197(12) -0.0077(10) 0.0029(10) -0.0057(10)
C2B 0.0204(13) 0.0184(12) 0.0181(12) -0.0047(10) 0.0017(10) -0.0006(10)
C2D 0.0213(13) 0.0330(13) 0.0229(13) -0.0140(11) -0.0019(11) -0.0012(11)
C2A 0.0290(14) 0.0218(12) 0.0187(13) -0.0022(10) -0.0072(11) -0.0063(11)
C2E 0.0298(14) 0.0320(13) 0.0200(13) -0.0140(11) -0.0069(11) 0.0064(12)
C3B 0.0313(15) 0.0248(13) 0.0230(13) -0.0095(11) 0.0068(11) -0.0070(12)
C3 0.0319(15) 0.0417(15) 0.0207(13) -0.0103(12) -0.0029(12) -0.0040(13)
C3D 0.0394(19) 0.0322(17) 0.0214(19) -0.0032(15) 0.0042(16) -0.0128(15)
C3D' 0.0394(19) 0.0322(17) 0.0214(19) -0.0032(15) 0.0042(16) -0.0128(15)
C4 0.0348(16) 0.0308(14) 0.0219(14) -0.0008(12) 0.0035(12) -0.0051(13)
C4B 0.0373(15) 0.0214(13) 0.0226(13) -0.0033(11) -0.0011(12) -0.0048(12)
C4D 0.050(3) 0.0249(15) 0.0185(18) 0.0000(14) 0.012(2) -0.012(2)
C4D' 0.050(3) 0.0249(15) 0.0185(18) 0.0000(14) 0.012(2) -0.012(2)
C5B 0.0273(14) 0.0139(11) 0.0339(15) -0.0065(11) -0.0050(12) -0.0003(11)
C5 0.0538(19) 0.0365(16) 0.0287(16) 0.0009(13) -0.0051(14) -0.0024(15)
C5D 0.052(3) 0.022(2) 0.021(2) -0.0021(17) -0.0107(19) 0.0022(19)
C5D' 0.052(3) 0.022(2) 0.021(2) -0.0021(17) -0.0107(19) 0.0022(19)
C6B 0.0300(14) 0.0187(12) 0.0345(14) -0.0157(11) -0.0023(12) 0.0031(11)
C6 0.0288(15) 0.0301(14) 0.0424(17) -0.0094(13) -0.0111(13) 0.0060(12)
C6D 0.052(3) 0.0366(19) 0.027(2) -0.0050(16) -0.016(2) 0.018(2)
C6D' 0.052(3) 0.0366(19) 0.027(2) -0.0050(16) -0.016(2) 0.018(2)
C7B 0.0191(13) 0.0401(14) 0.0274(13) -0.0201(12) 0.0000(11) 0.0005(12)
C7 0.0189(14) 0.0397(15) 0.0521(18) -0.0171(14) 0.0102(13) -0.0087(12)
C7D 0.0351(16) 0.0758(19) 0.0524(16) -0.0367(15) -0.0151(13) 0.0148(15)
C8B 0.0316(15) 0.0435(15) 0.0201(13) -0.0121(12) -0.0003(12) -0.0075(13)
C8 0.0339(17) 0.0495(17) 0.0434(17) -0.0197(15) 0.0119(14) -0.0003(14)
C8D 0.0340(16) 0.100(2) 0.0387(16) -0.0235(16) 0.0024(14) -0.0121(16)
C9B 0.0273(15) 0.0433(15) 0.0231(14) -0.0124(12) -0.0037(12) 0.0026(13)
C9 0.0338(17) 0.0353(15) 0.083(2) -0.0352(15) -0.0016(16) 0.0027(14)
C9D 0.0518(18) 0.0351(15) 0.0351(16) -0.0156(13) -0.0090(14) -0.0072(14)
C10B 0.0204(13) 0.0388(14) 0.0249(13) -0.0150(12) -0.0013(11) -0.0047(12)
C10 0.0364(17) 0.0212(13) 0.061(2) -0.0121(14) 0.0035(15) -0.0013(13)
C10D 0.0389(16) 0.0401(15) 0.0222(14) -0.0147(12) -0.0040(12) 0.0009(13)
B4B 0.0211(15) 0.0118(12) 0.0198(14) -0.0049(11) 0.0022(12) -0.0044(11)
B4C 0.0209(15) 0.0269(15) 0.0282(16) -0.0141(13) -0.0039(13) 0.0016(13)
B4 0.0258(15) 0.0168(13) 0.0151(13) -0.0079(11) -0.0018(11) -0.0049(12)
B4D 0.0281(16) 0.0265(15) 0.0198(15) -0.0074(12) -0.0002(13) -0.0092(13)
B4A 0.0233(16) 0.0186(14) 0.0340(17) -0.0067(13) -0.0064(13) -0.0004(13)
B4E 0.0325(18) 0.0346(17) 0.0353(18) -0.0141(15) -0.0113(15) 0.0043(15)
B5 0.0290(16) 0.0231(14) 0.0195(14) -0.0092(12) -0.0003(12) -0.0098(13)
B5B 0.0209(15) 0.0199(14) 0.0190(14) -0.0073(12) 0.0002(12) -0.0012(12)
B5A 0.0287(17) 0.0254(14) 0.0385(17) -0.0210(13) 0.0030(14) -0.0085(13)
B5C 0.0232(16) 0.0225(14) 0.0319(17) -0.0123(13) 0.0017(13) 0.0045(13)
B5D 0.0333(18) 0.0327(16) 0.0331(17) -0.0177(14) -0.0037(14) 0.0052(15)
B5E 0.056(2) 0.043(2) 0.0377(19) -0.0161(16) -0.0227(17) 0.0226(18)
B6D 0.0238(17) 0.0439(18) 0.0267(17) -0.0123(15) -0.0019(14) 0.0033(15)
B6C 0.0124(15) 0.0264(15) 0.0411(18) -0.0080(14) 0.0050(13) 0.0014(13)
B6B 0.0252(16) 0.0181(13) 0.0194(14) -0.0061(12) 0.0013(12) -0.0031(12)
B6 0.0268(16) 0.0189(13) 0.0235(15) -0.0082(12) 0.0039(13) -0.0101(12)
B6A 0.0315(17) 0.0380(16) 0.0214(15) -0.0167(13) 0.0021(13) -0.0159(14)
B6E 0.059(2) 0.0419(19) 0.0337(18) -0.0207(16) -0.0105(17) 0.0159(18)
B11 0.0224(15) 0.0257(14) 0.0222(15) -0.0098(12) 0.0037(12) -0.0080(12)
B11B 0.0301(16) 0.0213(14) 0.0160(14) -0.0046(12) -0.0046(12) 0.0042(13)
B11C 0.0200(16) 0.0289(16) 0.0355(18) -0.0068(14) -0.0039(14) -0.0043(13)
B11A 0.0258(16) 0.0314(15) 0.0322(17) -0.0130(14) -0.0051(13) -0.0083(13)
B11D 0.0240(17) 0.0517(19) 0.0303(17) -0.0205(15) -0.0009(14) -0.0059(15)
B11E 0.039(2) 0.050(2) 0.0303(18) -0.0143(16) 0.0000(16) 0.0176(17)
B7B 0.0267(16) 0.0230(14) 0.0153(14) -0.0092(12) -0.0028(12) 0.0006(13)
B7C 0.0139(14) 0.0326(16) 0.0226(15) -0.0051(13) -0.0039(12) -0.0017(13)
B7 0.0212(15) 0.0219(14) 0.0183(14) -0.0083(12) -0.0027(12) -0.0014(12)
B7A 0.0166(14) 0.0219(14) 0.0284(15) -0.0124(12) -0.0012(12) -0.0036(12)
B7D 0.0282(17) 0.0323(16) 0.0276(16) -0.0073(14) -0.0010(14) -0.0144(14)
B7E 0.0244(16) 0.0319(17) 0.0236(16) -0.0029(14) 0.0047(13) 0.0038(14)
B8B 0.0197(15) 0.0189(13) 0.0204(14) -0.0096(11) 0.0004(12) -0.0043(12)
B8 0.0251(15) 0.0232(14) 0.0157(14) -0.0053(12) -0.0053(12) -0.0052(13)
B8C 0.0186(15) 0.0236(15) 0.0257(16) -0.0021(13) 0.0028(13) -0.0029(13)
B8A 0.0295(16) 0.0280(15) 0.0176(14) -0.0084(12) -0.0013(12) -0.0118(13)
B8D 0.0244(16) 0.0349(16) 0.0158(14) -0.0043(13) 0.0010(12) -0.0127(13)
B8E 0.0318(18) 0.0377(18) 0.0346(18) -0.0107(15) 0.0013(15) -0.0087(15)
B9B 0.0152(14) 0.0233(14) 0.0249(15) -0.0135(12) 0.0033(12) -0.0018(12)
B9 0.0204(15) 0.0263(15) 0.0227(15) -0.0102(12) -0.0014(12) -0.0022(13)
B9C 0.0215(16) 0.0178(14) 0.0416(18) -0.0070(14) 0.0013(14) -0.0042(13)
B9A 0.0379(18) 0.0226(15) 0.0259(16) -0.0003(13) -0.0042(14) -0.0109(14)
B9D 0.0297(17) 0.0397(17) 0.0216(15) -0.0129(14) 0.0034(13) -0.0066(15)
B9E 0.0263(19) 0.069(2) 0.045(2) -0.0238(19) -0.0056(16) 0.0069(18)
B10B 0.0236(15) 0.0231(14) 0.0197(14) -0.0080(12) -0.0050(12) 0.0038(13)
B10A 0.0209(15) 0.0272(15) 0.0267(16) -0.0108(13) 0.0022(13) -0.0090(13)
B10 0.0293(16) 0.0267(14) 0.0244(15) -0.0121(12) 0.0029(13) -0.0119(13)
B10C 0.0208(16) 0.0254(16) 0.0375(18) -0.0079(14) -0.0009(14) 0.0040(13)
B10D 0.0332(19) 0.0472(19) 0.0289(17) -0.0182(15) 0.0016(15) 0.0002(16)
B10E 0.045(2) 0.071(3) 0.040(2) -0.0217(19) -0.0098(17) 0.033(2)
B12 0.0178(15) 0.0281(15) 0.0279(16) -0.0129(13) 0.0006(12) -0.0049(13)
B12B 0.0220(15) 0.0259(15) 0.0217(15) -0.0107(12) -0.0057(12) 0.0038(13)
B12A 0.0275(16) 0.0315(15) 0.0243(15) -0.0115(13) 0.0057(13) -0.0129(13)
B12C 0.0179(15) 0.0294(16) 0.0248(16) -0.0032(13) -0.0017(13) 0.0010(13)
B12D 0.0295(17) 0.0463(18) 0.0200(15) -0.0080(14) 0.0042(13) -0.0156(15)
B12E 0.0313(19) 0.061(2) 0.036(2) -0.0071(18) 0.0057(16) 0.0085(18)

loop_
_atom_type_symbol
_atom_type_description
_atom_type_scat_dispersion_real
_atom_type_scat_dispersion_imag
_atom_type_scat_source
C C 0.0033 0.0016 'International Tables Vol C Tables 4.2.6.8 and 6.1.1.4'
H H 0.0000 0.0000 'International Tables Vol C Tables 4.2.6.8 and 6.1.1.4'
B B 0.0013 0.0007 'International Tables Vol C Tables 4.2.6.8 and 6.1.1.4'
N N 0.0061 0.0033 'International Tables Vol C Tables 4.2.6.8 and 6.1.1.4'
O O 0.0106 0.0060 'International Tables Vol C Tables 4.2.6.8 and 6.1.1.4'
Fe Fe 0.3463 0.8444 'International Tables Vol C Tables 4.2.6.8 and 6.1.1.4'

loop_
_geom_angle_atom_site_label_1
_geom_angle_atom_site_label_2
_geom_angle_atom_site_label_3
_geom_angle
C1 Fe3 C2 46.01(9)
C1 Fe3 C1A 136.22(9)
C2 Fe3 C1A 102.27(9)
C1 Fe3 B4A 176.19(11)
C2 Fe3 B4A 135.26(10)
C1A Fe3 B4A 47.48(10)
C1 Fe3 C2A 103.64(9)
C2 Fe3 C2A 99.79(9)
C1A Fe3 C2A 44.41(9)
B4A Fe3 C2A 79.90(10)
C1 Fe3 B4 47.59(9)
C2 Fe3 B4 81.40(10)
C1A Fe3 B4 176.06(9)
B4A Fe3 B4 128.73(11)
C2A Fe3 B4 136.81(10)
C1 Fe3 B7A 97.54(10)
C2 Fe3 B7A 127.78(9)
C1A Fe3 B7A 79.36(11)
B4A Fe3 B7A 83.89(11)
C2A Fe3 B7A 46.02(10)
B4 Fe3 B7A 99.59(11)
C1 Fe3 B7 81.54(10)
C2 Fe3 B7 47.45(9)
C1A Fe3 B7 96.63(10)
B4A Fe3 B7 97.46(11)
C2A Fe3 B7 127.58(10)
B4 Fe3 B7 84.78(11)
B7A Fe3 B7 173.23(11)
C1 Fe3 B8A 128.70(10)
C2 Fe3 B8A 174.71(10)
C1A Fe3 B8A 81.87(10)
B4A Fe3 B8A 50.03(11)
C2A Fe3 B8A 80.79(10)
B4 Fe3 B8A 94.55(11)
B7A Fe3 B8A 49.33(10)
B7 Fe3 B8A 135.89(10)
C1 Fe3 B8 81.76(10)
C2 Fe3 B8 81.26(9)
C1A Fe3 B8 129.08(10)
B4A Fe3 B8 94.79(11)
C2A Fe3 B8 173.48(10)
B4 Fe3 B8 49.67(10)
B7A Fe3 B8 137.65(11)
B7 Fe3 B8 48.98(10)
B8A Fe3 B8 98.76(10)
C1B Fe3B C2B 45.77(8)
C1B Fe3B C1C 134.14(9)
C2B Fe3B C1C 101.35(9)
C1B Fe3B C2C 101.03(10)
C2B Fe3B C2C 98.77(9)
C1C Fe3B C2C 45.17(10)
C1B Fe3B B4C 177.63(10)
C2B Fe3B B4C 135.29(10)
C1C Fe3B B4C 48.22(10)
C2C Fe3B B4C 81.04(11)
C1B Fe3B B4B 47.67(9)
C2B Fe3B B4B 81.54(9)
C1C Fe3B B4B 176.98(9)
C2C Fe3B B4B 133.80(10)
B4C Fe3B B4B 130.00(10)
C1B Fe3B B7B 80.88(10)
C2B Fe3B B7B 47.23(10)
C1C Fe3B B7B 98.00(10)
C2C Fe3B B7B 128.90(10)
B4C Fe3B B7B 98.75(11)
B4B Fe3B B7B 84.60(10)
C1B Fe3B B7C 96.25(11)
C2B Fe3B B7C 127.54(11)
C1C Fe3B B7C 80.40(10)
C2C Fe3B B7C 46.61(10)
B4C Fe3B B7C 84.32(12)
B4B Fe3B B7C 97.15(11)
B7B Fe3B B7C 174.29(11)
C1B Fe3B B8C 129.02(10)
C2B Fe3B B8C 174.72(11)
C1C Fe3B B8C 82.26(10)
C2C Fe3B B8C 80.97(10)
B4C Fe3B B8C 49.95(11)
B4B Fe3B B8C 94.81(10)
B7B Fe3B B8C 136.52(11)
B7C Fe3B B8C 48.90(11)
C1B Fe3B B8B 81.93(10)
C2B Fe3B B8B 81.94(9)
C1C Fe3B B8B 131.35(10)
C2C Fe3B B8B 176.51(11)
B4C Fe3B B8B 96.04(11)
B4B Fe3B B8B 49.65(11)
B7B Fe3B B8B 49.47(10)
B7C Fe3B B8B 135.26(10)
B8C Fe3B B8B 98.64(10)
C1D Fe3D C2D 45.36(9)
C1D Fe3D C1E 165.40(10)
C2D Fe3D C1E 123.02(10)
C1D Fe3D C2E 121.95(9)
C2D Fe3D C2E 95.53(10)
C1E Fe3D C2E 44.69(9)
C1D Fe3D B4D 47.51(10)
C2D Fe3D B4D 81.10(11)
C1E Fe3D B4D 146.71(10)
C2E Fe3D B4D 166.62(9)
C1D Fe3D B7D 80.44(10)
C2D Fe3D B7D 47.04(10)
C1E Fe3D B7D 96.14(11)
C2E Fe3D B7D 102.83(11)
B4D Fe3D B7D 84.42(12)
C1D Fe3D B7E 93.03(10)
C2D Fe3D B7E 100.53(10)
C1E Fe3D B7E 79.97(10)
C2E Fe3D B7E 46.65(10)
B4D Fe3D B7E 120.98(11)
B7D Fe3D B7E 138.00(12)
C1D Fe3D B4E 145.55(11)
C2D Fe3D B4E 168.53(11)
C1E Fe3D B4E 47.01(11)
C2E Fe3D B4E 79.82(11)
B4D Fe3D B4E 105.76(12)
B7D Fe3D B4E 123.48(11)
B7E Fe3D B4E 83.97(12)
C1D Fe3D B8E 104.47(11)
C2D Fe3D B8E 140.90(10)
C1E Fe3D B8E 80.77(12)
C2E Fe3D B8E 80.57(12)
B4D Fe3D B8E 93.83(13)
B7D Fe3D B8E 171.55(12)
B7E Fe3D B8E 49.46(12)
B4E Fe3D B8E 49.07(11)
C1D Fe3D B8D 82.02(10)
C2D Fe3D B8D 81.86(10)
C1E Fe3D B8D 106.65(10)
C2E Fe3D B8D 142.72(10)
B4D Fe3D B8D 49.94(10)
B7D Fe3D B8D 49.43(12)
B7E Fe3D B8D 170.40(12)
B4E Fe3D B8D 95.44(12)
B8E Fe3D B8D 123.78(12)
C3B O1B B8B 118.97(18)
B8 O1 C3 120.13(19)
C3D O1D B8D 119.4(2)
C3D O1D C3D' 22.5(2)
B8D O1D C3D' 116.0(2)
C8B O2B C9B 109.46(18)
C8 O2 C9 109.2(2)
C8D O2D C9D 109.2(2)
C10B N1B C7B 108.90(18)
C10B N1B C6B 113.39(18)
C7B N1B C6B 111.17(18)
C10B N1B H1NB 109.3
C7B N1B H1NB 109.5
C6B N1B H1NB 104.4
C7 N1 C10 111.3(2)
C7 N1 C6 110.34(19)
C10 N1 C6 112.13(19)
C7 N1 H1N 104.7
C10 N1 H1N 114.0
C6 N1 H1N 103.9
C6D N1D C10D 117.3(2)
C6D N1D C7D 101.68(19)
C10D N1D C7D 110.1(2)
C6D N1D C6D' 23.0(3)
C10D N1D C6D' 100.9(2)
C7D N1D C6D' 124.1(3)
C6D N1D H1ND 106.2
C10D N1D H1ND 106.6
C7D N1D H1ND 115.1
C6D' N1D H1ND 97.8
C2B C1B B5B 111.43(18)
C2B C1B B4B 112.23(19)
B5B C1B B4B 63.82(15)
C2B C1B B6B 61.98(14)
B5B C1B B6B 62.31(14)
B4B C1B B6B 116.06(18)
C2B C1B Fe3B 67.53(11)
B5B C1B Fe3B 126.55(16)
B4B C1B Fe3B 67.97(12)
B6B C1B Fe3B 126.37(16)
C2B C1B H1B 121.4
B5B C1B H1B 116.4
B4B C1B H1B 118.0
B6B C1B H1B 115.1
Fe3B C1B H1B 105.5
C2C C1C B5C 111.11(19)
C2C C1C B6C 62.03(16)
B5C C1C B6C 62.08(16)
C2C C1C B4C 111.03(18)
B5C C1C B4C 62.87(15)
B6C C1C B4C 114.44(18)
C2C C1C Fe3B 67.74(12)
B5C C1C Fe3B 125.12(15)
B6C C1C Fe3B 126.16(17)
B4C C1C Fe3B 67.12(12)
C2C C1C H1C 121.3
B5C C1C H1C 117.1
B6C C1C H1C 115.4
B4C C1C H1C 119.6
Fe3B C1C H1C 106.1
C2 C1 B4 111.67(17)
C2 C1 B5 111.23(18)
B4 C1 B5 63.69(15)
C2 C1 B6 62.10(14)
B4 C1 B6 115.44(19)
B5 C1 B6 62.01(15)
C2 C1 Fe3 67.00(11)
B4 C1 Fe3 68.35(12)
B5 C1 Fe3 126.77(15)
B6 C1 Fe3 126.01(15)
C2 C1 H1 121.8
B4 C1 H1 118.2
B5 C1 H1 116.4
B6 C1 H1 115.4
Fe3 C1 H1 105.5
C2A C1A B4A 111.37(19)
C2A C1A B5A 111.08(19)
B4A C1A B5A 63.41(16)
C2A C1A B6A 62.39(16)
B4A C1A B6A 114.48(19)
B5A C1A B6A 61.40(16)
C2A C1A Fe3 68.60(13)
B4A C1A Fe3 66.60(13)
B5A C1A Fe3 125.30(16)
B6A C1A Fe3 127.17(17)
C2A C1A H1A 120.8
B4A C1A H1A 119.6
B5A C1A H1A 117.3
B6A C1A H1A 115.3
Fe3 C1A H1A 105.6
C2D C1D B4D 112.05(18)
C2D C1D B5D 111.77(19)
B4D C1D B5D 63.55(17)
C2D C1D B6D 62.06(16)
B4D C1D B6D 116.3(2)
B5D C1D B6D 62.88(18)
C2D C1D Fe3D 67.66(12)
B4D C1D Fe3D 67.48(12)
B5D C1D Fe3D 125.99(16)
B6D C1D Fe3D 126.55(16)
C2D C1D H1D 121.2
B4D C1D H1D 118.4
B5D C1D H1D 116.3
B6D C1D H1D 114.6
Fe3D C1D H1D 105.8
C2E C1E B4E 111.6(2)
C2E C1E B5E 111.5(2)
B4E C1E B5E 63.05(19)
C2E C1E B6E 61.98(16)
B4E C1E B6E 115.0(2)
B5E C1E B6E 62.41(19)
C2E C1E Fe3D 67.68(12)
B4E C1E Fe3D 67.64(13)
B5E C1E Fe3D 125.80(19)
B6E C1E Fe3D 126.27(16)
C2E C1E H1E 121.2
B4E C1E H1E 119.0
B5E C1E H1E 116.7
B6E C1E H1E 115.3
Fe3D C1E H1E 105.7
C1C C2C B7C 112.46(19)
C1C C2C B11C 112.4(2)
B7C C2C B11C 63.67(16)
C1C C2C B6C 62.23(16)
B7C C2C B6C 115.21(19)
B11C C2C B6C 62.19(16)
C1C C2C Fe3B 67.09(12)
B7C C2C Fe3B 68.14(12)
B11C C2C Fe3B 126.71(16)
B6C C2C Fe3B 125.74(18)
C1C C2C H2C 120.9
B7C C2C H2C 118.3
B11C C2C H2C 115.9
B6C C2C H2C 115.7
Fe3B C2C H2C 105.8
C1 C2 B7 112.34(18)
C1 C2 B11 111.98(19)
B7 C2 B11 63.87(15)
C1 C2 B6 61.98(14)
B7 C2 B6 115.75(19)
B11 C2 B6 62.36(15)
C1 C2 Fe3 66.99(11)
B7 C2 Fe3 68.74(11)
B11 C2 Fe3 127.45(15)
B6 C2 Fe3 125.89(15)
C1 C2 H2 121.5
B7 C2 H2 117.8
B11 C2 H2 115.8
B6 C2 H2 115.5
Fe3 C2 H2 105.3
C1B C2B B7B 111.31(17)
C1B C2B B11B 111.13(18)
B7B C2B B11B 63.47(16)
C1B C2B B6B 61.95(14)
B7B C2B B6B 115.46(19)
B11B C2B B6B 62.34(16)
C1B C2B Fe3B 66.70(10)
B7B C2B Fe3B 68.13(11)
B11B C2B Fe3B 126.25(16)
B6B C2B Fe3B 125.56(14)
C1B C2B H2B 122.0
B7B C2B H2B 118.4
B11B C2B H2B 116.4
B6B C2B H2B 115.4
Fe3B C2B H2B 106.0
C1D C2D B7D 111.3(2)
C1D C2D B11D 111.5(2)
B7D C2D B11D 63.56(16)
C1D C2D B6D 62.03(16)
B7D C2D B6D 115.7(2)
B11D C2D B6D 62.61(16)
C1D C2D Fe3D 66.98(12)
B7D C2D Fe3D 67.74(13)
B11D C2D Fe3D 126.20(17)
B6D C2D Fe3D 125.89(17)
C1D C2D H2D 121.8
B7D C2D H2D 118.6
B11D C2D H2D 116.2
B6D C2D H2D 115.1
Fe3D C2D H2D 106.0
C1A C2A B7A 112.08(18)
C1A C2A B11A 112.16(18)
B7A C2A B11A 63.85(16)
C1A C2A B6A 62.48(16)
B7A C2A B6A 115.36(19)
B11A C2A B6A 62.03(16)
C1A C2A Fe3 66.99(12)
B7A C2A Fe3 67.46(13)
B11A C2A Fe3 126.07(16)
B6A C2A Fe3 125.78(16)
C1A C2A H2A 120.9
B7A C2A H2A 118.5
B11A C2A H2A 116.2
B6A C2A H2A 115.4
Fe3 C2A H2A 106.3
C1E C2E B7E 112.3(2)
C1E C2E B11E 112.1(2)
B7E C2E B11E 63.88(18)
C1E C2E B6E 62.45(16)
B7E C2E B6E 115.8(2)
B11E C2E B6E 62.17(17)
C1E C2E Fe3D 67.62(13)
B7E C2E Fe3D 67.60(14)
B11E C2E Fe3D 126.48(19)
B6E C2E Fe3D 126.65(18)
C1E C2E H2E 120.9
B7E C2E H2E 118.4
B11E C2E H2E 116.2
B6E C2E H2E 115.0
Fe3D C2E H2E 105.6
O1B C3B C4B 111.80(19)
O1B C3B H3BA 109.3
C4B C3B H3BA 109.3
O1B C3B H3BB 109.3
C4B C3B H3BB 109.3
H3BA C3B H3BB 107.9
O1 C3 C4 108.3(2)
O1 C3 H3A 110.0
C4 C3 H3A 110.0
O1 C3 H3B 110.0
C4 C3 H3B 110.0
H3A C3 H3B 108.4
O1D C3D C4D 109.0(2)
O1D C3D H3DA 109.9
C4D C3D H3DA 109.9
O1D C3D H3DB 109.9
C4D C3D H3DB 109.9
H3DA C3D H3DB 108.3
O1D C3D' C4D' 112.8(4)
O1D C3D' H3DC 109.0
C4D' C3D' H3DC 109.0
O1D C3D' H3DD 109.0
C4D' C3D' H3DD 109.0
H3DC C3D' H3DD 107.8
C3 C4 C5 114.6(2)
C3 C4 H4F 108.6
C5 C4 H4F 108.6
C3 C4 H4G 108.6
C5 C4 H4G 108.6
H4F C4 H4G 107.6
C3B C4B C5B 118.2(2)
C3B C4B H4BA 107.8
C5B C4B H4BA 107.8
C3B C4B H4BB 107.8
C5B C4B H4BB 107.8
H4BA C4B H4BB 107.1
C3D C4D C5D 113.4(2)
C3D C4D H4DA 108.9
C5D C4D H4DA 108.9
C3D C4D H4DB 108.9
C5D C4D H4DB 108.9
H4DA C4D H4DB 107.7
C3D' C4D' C5D' 112.2(3)
C3D' C4D' H4DC 109.2
C5D' C4D' H4DC 109.2
C3D' C4D' H4DD 109.2
C5D' C4D' H4DD 109.2
H4DC C4D' H4DD 107.9
C6B C5B C4B 116.4(2)
C6B C5B H5BA 108.2
C4B C5B H5BA 108.2
C6B C5B H5BB 108.2
C4B C5B H5BB 108.2
H5BA C5B H5BB 107.4
C6 C5 C4 115.6(2)
C6 C5 H5F 108.4
C4 C5 H5F 108.4
C6 C5 H5G 108.4
C4 C5 H5G 108.4
H5F C5 H5G 107.4
C6D C5D C4D 111.8(3)
C6D C5D H5DA 109.3
C4D C5D H5DA 109.3
C6D C5D H5DB 109.3
C4D C5D H5DB 109.3
H5DA C5D H5DB 107.9
C6D' C5D' C4D' 117.5(4)
C6D' C5D' H5DC 107.9
C4D' C5D' H5DC 107.9
C6D' C5D' H5DD 107.9
C4D' C5D' H5DD 107.9
H5DC C5D' H5DD 107.2
N1B C6B C5B 115.13(19)
N1B C6B H6BA 108.5
C5B C6B H6BA 108.5
N1B C6B H6BB 108.5
C5B C6B H6BB 108.5
H6BA C6B H6BB 107.5
N1 C6 C5 114.0(2)
N1 C6 H6F 108.7
C5 C6 H6F 108.7
N1 C6 H6G 108.7
C5 C6 H6G 108.7
H6F C6 H6G 107.6
N1D C6D C5D 110.7(2)
N1D C6D H6DA 109.5
C5D C6D H6DA 109.5
N1D C6D H6DB 109.5
C5D C6D H6DB 109.6
H6DA C6D H6DB 108.1
C5D' C6D' N1D 113.1(4)
C5D' C6D' H6DA 65.9
N1D C6D' H6DA 79.4
C5D' C6D' H6DB 121.1
N1D C6D' H6DB 93.6
H6DA C6D' H6DB 69.3
C5D' C6D' H6DC 109.0
N1D C6D' H6DC 109.0
H6DA C6D' H6DC 171.6
H6DB C6D' H6DC 110.0
C5D' C6D' H6DD 109.0
N1D C6D' H6DD 109.0
H6DA C6D' H6DD 69.1
H6DB C6D' H6DD 16.0
H6DC C6D' H6DD 107.8
N1B C7B C8B 110.96(19)
N1B C7B H7BA 109.4
C8B C7B H7BA 109.4
N1B C7B H7BB 109.4
C8B C7B H7BB 109.4
H7BA C7B H7BB 108.0
N1 C7 C8 111.3(2)
N1 C7 H7F 109.4
C8 C7 H7F 109.4
N1 C7 H7G 109.4
C8 C7 H7G 109.4
H7F C7 H7G 108.0
N1D C7D C8D 110.2(2)
N1D C7D H7DA 109.6
C8D C7D H7DA 109.6
N1D C7D H7DB 109.6
C8D C7D H7DB 109.6
H7DA C7D H7DB 108.1
O2B C8B C7B 111.5(2)
O2B C8B H8BA 109.3
C7B C8B H8BA 109.3
O2B C8B H8BB 109.3
C7B C8B H8BB 109.3
H8BA C8B H8BB 108.0
O2 C8 C7 111.1(2)
O2 C8 H8F 109.4
C7 C8 H8F 109.4
O2 C8 H8G 109.4
C7 C8 H8G 109.4
H8F C8 H8G 108.0
O2D C8D C7D 112.5(2)
O2D C8D H8DA 109.1
C7D C8D H8DA 109.1
O2D C8D H8DB 109.1
C7D C8D H8DB 109.1
H8DA C8D H8DB 107.8
O2B C9B C10B 111.3(2)
O2B C9B H9BA 109.4
C10B C9B H9BA 109.4
O2B C9B H9BB 109.4
C10B C9B H9BB 109.4
H9BA C9B H9BB 108.0
O2 C9 C10 110.9(2)
O2 C9 H9P 109.5
C10 C9 H9P 109.5
O2 C9 H9H 109.5
C10 C9 H9H 109.5
H9P C9 H9H 108.0
O2D C9D C10D 111.2(2)
O2D C9D H9DA 109.4
C10D C9D H9DA 109.4
O2D C9D H9DB 109.4
C10D C9D H9DB 109.4
H9DA C9D H9DB 108.0
N1B C10B C9B 110.50(19)
N1B C10B H10F 109.6
C9B C10B H10F 109.6
N1B C10B H10G 109.6
C9B C10B H10G 109.6
H10F C10B H10G 108.1
N1 C10 C9 111.9(2)
N1 C10 H10H 109.2
C9 C10 H10H 109.2
N1 C10 H10I 109.2
C9 C10 H10I 109.2
H10H C10 H10I 107.9
N1D C10D C9D 111.1(2)
N1D C10D H10J 109.4
C9D C10D H10J 109.4
N1D C10D H10K 109.4
C9D C10D H10K 109.4
H10J C10D H10K 108.0
C1B B4B B9B 103.47(17)
C1B B4B B5B 58.07(14)
B9B B4B B5B 59.30(15)
C1B B4B B8B 105.15(18)
B9B B4B B8B 60.24(15)
B5B B4B B8B 108.14(18)
C1B B4B Fe3B 64.36(11)
B9B B4B Fe3B 119.32(17)
B5B B4B Fe3B 118.11(15)
B8B B4B Fe3B 66.50(12)
C1B B4B H4B 126.1
B9B B4B H4B 121.0
B5B B4B H4B 120.3
B8B B4B H4B 122.1
Fe3B B4B H4B 110.5
C1C B4C B9C 103.93(19)
C1C B4C B5C 58.18(15)
B9C B4C B5C 60.04(15)
C1C B4C B8C 104.4(2)
B9C B4C B8C 60.12(16)
B5C B4C B8C 108.3(2)
C1C B4C Fe3B 64.66(12)
B9C B4C Fe3B 119.20(19)
B5C B4C Fe3B 118.63(18)
B8C B4C Fe3B 65.77(13)
C1C B4C H4C 126.1
B9C B4C H4C 120.7
B5C B4C H4C 119.7
B8C B4C H4C 122.8
Fe3B B4C H4C 110.5
C1 B4 B9 103.50(18)
C1 B4 B5 58.47(14)
B9 B4 B5 59.18(15)
C1 B4 B8 104.98(18)
B9 B4 B8 59.73(16)
B5 B4 B8 107.72(19)
C1 B4 Fe3 64.06(12)
B9 B4 Fe3 119.16(17)
B5 B4 Fe3 118.19(16)
B8 B4 Fe3 66.82(13)
C1 B4 H4 126.0
B9 B4 H4 121.3
B5 B4 H4 120.3
B8 B4 H4 122.3
Fe3 B4 H4 110.4
C1D B4D B9D 103.0(2)
C1D B4D B5D 58.37(16)
B9D B4D B5D 58.87(16)
C1D B4D B8D 105.3(2)
B9D B4D B8D 60.46(16)
B5D B4D B8D 108.5(2)
C1D B4D Fe3D 65.02(13)
B9D B4D Fe3D 119.19(18)
B5D B4D Fe3D 119.08(19)
B8D B4D Fe3D 66.19(13)
C1D B4D H4D 126.0
B9D B4D H4D 121.5
B5D B4D H4D 119.9
B8D B4D H4D 122.0
Fe3D B4D H4D 110.1
C1A B4A B9A 104.5(2)
C1A B4A B5A 58.49(16)
B9A B4A B5A 59.77(17)
C1A B4A B8A 105.55(19)
B9A B4A B8A 60.54(17)
B5A B4A B8A 108.7(2)
C1A B4A Fe3 65.91(12)
B9A B4A Fe3 120.44(18)
B5A B4A Fe3 120.22(17)
B8A B4A Fe3 66.21(13)
C1A B4A H4A 125.4
B9A B4A H4A 120.5
B5A B4A H4A 119.5
B8A B4A H4A 122.3
Fe3 B4A H4A 109.2
C1E B4E B5E 58.90(18)
C1E B4E B9E 103.8(2)
B5E B4E B9E 59.36(19)
C1E B4E B8E 105.0(2)
B5E B4E B8E 108.5(2)
B9E B4E B8E 60.26(18)
C1E B4E Fe3D 65.36(13)
B5E B4E Fe3D 120.0(2)
B9E B4E Fe3D 119.44(19)
B8E B4E Fe3D 65.88(14)
C1E B4E H4E 125.6
B5E B4E H4E 119.3
B9E B4E H4E 121.1
B8E B4E H4E 122.6
Fe3D B4E H4E 109.8
C1 B5 B6 59.37(15)
C1 B5 B9 103.80(19)
B6 B5 B9 108.1(2)
C1 B5 B10 104.6(2)
B6 B5 B10 59.65(16)
B9 B5 B10 60.54(15)
C1 B5 B4 57.84(14)
B6 B5 B4 108.4(2)
B9 B5 B4 60.19(15)
B10 B5 B4 108.8(2)
C1 B5 H5 125.3
B6 B5 H5 121.2
B9 B5 H5 122.5
B10 B5 H5 122.0
B4 B5 H5 121.3
C1B B5B B10B 104.99(19)
C1B B5B B6B 59.44(14)
B10B B5B B6B 60.22(15)
C1B B5B B9B 104.26(19)
B10B B5B B9B 60.48(16)
B6B B5B B9B 108.8(2)
C1B B5B B4B 58.10(14)
B10B B5B B4B 108.9(2)
B6B B5B B4B 108.91(19)
B9B B5B B4B 60.29(15)
C1B B5B H5B 125.1
B10B B5B H5B 121.9
B6B B5B H5B 120.7
B9B B5B H5B 122.2
B4B B5B H5B 121.1
C1A B5A B6A 59.95(15)
C1A B5A B9A 104.1(2)
B6A B5A B9A 108.6(2)
C1A B5A B10A 104.8(2)
B6A B5A B10A 59.98(16)
B9A B5A B10A 60.04(17)
C1A B5A B4A 58.11(15)
B6A B5A B4A 108.9(2)
B9A B5A B4A 59.67(17)
B10A B5A B4A 107.7(2)
C1A B5A H5A 124.8
B6A B5A H5A 120.5
B9A B5A H5A 122.6
B10A B5A H5A 122.5
B4A B5A H5A 121.6
C1C B5C B6C 59.30(15)
C1C B5C B10C 104.6(2)
B6C B5C B10C 59.72(17)
C1C B5C B9C 104.2(2)
B6C B5C B9C 107.7(2)
B10C B5C B9C 59.76(16)
C1C B5C B4C 58.95(15)
B6C B5C B4C 108.9(2)
B10C B5C B4C 107.9(2)
B9C B5C B4C 59.65(15)
C1C B5C H5C 124.7
B6C B5C H5C 121.1
B10C B5C H5C 122.7
B9C B5C H5C 122.9
B4C B5C H5C 121.2
C1D B5D B9D 104.1(2)
C1D B5D B10D 104.4(2)
B9D B5D B10D 60.80(17)
C1D B5D B6D 59.05(17)
B9D B5D B6D 108.2(2)
B10D B5D B6D 59.49(18)
C1D B5D B4D 58.09(16)
B9D B5D B4D 60.56(16)
B10D B5D B4D 109.4(2)
B6D B5D B4D 108.6(2)
C1D B5D H5D 125.5
B9D B5D H5D 122.2
B10D B5D H5D 121.9
B6D B5D H5D 121.3
B4D B5D H5D 120.8
C1E B5E B10E 103.8(2)
C1E B5E B9E 104.0(2)
B10E B5E B9E 59.9(2)
C1E B5E B6E 59.11(18)
B10E B5E B6E 59.1(2)
B9E B5E B6E 107.5(2)
C1E B5E B4E 58.05(17)
B10E B5E B4E 108.1(2)
B9E B5E B4E 60.46(19)
B6E B5E B4E 108.2(2)
C1E B5E H5E 125.3
B10E B5E H5E 122.9
B9E B5E H5E 122.5
B6E B5E H5E 121.6
B4E B5E H5E 121.2
C1D B6D C2D 55.91(15)
C1D B6D B10D 104.1(2)
C2D B6D B10D 104.1(2)
C1D B6D B11D 103.3(2)
C2D B6D B11D 58.34(16)
B10D B6D B11D 59.91(18)
C1D B6D B5D 58.08(16)
C2D B6D B5D 103.1(2)
B10D B6D B5D 60.11(18)
B11D B6D B5D 107.2(2)
C1D B6D H6D 125.5
C2D B6D H6D 125.5
B10D B6D H6D 122.9
B11D B6D H6D 122.6
B5D B6D H6D 122.7
C2C B6C C1C 55.74(14)
C2C B6C B11C 58.15(16)
C1C B6C B11C 103.87(19)
C2C B6C B10C 103.9(2)
C1C B6C B10C 104.5(2)
B11C B6C B10C 60.74(17)
C2C B6C B5C 103.3(2)
C1C B6C B5C 58.62(16)
B11C B6C B5C 108.7(2)
B10C B6C B5C 60.28(17)
C2C B6C H6C 125.9
C1C B6C H6C 125.3
B11C B6C H6C 121.8
B10C B6C H6C 122.8
B5C B6C H6C 122.0
C1B B6B C2B 56.07(13)
C1B B6B B5B 58.26(14)
C2B B6B B5B 103.49(18)
C1B B6B B10B 103.71(18)
C2B B6B B10B 104.0(2)
B5B B6B B10B 59.73(15)
C1B B6B B11B 103.42(19)
C2B B6B B11B 58.50(15)
B5B B6B B11B 107.3(2)
B10B B6B B11B 59.86(16)
C1B B6B H6B 125.5
C2B B6B H6B 125.2
B5B B6B H6B 122.6
B10B B6B H6B 123.3
B11B B6B H6B 122.5
C1 B6 C2 55.92(13)
C1 B6 B10 104.66(18)
C2 B6 B10 104.19(18)
C1 B6 B5 58.63(15)
C2 B6 B5 103.62(18)
B10 B6 B5 60.42(16)
C1 B6 B11 103.69(18)
C2 B6 B11 58.12(15)
B10 B6 B11 60.51(16)
B5 B6 B11 108.38(19)
C1 B6 H6 125.2
C2 B6 H6 125.6
B10 B6 H6 122.6
B5 B6 H6 122.0
B11 B6 H6 122.1
C2A B6A C1A 55.13(14)
C2A B6A B5A 103.1(2)
C1A B6A B5A 58.65(15)
C2A B6A B10A 103.7(2)
C1A B6A B10A 104.4(2)
B5A B6A B10A 60.71(16)
C2A B6A B11A 58.32(16)
C1A B6A B11A 103.3(2)
B5A B6A B11A 108.4(2)
B10A B6A B11A 60.07(16)
C2A B6A H6A 126.1
C1A B6A H6A 125.6
B5A B6A H6A 121.9
B10A B6A H6A 122.8
B11A B6A H6A 122.2
C2E B6E C1E 55.57(15)
C2E B6E B10E 104.0(2)
C1E B6E B10E 103.9(3)
C2E B6E B11E 58.51(16)
C1E B6E B11E 103.6(2)
B10E B6E B11E 60.47(19)
C2E B6E B5E 103.3(2)
C1E B6E B5E 58.48(18)
B10E B6E B5E 59.9(2)
B11E B6E B5E 108.2(3)
C2E B6E H6E 125.7
C1E B6E H6E 125.5
B10E B6E H6E 123.1
B11E B6E H6E 122.0
B5E B6E H6E 122.3
C2 B11 B12 103.76(18)
C2 B11 B6 59.52(15)
B12 B11 B6 107.9(2)
C2 B11 B10 104.47(19)
B12 B11 B10 60.33(16)
B6 B11 B10 59.47(16)
C2 B11 B7 58.03(14)
B12 B11 B7 59.98(15)
B6 B11 B7 108.58(19)
B10 B11 B7 108.44(19)
C2 B11 H11 125.2
B12 B11 H11 122.7
B6 B11 H11 121.1
B10 B11 H11 122.3
B7 B11 H11 121.3
C2B B11B B12B 103.94(18)
C2B B11B B10B 104.63(19)
B12B B11B B10B 60.62(16)
C2B B11B B6B 59.15(15)
B12B B11B B6B 108.51(19)
B10B B11B B6B 59.98(16)
C2B B11B B7B 57.87(15)
B12B B11B B7B 59.95(15)
B10B B11B B7B 108.45(18)
B6B B11B B7B 108.18(19)
C2B B11B H11B 125.3
B12B B11B H11B 122.3
B10B B11B H11B 122.0
B6B B11B H11B 121.1
B7B B11B H11B 121.6
C2C B11C B6C 59.66(16)
C2C B11C B12C 103.8(2)
B6C B11C B12C 107.8(2)
C2C B11C B7C 57.82(15)
B6C B11C B7C 108.3(2)
B12C B11C B7C 60.01(16)
C2C B11C B10C 104.3(2)
B6C B11C B10C 59.71(17)
B12C B11C B10C 59.43(17)
B7C B11C B10C 107.3(2)
C2C B11C H11C 125.1
B6C B11C H11C 121.0
B12C B11C H11C 122.8
B7C B11C H11C 121.7
B10C B11C H11C 122.9
C2A B11A B6A 59.65(16)
C2A B11A B10A 104.5(2)
B6A B11A B10A 59.91(16)
C2A B11A B12A 103.4(2)
B6A B11A B12A 108.0(2)
B10A B11A B12A 59.99(16)
C2A B11A B7A 57.16(15)
B6A B11A B7A 107.9(2)
B10A B11A B7A 107.8(2)
B12A B11A B7A 59.96(16)
C2A B11A H11A 125.4
B6A B11A H11A 121.0
B10A B11A H11A 122.3
B12A B11A H11A 122.7
B7A B11A H11A 122.0
C2D B11D B12D 104.4(2)
C2D B11D B10D 104.5(2)
B12D B11D B10D 60.33(18)
C2D B11D B6D 59.05(16)
B12D B11D B6D 108.2(2)
B10D B11D B6D 59.71(18)
C2D B11D B7D 57.74(15)
B12D B11D B7D 60.71(18)
B10D B11D B7D 108.7(2)
B6D B11D B7D 107.9(2)
C2D B11D H11D 125.3
B12D B11D H11D 122.1
B10D B11D H11D 122.2
B6D B11D H11D 121.4
B7D B11D H11D 121.3
C2E B11E B12E 103.9(2)
C2E B11E B6E 59.32(17)
B12E B11E B6E 107.9(2)
C2E B11E B10E 103.7(2)
B12E B11E B10E 59.9(2)
B6E B11E B10E 59.3(2)
C2E B11E B7E 57.54(16)
B12E B11E B7E 60.67(19)
B6E B11E B7E 108.1(2)
B10E B11E B7E 108.0(3)
C2E B11E H11E 125.6
B12E B11E H11E 122.3
B6E B11E H11E 121.3
B10E B11E H11E 122.9
B7E B11E H11E 121.4
C2B B7B B12B 103.96(19)
C2B B7B B11B 58.67(15)
B12B B7B B11B 59.18(15)
C2B B7B B8B 105.92(19)
B12B B7B B8B 60.57(15)
B11B B7B B8B 108.77(19)
C2B B7B Fe3B 64.64(12)
B12B B7B Fe3B 119.34(16)
B11B B7B Fe3B 118.80(18)
B8B B7B Fe3B 66.29(12)
C2B B7B H7B 125.5
B12B B7B H7B 121.0
B11B B7B H7B 119.9
B8B B7B H7B 121.7
Fe3B B7B H7B 110.4
C2C B7C B12C 104.1(2)
C2C B7C B11C 58.50(15)
B12C B7C B11C 59.66(16)
C2C B7C B8C 106.0(2)
B12C B7C B8C 60.86(16)
B11C B7C B8C 109.5(2)
C2C B7C Fe3B 65.26(12)
B12C B7C Fe3B 119.54(19)
B11C B7C Fe3B 119.45(18)
B8C B7C Fe3B 65.87(13)
C2C B7C H7C 125.5
B12C B7C H7C 120.8
B11C B7C H7C 119.4
B8C B7C H7C 121.7
Fe3B B7C H7C 110.1
C2 B7 B12 103.32(19)
C2 B7 B11 58.11(14)
B12 B7 B11 59.32(15)
C2 B7 B8 105.08(19)
B12 B7 B8 60.23(16)
B11 B7 B8 108.3(2)
C2 B7 Fe3 63.81(11)
B12 B7 Fe3 119.40(17)
B11 B7 Fe3 117.78(16)
B8 B7 Fe3 66.89(13)
C2 B7 H7 126.4
B12 B7 H7 121.0
B11 B7 H7 120.3
B8 B7 H7 121.8
Fe3 B7 H7 110.6
C2A B7A B12A 104.7(2)
C2A B7A B11A 59.00(16)
B12A B7A B11A 59.90(16)
C2A B7A B8A 106.53(19)
B12A B7A B8A 59.84(16)
B11A B7A B8A 109.0(2)
C2A B7A Fe3 66.51(12)
B12A B7A Fe3 119.16(17)
B11A B7A Fe3 120.88(18)
B8A B7A Fe3 65.76(12)
C2A B7A H7A 124.4
B12A B7A H7A 121.2
B11A B7A H7A 118.9
B8A B7A H7A 122.3
Fe3 B7A H7A 109.4
C2D B7D B11D 58.69(15)
C2D B7D B12D 103.7(2)
B11D B7D B12D 58.87(17)
C2D B7D B8D 106.3(2)
B11D B7D B8D 109.5(2)
B12D B7D B8D 61.30(17)
C2D B7D Fe3D 65.21(12)
B11D B7D Fe3D 119.53(17)
B12D B7D Fe3D 119.81(19)
B8D B7D Fe3D 66.13(13)
C2D B7D H7D 125.5
B11D B7D H7D 119.6
B12D B7D H7D 121.1
B8D B7D H7D 121.2
Fe3D B7D H7D 109.9
C2E B7E B11E 58.58(17)
C2E B7E B12E 103.2(2)
B11E B7E B12E 58.69(19)
C2E B7E B8E 104.9(2)
B11E B7E B8E 108.2(2)
B12E B7E B8E 60.59(19)
C2E B7E Fe3D 65.75(12)
B11E B7E Fe3D 120.04(18)
B12E B7E Fe3D 119.69(19)
B8E B7E Fe3D 65.87(14)
C2E B7E H7E 125.8
B11E B7E H7E 119.8
B12E B7E H7E 121.4
B8E B7E H7E 122.6
Fe3D B7E H7E 109.5
O1B B8B B12B 117.0(2)
O1B B8B B7B 122.2(2)
B12B B8B B7B 58.79(14)
O1B B8B B9B 119.7(2)
B12B B8B B9B 58.98(15)
B7B B8B B9B 105.55(18)
O1B B8B B4B 127.41(19)
B12B B8B B4B 105.73(18)
B7B B8B B4B 105.33(19)
B9B B8B B4B 59.46(15)
O1B B8B Fe3B 116.40(16)
B12B B8B Fe3B 116.05(16)
B7B B8B Fe3B 64.25(12)
B9B B8B Fe3B 116.35(17)
B4B B8B Fe3B 63.85(12)
O1 B8 B9 120.6(2)
O1 B8 B12 117.5(2)
B9 B8 B12 59.60(15)
O1 B8 B7 121.5(2)
B9 B8 B7 106.53(18)
B12 B8 B7 59.43(15)
O1 B8 B4 126.8(2)
B9 B8 B4 59.29(15)
B12 B8 B4 106.38(18)
B7 B8 B4 105.83(18)
O1 B8 Fe3 115.49(17)
B9 B8 Fe3 115.89(16)
B12 B8 Fe3 116.33(16)
B7 B8 Fe3 64.13(12)
B4 B8 Fe3 63.51(12)
B7C B8C B9C 106.3(2)
B7C B8C B12C 59.37(16)
B9C B8C B12C 59.25(17)
B7C B8C B4C 106.11(19)
B9C B8C B4C 59.08(16)
B12C B8C B4C 106.02(19)
B7C B8C Fe3B 65.23(12)
B9C B8C Fe3B 116.98(16)
B12C B8C Fe3B 117.70(17)
B4C B8C Fe3B 64.27(12)
B7C B8C H8C 123.2
B9C B8C H8C 121.0
B12C B8C H8C 120.7
B4C B8C H8C 123.8
Fe3B B8C H8C 111.9
B12A B8A B7A 59.68(15)
B12A B8A B9A 59.65(16)
B7A B8A B9A 106.0(2)
B12A B8A B4A 105.9(2)
B7A B8A B4A 104.41(19)
B9A B8A B4A 58.80(16)
B12A B8A Fe3 118.27(16)
B7A B8A Fe3 64.91(12)
B9A B8A Fe3 116.74(17)
B4A B8A Fe3 63.76(12)
B12A B8A H8A 120.1
B7A B8A H8A 123.9
B9A B8A H8A 121.0
B4A B8A H8A 124.8
Fe3 B8A H8A 112.0
O1D B8D B7D 127.7(2)
O1D B8D B4D 123.7(2)
B7D B8D B4D 104.94(19)
O1D B8D B9D 115.3(2)
B7D B8D B9D 104.8(2)
B4D B8D B9D 59.15(16)
O1D B8D B12D 117.3(2)
B7D B8D B12D 59.21(17)
B4D B8D B12D 105.02(19)
B9D B8D B12D 58.04(17)
O1D B8D Fe3D 119.06(18)
B7D B8D Fe3D 64.44(13)
B4D B8D Fe3D 63.87(13)
B9D B8D Fe3D 116.05(16)
B12D B8D Fe3D 116.57(17)
B4E B8E B9E 59.87(18)
B4E B8E B7E 106.1(2)
B9E B8E B7E 106.4(2)
B4E B8E B12E 106.2(2)
B9E B8E B12E 58.85(18)
B7E B8E B12E 59.51(18)
B4E B8E Fe3D 65.05(14)
B9E B8E Fe3D 118.4(2)
B7E B8E Fe3D 64.68(14)
B12E B8E Fe3D 117.7(2)
B4E B8E H8E 123.3
B9E B8E H8E 120.5
B7E B8E H8E 123.6
B12E B8E H8E 121.0
Fe3D B8E H8E 111.4
B5B B9B B12B 107.05(19)
B5B B9B B10B 59.40(15)
B12B B9B B10B 60.02(15)
B5B B9B B4B 60.41(15)
B12B B9B B4B 107.52(19)
B10B B9B B4B 108.15(19)
B5B B9B B8B 109.08(19)
B12B B9B B8B 60.44(15)
B10B B9B B8B 109.47(19)
B4B B9B B8B 60.30(15)
B5B B9B H9B 121.9
B12B B9B H9B 122.3
B10B B9B H9B 121.4
B4B B9B H9B 121.7
B8B B9B H9B 120.5
B5 B9 B12 107.8(2)
B5 B9 B10 59.87(15)
B12 B9 B10 59.92(15)
B5 B9 B4 60.64(15)
B12 B9 B4 108.2(2)
B10 B9 B4 108.64(19)
B5 B9 B8 109.9(2)
B12 B9 B8 60.22(16)
B10 B9 B8 109.3(2)
B4 B9 B8 60.99(16)
B5 B9 H9 121.3
B12 B9 H9 122.1
B10 B9 H9 121.4
B4 B9 H9 121.2
B8 B9 H9 120.3
B10C B9C B12C 59.39(17)
B10C B9C B4C 108.45(19)
B12C B9C B4C 108.3(2)
B10C B9C B5C 59.80(16)
B12C B9C B5C 107.2(2)
B4C B9C B5C 60.31(16)
B10C B9C B8C 108.8(2)
B12C B9C B8C 60.43(17)
B4C B9C B8C 60.80(16)
B5C B9C B8C 109.02(19)
B10C B9C H9C 121.7
B12C B9C H9C 122.2
B4C B9C H9C 121.2
B5C B9C H9C 121.8
B8C B9C H9C 120.7
B4A B9A B5A 60.55(17)
B4A B9A B10A 108.5(2)
B5A B9A B10A 60.08(16)
B4A B9A B12A 107.3(2)
B5A B9A B12A 107.5(2)
B10A B9A B12A 59.72(17)
B4A B9A B8A 60.66(16)
B5A B9A B8A 109.44(19)
B10A B9A B8A 108.7(2)
B12A B9A B8A 59.58(16)
B4A B9A H9A 121.5
B5A B9A H9A 121.2
B10A B9A H9A 121.5
B12A B9A H9A 122.7
B8A B9A H9A 120.9
B5D B9D B12D 108.2(2)
B5D B9D B4D 60.57(16)
B12D B9D B4D 108.7(2)
B5D B9D B10D 60.17(17)
B12D B9D B10D 59.83(17)
B4D B9D B10D 108.9(2)
B5D B9D B8D 109.8(2)
B12D B9D B8D 61.50(17)
B4D B9D B8D 60.38(16)
B10D B9D B8D 110.2(2)
B5D B9D H9D 121.3
B12D B9D H9D 121.5
B4D B9D H9D 121.4
B10D B9D H9D 121.1
B8D B9D H9D 119.9
B10E B9E B5E 59.8(2)
B10E B9E B12E 59.7(2)
B5E B9E B12E 107.8(3)
B10E B9E B4E 107.8(3)
B5E B9E B4E 60.18(19)
B12E B9E B4E 107.9(2)
B10E B9E B8E 109.1(2)
B5E B9E B8E 108.9(2)
B12E B9E B8E 61.02(19)
B4E B9E B8E 59.87(17)
B10E B9E H9E 121.7
B5E B9E H9E 121.6
B12E B9E H9E 121.7
B4E B9E H9E 122.0
B8E B9E H9E 120.7
B5B B10B B11B 107.8(2)
B5B B10B B6B 60.05(15)
B11B B10B B6B 60.16(16)
B5B B10B B12B 107.54(19)
B11B B10B B12B 59.41(16)
B6B B10B B12B 107.7(2)
B5B B10B B9B 60.13(15)
B11B B10B B9B 107.74(19)
B6B B10B B9B 108.40(19)
B12B B10B B9B 59.90(15)
B5B B10B H10B 121.8
B11B B10B H10B 122.0
B6B B10B H10B 121.5
B12B B10B H10B 122.2
B9B B10B H10B 121.5
B6A B10A B11A 60.03(16)
B6A B10A B12A 108.3(2)
B11A B10A B12A 60.32(16)
B6A B10A B9A 107.9(2)
B11A B10A B9A 108.4(2)
B12A B10A B9A 60.34(17)
B6A B10A B5A 59.30(16)
B11A B10A B5A 107.2(2)
B12A B10A B5A 107.8(2)
B9A B10A B5A 59.89(17)
B6A B10A H10A 121.8
B11A B10A H10A 121.7
B12A B10A H10A 121.4
B9A B10A H10A 121.5
B5A B10A H10A 122.4
B6 B10 B5 59.93(16)
B6 B10 B11 60.02(16)
B5 B10 B11 107.6(2)
B6 B10 B12 107.7(2)
B5 B10 B12 107.65(19)
B11 B10 B12 59.58(16)
B6 B10 B9 107.5(2)
B5 B10 B9 59.59(15)
B11 B10 B9 107.4(2)
B12 B10 B9 60.02(15)
B6 B10 H10 121.8
B5 B10 H10 122.0
B11 B10 H10 122.1
B12 B10 H10 121.9
B9 B10 H10 122.1
B12C B10C B6C 107.9(2)
B12C B10C B9C 60.43(17)
B6C B10C B9C 108.5(2)
B12C B10C B5C 108.5(2)
B6C B10C B5C 60.00(17)
B9C B10C B5C 60.44(17)
B12C B10C B11C 59.82(17)
B6C B10C B11C 59.55(17)
B9C B10C B11C 108.1(2)
B5C B10C B11C 107.5(2)
B12C B10C H10C 121.5
B6C B10C H10C 121.8
B9C B10C H10C 121.2
B5C B10C H10C 121.6
B11C B10C H10C 122.2
B6D B10D B11D 60.39(18)
B6D B10D B12D 108.1(2)
B11D B10D B12D 59.52(18)
B6D B10D B5D 60.40(18)
B11D B10D B5D 107.8(2)
B12D B10D B5D 107.0(2)
B6D B10D B9D 107.5(2)
B11D B10D B9D 106.8(2)
B12D B10D B9D 59.46(17)
B5D B10D B9D 59.03(17)
B6D B10D H10D 121.3
B11D B10D H10D 122.0
B12D B10D H10D 122.2
B5D B10D H10D 122.1
B9D B10D H10D 122.7
B6E B10E B12E 108.5(2)
B6E B10E B5E 61.0(2)
B12E B10E B5E 108.6(3)
B6E B10E B9E 109.2(3)
B12E B10E B9E 60.4(2)
B5E B10E B9E 60.2(2)
B6E B10E B11E 60.25(19)
B12E B10E B11E 59.6(2)
B5E B10E B11E 108.9(2)
B9E B10E B11E 108.3(3)
B6E B10E H10E 120.9
B12E B10E H10E 121.7
B5E B10E H10E 121.0
B9E B10E H10E 121.2
B11E B10E H10E 121.7
B11 B12 B7 60.69(16)
B11 B12 B10 60.09(16)
B7 B12 B10 108.8(2)
B11 B12 B9 107.83(19)
B7 B12 B9 107.7(2)
B10 B12 B9 60.07(15)
B11 B12 B8 109.5(2)
B7 B12 B8 60.34(15)
B10 B12 B8 109.4(2)
B9 B12 B8 60.18(16)
B11 B12 H12 121.2
B7 B12 H12 121.5
B10 B12 H12 121.1
B9 B12 H12 122.2
B8 B12 H12 120.7
B11B B12B B7B 60.87(16)
B11B B12B B9B 108.3(2)
B7B B12B B9B 108.28(19)
B11B B12B B10B 59.98(16)
B7B B12B B10B 108.7(2)
B9B B12B B10B 60.08(15)
B11B B12B B8B 110.2(2)
B7B B12B B8B 60.65(15)
B9B B12B B8B 60.58(15)
B10B B12B B8B 109.6(2)
B11B B12B H12B 120.9
B7B B12B H12B 121.3
B9B B12B H12B 121.8
B10B B12B H12B 121.3
B8B B12B H12B 120.2
B10A B12A B11A 59.69(16)
B10A B12A B7A 107.7(2)
B11A B12A B7A 60.14(16)
B10A B12A B8A 109.8(2)
B11A B12A B8A 109.8(2)
B7A B12A B8A 60.48(15)
B10A B12A B9A 59.94(17)
B11A B12A B9A 107.6(2)
B7A B12A B9A 107.4(2)
B8A B12A B9A 60.77(17)
B10A B12A H12A 121.5
B11A B12A H12A 121.5
B7A B12A H12A 122.1
B8A B12A H12A 120.0
B9A B12A H12A 122.1
B10C B12C B11C 60.75(17)
B10C B12C B7C 108.62(19)
B11C B12C B7C 60.33(16)
B10C B12C B9C 60.18(17)
B11C B12C B9C 108.6(2)
B7C B12C B9C 107.5(2)
B10C B12C B8C 109.3(2)
B11C B12C B8C 109.12(19)
B7C B12C B8C 59.77(16)
B9C B12C B8C 60.32(17)
B10C B12C H12C 120.9
B11C B12C H12C 120.9
B7C B12C H12C 122.0
B9C B12C H12C 121.9
B8C B12C H12C 121.0
B11D B12D B9D 108.3(2)
B11D B12D B10D 60.15(18)
B9D B12D B10D 60.70(17)
B11D B12D B7D 60.42(17)
B9D B12D B7D 106.9(2)
B10D B12D B7D 108.3(2)
B11D B12D B8D 109.3(2)
B9D B12D B8D 60.45(17)
B10D B12D B8D 110.1(2)
B7D B12D B8D 59.49(17)
B11D B12D H12D 121.2
B9D B12D H12D 122.0
B10D B12D H12D 120.7
B7D B12D H12D 122.4
B8D B12D H12D 120.7
B11E B12E B10E 60.4(2)
B11E B12E B9E 108.5(2)
B10E B12E B9E 59.9(2)
B11E B12E B7E 60.64(19)
B10E B12E B7E 108.4(2)
B9E B12E B7E 107.7(2)
B11E B12E B8E 109.2(2)
B10E B12E B8E 108.5(2)
B9E B12E B8E 60.13(19)
B7E B12E B8E 59.91(18)
B11E B12E H12E 120.8
B10E B12E H12E 121.5
B9E B12E H12E 121.9
B7E B12E H12E 121.7
B8E B12E H12E 121.3

loop_
_geom_bond_atom_site_label_1
_geom_bond_atom_site_label_2
_geom_bond_distance
Fe3 C1 2.065(2)
Fe3 C2 2.065(2)
Fe3 C1A 2.097(2)
Fe3 B4A 2.108(3)
Fe3 C2A 2.121(2)
Fe3 B4 2.134(3)
Fe3 B7A 2.136(3)
Fe3 B7 2.145(3)
Fe3 B8A 2.151(3)
Fe3 B8 2.192(3)
Fe3B C1B 2.070(2)
Fe3B C2B 2.083(2)
Fe3B C1C 2.085(2)
Fe3B C2C 2.095(2)
Fe3B B4C 2.126(3)
Fe3B B4B 2.129(3)
Fe3B B7B 2.140(3)
Fe3B B7C 2.141(3)
Fe3B B8C 2.152(3)
Fe3B B8B 2.175(3)
Fe3D C1D 2.082(2)
Fe3D C2D 2.092(2)
Fe3D C1E 2.108(2)
Fe3D C2E 2.109(3)
Fe3D B4D 2.122(3)
Fe3D B7D 2.133(3)
Fe3D B7E 2.139(3)
Fe3D B4E 2.145(3)
Fe3D B8E 2.159(3)
Fe3D B8D 2.162(3)
O1B C3B 1.440(3)
O1B B8B 1.443(3)
O1 B8 1.437(3)
O1 C3 1.448(3)
O1D C3D 1.416(4)
O1D B8D 1.437(3)
O1D C3D' 1.461(7)
O2B C8B 1.420(3)
O2B C9B 1.425(3)
O2 C8 1.417(3)
O2 C9 1.418(3)
O2D C8D 1.404(4)
O2D C9D 1.414(3)
N1B C10B 1.490(3)
N1B C7B 1.498(3)
N1B C6B 1.500(3)
N1B H1NB 0.8997
N1 C7 1.495(3)
N1 C10 1.500(3)
N1 C6 1.503(3)
N1 H1N 0.9068
N1D C6D 1.475(4)
N1D C10D 1.483(3)
N1D C7D 1.494(3)
N1D C6D' 1.607(6)
N1D H1ND 0.8900
C1B C2B 1.615(3)
C1B B5B 1.697(3)
C1B B4B 1.698(3)
C1B B6B 1.718(3)
C1B H1B 1.1200
C1C C2C 1.605(4)
C1C B5C 1.706(4)
C1C B6C 1.719(4)
C1C B4C 1.720(4)
C1C H1C 1.1200
C1 C2 1.614(3)
C1 B4 1.696(3)
C1 B5 1.707(4)
C1 B6 1.721(3)
C1 H1 1.1200
C1A C2A 1.594(3)
C1A B4A 1.693(4)
C1A B5A 1.700(4)
C1A B6A 1.723(4)
C1A H1A 1.1200
C1D C2D 1.609(3)
C1D B4D 1.694(4)
C1D B5D 1.699(4)
C1D B6D 1.716(4)
C1D H1D 1.1200
C1E C2E 1.603(3)
C1E B4E 1.696(4)
C1E B5E 1.712(4)
C1E B6E 1.724(4)
C1E H1E 1.1200
C2C B7C 1.676(4)
C2C B11C 1.689(4)
C2C B6C 1.716(4)
C2C H2C 1.1200
C2 B7 1.696(3)
C2 B11 1.697(4)
C2 B6 1.723(4)
C2 H2 1.1200
C2B B7B 1.692(4)
C2B B11B 1.707(4)
C2B B6B 1.719(4)
C2B H2B 1.1200
C2D B7D 1.687(4)
C2D B11D 1.704(4)
C2D B6D 1.717(4)
C2D H2D 1.1200
C2A B7A 1.664(4)
C2A B11A 1.698(4)
C2A B6A 1.722(4)
C2A H2A 1.1200
C2E B7E 1.682(4)
C2E B11E 1.701(4)
C2E B6E 1.716(4)
C2E H2E 1.1200
C3B C4B 1.507(3)
C3B H3BA 0.9900
C3B H3BB 0.9900
C3 C4 1.516(3)
C3 H3A 0.9900
C3 H3B 0.9900
C3D C4D 1.5380(18)
C3D H3DA 0.9900
C3D H3DB 0.9900
C3D' C4D' 1.5377(19)
C3D' H3DC 0.9900
C3D' H3DD 0.9900
C4 C5 1.530(4)
C4 H4F 0.9900
C4 H4G 0.9900
C4B C5B 1.534(3)
C4B H4BA 0.9900
C4B H4BB 0.9900
C4D C5D 1.5392(19)
C4D H4DA 0.9900
C4D H4DB 0.9900
C4D' C5D' 1.5385(19)
C4D' H4DC 0.9900
C4D' H4DD 0.9900
C5B C6B 1.518(3)
C5B H5BA 0.9900
C5B H5BB 0.9900
C5 C6 1.522(4)
C5 H5F 0.9900
C5 H5G 0.9900
C5D C6D 1.5380(19)
C5D H5DA 0.9900
C5D H5DB 0.9900
C5D' C6D' 1.538(2)
C5D' H5DC 0.9900
C5D' H5DD 0.9900
C6B H6BA 0.9900
C6B H6BB 0.9900
C6 H6F 0.9900
C6 H6G 0.9900
C6D H6DA 0.9400
C6D H6DB 0.9399
C6D' H6DC 0.9900
C6D' H6DD 0.9900
C7B C8B 1.507(3)
C7B H7BA 0.9900
C7B H7BB 0.9900
C7 C8 1.507(4)
C7 H7F 0.9900
C7 H7G 0.9900
C7D C8D 1.508(4)
C7D H7DA 0.9900
C7D H7DB 0.9900
C8B H8BA 0.9900
C8B H8BB 0.9900
C8 H8F 0.9900
C8 H8G 0.9900
C8D H8DA 0.9900
C8D H8DB 0.9900
C9B C10B 1.509(3)
C9B H9BA 0.9900
C9B H9BB 0.9900
C9 C10 1.512(4)
C9 H9P 0.9900
C9 H9H 0.9900
C9D C10D 1.500(3)
C9D H9DA 0.9900
C9D H9DB 0.9900
C10B H10F 0.9900
C10B H10G 0.9900
C10 H10H 0.9900
C10 H10I 0.9900
C10D H10J 0.9900
C10D H10K 0.9900
B4B B9B 1.792(4)
B4B B5B 1.794(4)
B4B B8B 1.807(4)
B4B H4B 1.1200
B4C B9C 1.775(4)
B4C B5C 1.787(4)
B4C B8C 1.806(4)
B4C H4C 1.1200
B4 B9 1.788(4)
B4 B5 1.796(4)
B4 B8 1.818(4)
B4 H4 1.1200
B4D B9D 1.786(4)
B4D B5D 1.786(4)
B4D B8D 1.809(4)
B4D H4D 1.1200
B4A B9A 1.768(4)
B4A B5A 1.783(4)
B4A B8A 1.801(4)
B4A H4A 1.1200
B4E B5E 1.782(5)
B4E B9E 1.787(5)
B4E B8E 1.787(4)
B4E H4E 1.1200
B5 B6 1.766(4)
B5 B9 1.769(4)
B5 B10 1.774(4)
B5 H5 1.1200
B5B B10B 1.761(4)
B5B B6B 1.767(4)
B5B B9B 1.774(4)
B5B H5B 1.1200
B5A B6A 1.748(4)
B5A B9A 1.769(4)
B5A B10A 1.773(4)
B5A H5A 1.1200
B5C B6C 1.766(4)
B5C B10C 1.771(4)
B5C B9C 1.782(4)
B5C H5C 1.1200
B5D B9D 1.756(4)
B5D B10D 1.776(4)
B5D B6D 1.781(5)
B5D H5D 1.1200
B5E B10E 1.761(5)
B5E B9E 1.768(5)
B5E B6E 1.780(5)
B5E H5E 1.1200
B6D B10D 1.765(4)
B6D B11D 1.777(4)
B6D H6D 1.1200
B6C B11C 1.758(4)
B6C B10C 1.761(4)
B6C H6C 1.1200
B6B B10B 1.770(4)
B6B B11B 1.773(4)
B6B H6B 1.1200
B6 B10 1.761(4)
B6 B11 1.771(4)
B6 H6 1.1200
B6A B10A 1.760(4)
B6A B11A 1.762(4)
B6A H6A 1.1200
B6E B10E 1.747(5)
B6E B11E 1.764(4)
B6E H6E 1.1200
B11 B12 1.770(4)
B11 B10 1.779(4)
B11 B7 1.794(4)
B11 H11 1.1200
B11B B12B 1.758(4)
B11B B10B 1.768(4)
B11B B7B 1.788(4)
B11B H11B 1.1200
B11C B12C 1.763(4)
B11C B7C 1.775(4)
B11C B10C 1.779(4)
B11C H11C 1.1200
B11A B10A 1.763(4)
B11A B12A 1.774(4)
B11A B7A 1.778(4)
B11A H11A 1.1200
B11D B12D 1.758(4)
B11D B10D 1.769(5)
B11D B7D 1.786(4)
B11D H11D 1.1200
B11E B12E 1.755(5)
B11E B10E 1.768(5)
B11E B7E 1.790(5)
B11E H11E 1.1200
B7B B12B 1.772(4)
B7B B8B 1.805(4)
B7B H7B 1.1200
B7C B12C 1.769(4)
B7C B8C 1.777(4)
B7C H7C 1.1200
B7 B12 1.782(4)
B7 B8 1.798(4)
B7 H7 1.1200
B7A B12A 1.775(4)
B7A B8A 1.789(4)
B7A H7A 1.1200
B7D B12D 1.791(5)
B7D B8D 1.796(4)
B7D H7D 1.1200
B7E B12E 1.791(4)
B7E B8E 1.798(5)
B7E H7E 1.1200
B8B B12B 1.804(4)
B8B B9B 1.806(4)
B8 B9 1.796(4)
B8 B12 1.796(4)
B8C B9C 1.794(4)
B8C B12C 1.796(4)
B8C H8C 1.1200
B8A B12A 1.778(4)
B8A B9A 1.799(4)
B8A H8A 1.1200
B8D B9D 1.810(4)
B8D B12D 1.829(4)
B8E B9E 1.794(5)
B8E B12E 1.810(5)
B8E H8E 1.1200
B9B B12B 1.777(4)
B9B B10B 1.780(4)
B9B H9B 1.1200
B9 B12 1.785(4)
B9 B10 1.786(4)
B9 H9 1.1200
B9C B10C 1.770(4)
B9C B12C 1.775(5)
B9C H9C 1.1200
B9A B10A 1.772(4)
B9A B12A 1.779(4)
B9A H9A 1.1200
B9D B12D 1.765(4)
B9D B10D 1.787(4)
B9D H9D 1.1200
B9E B10E 1.762(6)
B9E B12E 1.771(5)
B9E H9E 1.1200
B10B B12B 1.779(4)
B10B H10B 1.1200
B10A B12A 1.768(4)
B10A H10A 1.1200
B10 B12 1.783(4)
B10 H10 1.1200
B10C B12C 1.756(4)
B10C H10C 1.1200
B10D B12D 1.772(4)
B10D H10D 1.1200
B10E B12E 1.760(5)
B10E H10E 1.0200
B12 H12 1.1200
B12B H12B 1.1200
B12A H12A 1.1200
B12C H12C 1.1200
B12D H12D 1.1200
B12E H12E 1.1200

loop_
_geom_hbond_atom_site_label_D
_geom_hbond_atom_site_label_H
_geom_hbond_atom_site_label_A
_geom_hbond_site_symmetry_A
_geom_hbond_distance_DH
_geom_hbond_distance_HA
_geom_hbond_distance_DA
_geom_hbond_angle_DHA
N1B H1NB O1B 1_555 0.90 1.78 2.646(2) 160
N1 H1N O1 1_555 0.91 1.93 2.703(3) 143
N1D H1ND O1D 1_555 0.89 1.85 2.728(3) 168

loop_
_geom_torsion_atom_site_label_1
_geom_torsion_atom_site_label_2
_geom_torsion_atom_site_label_3
_geom_torsion_atom_site_label_4
_geom_torsion
C1C Fe3B C1B C2B 55.81(17)
C2C Fe3B C1B C2B 91.55(13)
B4C Fe3B C1B C2B -118(2)
B4B Fe3B C1B C2B -127.52(17)
B7B Fe3B C1B C2B -36.52(13)
B7C Fe3B C1B C2B 138.49(13)
B8C Fe3B C1B C2B 178.81(14)
B8B Fe3B C1B C2B -86.58(13)
C2B Fe3B C1B B5B 100.7(2)
C1C Fe3B C1B B5B 156.50(16)
C2C Fe3B C1B B5B -167.75(18)
B4C Fe3B C1B B5B -17(3)
B4B Fe3B C1B B5B -26.82(17)
B7B Fe3B C1B B5B 64.17(18)
B7C Fe3B C1B B5B -120.81(18)
B8C Fe3B C1B B5B -80.5(2)
B8B Fe3B C1B B5B 14.11(18)
C2B Fe3B C1B B4B 127.52(17)
C1C Fe3B C1B B4B -176.67(14)
C2C Fe3B C1B B4B -140.93(13)
B4C Fe3B C1B B4B 10(2)
B7B Fe3B C1B B4B 90.99(14)
B7C Fe3B C1B B4B -93.99(14)
B8C Fe3B C1B B4B -53.67(17)
B8B Fe3B C1B B4B 40.94(13)
C2B Fe3B C1B B6B 20.63(17)
C1C Fe3B C1B B6B 76.4(2)
C2C Fe3B C1B B6B 112.18(19)
B4C Fe3B C1B B6B -97(2)
B4B Fe3B C1B B6B -106.9(2)
B7B Fe3B C1B B6B -15.90(19)
B7C Fe3B C1B B6B 159.12(19)
B8C Fe3B C1B B6B -160.56(18)
B8B Fe3B C1B B6B -65.95(19)
C1B Fe3B C1C C2C 53.94(16)
C2B Fe3B C1C C2C 91.14(13)
B4C Fe3B C1C C2C -126.41(17)
B4B Fe3B C1C C2C -72(2)
B7B Fe3B C1C C2C 138.98(13)
B7C Fe3B C1C C2C -35.47(13)
B8C Fe3B C1C C2C -84.94(14)
B8B Fe3B C1C C2C -179.66(13)
C1B Fe3B C1C B5C 154.77(18)
C2B Fe3B C1C B5C -168.0(2)
C2C Fe3B C1C B5C 100.8(2)
B4C Fe3B C1C B5C -25.59(19)
B4B Fe3B C1C B5C 29(2)
B7B Fe3B C1C B5C -120.2(2)
B7C Fe3B C1C B5C 65.3(2)
B8C Fe3B C1C B5C 15.9(2)
B8B Fe3B C1C B5C -78.8(2)
C1B Fe3B C1C B6C 76.0(2)
C2B Fe3B C1C B6C 113.21(19)
C2C Fe3B C1C B6C 22.07(17)
B4C Fe3B C1C B6C -104.3(2)
B4B Fe3B C1C B6C -49(2)
B7B Fe3B C1C B6C 161.04(19)
B7C Fe3B C1C B6C -13.41(19)
B8C Fe3B C1C B6C -62.9(2)
B8B Fe3B C1C B6C -157.59(17)
C1B Fe3B C1C B4C -179.65(14)
C2B Fe3B C1C B4C -142.45(14)
C2C Fe3B C1C B4C 126.41(17)
B4B Fe3B C1C B4C 55(2)
B7B Fe3B C1C B4C -94.61(14)
B7C Fe3B C1C B4C 90.94(14)
B8C Fe3B C1C B4C 41.47(14)
B8B Fe3B C1C B4C -53.25(17)
C1A Fe3 C1 C2 54.54(18)
B4A Fe3 C1 C2 -111.3(16)
C2A Fe3 C1 C2 90.52(13)
B4 Fe3 C1 C2 -126.88(17)
B7A Fe3 C1 C2 136.99(13)
B7 Fe3 C1 C2 -36.23(13)
B8A Fe3 C1 C2 179.57(14)
B8 Fe3 C1 C2 -85.77(13)
C2 Fe3 C1 B4 126.88(17)
C1A Fe3 C1 B4 -178.58(14)
B4A Fe3 C1 B4 15.6(16)
C2A Fe3 C1 B4 -142.60(13)
B7A Fe3 C1 B4 -96.12(14)
B7 Fe3 C1 B4 90.65(14)
B8A Fe3 C1 B4 -53.54(17)
B8 Fe3 C1 B4 41.11(14)
C2 Fe3 C1 B5 100.0(2)
C1A Fe3 C1 B5 154.55(17)
B4A Fe3 C1 B5 -11.2(17)
C2A Fe3 C1 B5 -169.47(18)
B4 Fe3 C1 B5 -26.87(18)
B7A Fe3 C1 B5 -123.00(19)
B7 Fe3 C1 B5 63.78(19)
B8A Fe3 C1 B5 -80.4(2)
B8 Fe3 C1 B5 14.24(19)
C2 Fe3 C1 B6 20.45(17)
C1A Fe3 C1 B6 75.0(2)
B4A Fe3 C1 B6 -90.8(16)
C2A Fe3 C1 B6 110.97(19)
B4 Fe3 C1 B6 -106.4(2)
B7A Fe3 C1 B6 157.44(19)
B7 Fe3 C1 B6 -15.78(19)
B8A Fe3 C1 B6 -159.98(18)
B8 Fe3 C1 B6 -65.3(2)
C1 Fe3 C1A C2A 54.68(17)
C2 Fe3 C1A C2A 91.53(12)
B4A Fe3 C1A C2A -126.59(18)
B4 Fe3 C1A C2A -109.9(15)
B7A Fe3 C1A C2A -35.13(12)
B7 Fe3 C1A C2A 139.35(12)
B8A Fe3 C1A C2A -85.12(13)
B8 Fe3 C1A C2A -179.83(12)
C1 Fe3 C1A B4A -178.73(15)
C2 Fe3 C1A B4A -141.88(14)
C2A Fe3 C1A B4A 126.59(18)
B4 Fe3 C1A B4A 16.7(15)
B7A Fe3 C1A B4A 91.45(14)
B7 Fe3 C1A B4A -94.06(14)
B8A Fe3 C1A B4A 41.47(14)
B8 Fe3 C1A B4A -53.24(17)
C1 Fe3 C1A B5A 155.97(18)
C2 Fe3 C1A B5A -167.18(19)
B4A Fe3 C1A B5A -25.30(19)
C2A Fe3 C1A B5A 101.3(2)
B4 Fe3 C1A B5A -8.6(16)
B7A Fe3 C1A B5A 66.2(2)
B7 Fe3 C1A B5A -119.4(2)
B8A Fe3 C1A B5A 16.2(2)
B8 Fe3 C1A B5A -78.5(2)
C1 Fe3 C1A B6A 77.5(2)
C2 Fe3 C1A B6A 114.31(19)
B4A Fe3 C1A B6A -103.8(2)
C2A Fe3 C1A B6A 22.78(17)
B4 Fe3 C1A B6A -87.1(15)
B7A Fe3 C1A B6A -12.35(19)
B7 Fe3 C1A B6A 162.13(19)
B8A Fe3 C1A B6A -62.34(19)
B8 Fe3 C1A B6A -157.05(17)
C1E Fe3D C1D C2D -41.1(4)
C2E Fe3D C1D C2D -62.84(15)
B4D Fe3D C1D C2D 127.57(18)
B7D Fe3D C1D C2D 36.39(14)
B7E Fe3D C1D C2D -101.84(15)
B4E Fe3D C1D C2D 174.41(19)
B8E Fe3D C1D C2D -150.64(14)
B8D Fe3D C1D C2D 86.42(14)
C2D Fe3D C1D B4D -127.57(18)
C1E Fe3D C1D B4D -168.7(4)
C2E Fe3D C1D B4D 169.59(14)
B7D Fe3D C1D B4D -91.18(15)
B7E Fe3D C1D B4D 130.59(15)
B4E Fe3D C1D B4D 46.8(2)
B8E Fe3D C1D B4D 81.79(16)
B8D Fe3D C1D B4D -41.15(14)
C2D Fe3D C1D B5D -101.4(2)
C1E Fe3D C1D B5D -142.5(4)
C2E Fe3D C1D B5D -164.20(19)
B4D Fe3D C1D B5D 26.2(2)
B7D Fe3D C1D B5D -65.0(2)
B7E Fe3D C1D B5D 156.8(2)
B4E Fe3D C1D B5D 73.0(3)
B8E Fe3D C1D B5D 108.0(2)
B8D Fe3D C1D B5D -14.9(2)
C2D Fe3D C1D B6D -20.74(19)
C1E Fe3D C1D B6D -61.9(5)
C2E Fe3D C1D B6D -83.6(2)
B4D Fe3D C1D B6D 106.8(2)
B7D Fe3D C1D B6D 15.6(2)
B7E Fe3D C1D B6D -122.6(2)
B4E Fe3D C1D B6D 153.7(2)
B8E Fe3D C1D B6D -171.4(2)
B8D Fe3D C1D B6D 65.7(2)
C1D Fe3D C1E C2E -26.5(4)
C2D Fe3D C1E C2E -60.43(16)
B4D Fe3D C1E C2E 168.76(18)
B7D Fe3D C1E C2E -102.05(15)
B7E Fe3D C1E C2E 35.68(15)
B4E Fe3D C1E C2E 126.8(2)
B8E Fe3D C1E C2E 85.89(15)
B8D Fe3D C1E C2E -151.47(14)
C1D Fe3D C1E B4E -153.3(4)
C2D Fe3D C1E B4E 172.79(15)
C2E Fe3D C1E B4E -126.8(2)
B4D Fe3D C1E B4E 42.0(2)
B7D Fe3D C1E B4E 131.16(16)
B7E Fe3D C1E B4E -91.10(16)
B8E Fe3D C1E B4E -40.89(16)
B8D Fe3D C1E B4E 81.75(16)
C1D Fe3D C1E B5E -127.6(4)
C2D Fe3D C1E B5E -161.5(2)
C2E Fe3D C1E B5E -101.1(2)
B4D Fe3D C1E B5E 67.7(3)
B7D Fe3D C1E B5E 156.9(2)
B7E Fe3D C1E B5E -65.4(2)
B4E Fe3D C1E B5E 25.7(2)
B8E Fe3D C1E B5E -15.2(2)
B8D Fe3D C1E B5E 107.5(2)
C1D Fe3D C1E B6E -47.9(5)
C2D Fe3D C1E B6E -81.8(3)
C2E Fe3D C1E B6E -21.4(2)
B4D Fe3D C1E B6E 147.4(2)
B7D Fe3D C1E B6E -123.5(2)
B7E Fe3D C1E B6E 14.3(2)
B4E Fe3D C1E B6E 105.4(3)
B8E Fe3D C1E B6E 64.5(2)
B8D Fe3D C1E B6E -172.9(2)
B5C C1C C2C B7C -68.3(2)
B6C C1C C2C B7C -107.7(2)
B4C C1C C2C B7C -0.3(2)
Fe3B C1C C2C B7C 52.26(15)
B5C C1C C2C B11C 1.3(3)
B6C C1C C2C B11C -38.06(19)
B4C C1C C2C B11C 69.3(2)
Fe3B C1C C2C B11C 121.85(18)
B5C C1C C2C B6C 39.36(18)
B4C C1C C2C B6C 107.3(2)
Fe3B C1C C2C B6C 159.91(15)
B5C C1C C2C Fe3B -120.55(17)
B6C C1C C2C Fe3B -159.91(15)
B4C C1C C2C Fe3B -52.60(15)
C1B Fe3B C2C C1C -143.76(12)
C2B Fe3B C2C C1C -97.31(12)
B4C Fe3B C2C C1C 37.41(13)
B4B Fe3B C2C C1C 176.03(13)
B7B Fe3B C2C C1C -56.64(17)
B7C Fe3B C2C C1C 128.05(18)
B8C Fe3B C2C C1C 88.03(14)
B8B Fe3B C2C C1C 4.2(16)
C1B Fe3B C2C B7C 88.19(15)
C2B Fe3B C2C B7C 134.64(15)
C1C Fe3B C2C B7C -128.05(18)
B4C Fe3B C2C B7C -90.64(15)
B4B Fe3B C2C B7C 47.98(19)
B7B Fe3B C2C B7C 175.31(16)
B8C Fe3B C2C B7C -40.02(15)
B8B Fe3B C2C B7C -123.8(15)
C1B Fe3B C2C B11C 114.6(2)
C2B Fe3B C2C B11C 161.1(2)
C1C Fe3B C2C B11C -101.6(2)
B4C Fe3B C2C B11C -64.2(2)
B4B Fe3B C2C B11C 74.4(3)
B7B Fe3B C2C B11C -158.2(2)
B7C Fe3B C2C B11C 26.5(2)
B8C Fe3B C2C B11C -13.6(2)
B8B Fe3B C2C B11C -97.3(16)
C1B Fe3B C2C B6C -165.75(18)
C2B Fe3B C2C B6C -119.30(19)
C1C Fe3B C2C B6C -21.98(17)
B4C Fe3B C2C B6C 15.43(19)
B4B Fe3B C2C B6C 154.05(17)
B7B Fe3B C2C B6C -78.6(2)
B7C Fe3B C2C B6C 106.1(2)
B8C Fe3B C2C B6C 66.0(2)
B8B Fe3B C2C B6C -17.7(17)
B4 C1 C2 B7 0.0(3)
B5 C1 C2 B7 -69.1(2)
B6 C1 C2 B7 -108.3(2)
Fe3 C1 C2 B7 53.09(15)
B4 C1 C2 B11 69.6(2)
B5 C1 C2 B11 0.6(2)
B6 C1 C2 B11 -38.60(17)
Fe3 C1 C2 B11 122.75(16)
B4 C1 C2 B6 108.2(2)
B5 C1 C2 B6 39.15(17)
Fe3 C1 C2 B6 161.35(15)
B4 C1 C2 Fe3 -53.13(15)
B5 C1 C2 Fe3 -122.20(16)
B6 C1 C2 Fe3 -161.35(15)
C1A Fe3 C2 C1 -144.78(12)
B4A Fe3 C2 C1 174.95(15)
C2A Fe3 C2 C1 -99.55(13)
B4 Fe3 C2 C1 36.68(13)
B7A Fe3 C2 C1 -58.82(17)
B7 Fe3 C2 C1 127.48(18)
B8A Fe3 C2 C1 -3.6(12)
B8 Fe3 C2 C1 86.96(13)
C1 Fe3 C2 B7 -127.48(18)
C1A Fe3 C2 B7 87.75(14)
B4A Fe3 C2 B7 47.5(2)
C2A Fe3 C2 B7 132.97(14)
B4 Fe3 C2 B7 -90.80(14)
B7A Fe3 C2 B7 173.70(15)
B8A Fe3 C2 B7 -131.1(11)
B8 Fe3 C2 B7 -40.51(14)
C1 Fe3 C2 B11 -100.8(2)
C1A Fe3 C2 B11 114.4(2)
B4A Fe3 C2 B11 74.2(3)
C2A Fe3 C2 B11 159.7(2)
B4 Fe3 C2 B11 -64.1(2)
B7A Fe3 C2 B11 -159.60(19)
B7 Fe3 C2 B11 26.70(19)
B8A Fe3 C2 B11 -104.4(11)
B8 Fe3 C2 B11 -13.8(2)
C1 Fe3 C2 B6 -20.39(17)
C1A Fe3 C2 B6 -165.17(18)
B4A Fe3 C2 B6 154.56(18)
C2A Fe3 C2 B6 -119.95(19)
B4 Fe3 C2 B6 16.28(19)
B7A Fe3 C2 B6 -79.2(2)
B7 Fe3 C2 B6 107.1(2)
B8A Fe3 C2 B6 -24.0(12)
B8 Fe3 C2 B6 66.57(19)
B5B C1B C2B B7B -69.1(2)
B4B C1B C2B B7B 0.3(2)
B6B C1B C2B B7B -108.4(2)
Fe3B C1B C2B B7B 52.89(15)
B5B C1B C2B B11B -0.4(2)
B4B C1B C2B B11B 69.0(2)
B6B C1B C2B B11B -39.67(19)
Fe3B C1B C2B B11B 121.59(18)
B5B C1B C2B B6B 39.25(18)
B4B C1B C2B B6B 108.7(2)
Fe3B C1B C2B B6B 161.26(15)
B5B C1B C2B Fe3B -122.01(17)
B4B C1B C2B Fe3B -52.59(14)
B6B C1B C2B Fe3B -161.26(15)
C1C Fe3B C2B C1B -142.73(13)
C2C Fe3B C2B C1B -96.89(13)
B4C Fe3B C2B C1B 177.02(15)
B4B Fe3B C2B C1B 36.35(13)
B7B Fe3B C2B C1B 126.82(17)
B7C Fe3B C2B C1B -56.19(16)
B8C Fe3B C2B C1B -10.1(12)
B8B Fe3B C2B C1B 86.56(13)
C1B Fe3B C2B B7B -126.82(17)
C1C Fe3B C2B B7B 90.45(14)
C2C Fe3B C2B B7B 136.29(13)
B4C Fe3B C2B B7B 50.21(19)
B4B Fe3B C2B B7B -90.46(14)
B7C Fe3B C2B B7B 177.00(14)
B8C Fe3B C2B B7B -136.9(11)
B8B Fe3B C2B B7B -40.26(14)
C1B Fe3B C2B B11B -99.8(2)
C1C Fe3B C2B B11B 117.43(19)
C2C Fe3B C2B B11B 163.27(19)
B4C Fe3B C2B B11B 77.2(2)
B4B Fe3B C2B B11B -63.5(2)
B7B Fe3B C2B B11B 26.98(18)
B7C Fe3B C2B B11B -156.02(18)
B8C Fe3B C2B B11B -109.9(11)
B8B Fe3B C2B B11B -13.28(19)
C1B Fe3B C2B B6B -20.40(17)
C1C Fe3B C2B B6B -163.14(19)
C2C Fe3B C2B B6B -117.3(2)
B4C Fe3B C2B B6B 156.62(19)
B4B Fe3B C2B B6B 16.0(2)
B7B Fe3B C2B B6B 106.4(2)
B7C Fe3B C2B B6B -76.6(2)
B8C Fe3B C2B B6B -30.5(12)
B8B Fe3B C2B B6B 66.2(2)
B4D C1D C2D B7D -0.4(3)
B5D C1D C2D B7D 68.7(2)
B6D C1D C2D B7D 108.6(2)
Fe3D C1D C2D B7D -52.58(16)
B4D C1D C2D B11D -69.3(2)
B5D C1D C2D B11D -0.2(3)
B6D C1D C2D B11D 39.7(2)
Fe3D C1D C2D B11D -121.49(18)
B4D C1D C2D B6D -109.0(2)
B5D C1D C2D B6D -39.88(19)
Fe3D C1D C2D B6D -161.21(16)
B4D C1D C2D Fe3D 52.18(16)
B5D C1D C2D Fe3D 121.33(18)
B6D C1D C2D Fe3D 161.21(16)
C1E Fe3D C2D C1D 168.59(13)
C2E Fe3D C2D C1D 130.67(13)
B4D Fe3D C2D C1D -36.27(13)
B7D Fe3D C2D C1D -126.93(19)
B7E Fe3D C2D C1D 83.79(15)
B4E Fe3D C2D C1D -163.9(6)
B8E Fe3D C2D C1D 48.8(2)
B8D Fe3D C2D C1D -86.80(14)
C1D Fe3D C2D B7D 126.93(19)
C1E Fe3D C2D B7D -64.48(17)
C2E Fe3D C2D B7D -102.40(15)
B4D Fe3D C2D B7D 90.66(16)
B7E Fe3D C2D B7D -149.29(16)
B4E Fe3D C2D B7D -37.0(6)
B8E Fe3D C2D B7D 175.8(2)
B8D Fe3D C2D B7D 40.13(15)
C1D Fe3D C2D B11D 100.5(3)
C1E Fe3D C2D B11D -90.9(2)
C2E Fe3D C2D B11D -128.8(2)
B4D Fe3D C2D B11D 64.3(2)
B7D Fe3D C2D B11D -26.4(2)
B7E Fe3D C2D B11D -175.7(2)
B4E Fe3D C2D B11D -63.4(7)
B8E Fe3D C2D B11D 149.3(2)
B8D Fe3D C2D B11D 13.7(2)
C1D Fe3D C2D B6D 20.55(17)
C1E Fe3D C2D B6D -170.85(18)
C2E Fe3D C2D B6D 151.23(19)
B4D Fe3D C2D B6D -15.72(19)
B7D Fe3D C2D B6D -106.4(2)
B7E Fe3D C2D B6D 104.3(2)
B4E Fe3D C2D B6D -143.4(5)
B8E Fe3D C2D B6D 69.4(3)
B8D Fe3D C2D B6D -66.2(2)
B4A C1A C2A B7A -0.7(3)
B5A C1A C2A B7A -69.4(3)
B6A C1A C2A B7A -108.0(2)
Fe3 C1A C2A B7A 51.57(16)
B4A C1A C2A B11A 68.9(3)
B5A C1A C2A B11A 0.2(3)
B6A C1A C2A B11A -38.44(19)
Fe3 C1A C2A B11A 121.19(18)
B4A C1A C2A B6A 107.3(2)
B5A C1A C2A B6A 38.68(19)
Fe3 C1A C2A B6A 159.62(15)
B4A C1A C2A Fe3 -52.31(16)
B5A C1A C2A Fe3 -120.94(18)
B6A C1A C2A Fe3 -159.62(15)
C1 Fe3 C2A C1A -144.48(12)
C2 Fe3 C2A C1A -97.59(12)
B4A Fe3 C2A C1A 36.95(13)
B4 Fe3 C2A C1A 174.58(13)
B7A Fe3 C2A C1A 128.19(17)
B7 Fe3 C2A C1A -54.73(16)
B8A Fe3 C2A C1A 87.75(13)
B8 Fe3 C2A C1A 1.1(9)
C1 Fe3 C2A B7A 87.33(13)
C2 Fe3 C2A B7A 134.22(13)
C1A Fe3 C2A B7A -128.19(17)
B4A Fe3 C2A B7A -91.24(14)
B4 Fe3 C2A B7A 46.39(18)
B7 Fe3 C2A B7A 177.08(14)
B8A Fe3 C2A B7A -40.45(14)
B8 Fe3 C2A B7A -127.0(8)
C1 Fe3 C2A B11A 114.1(2)
C2 Fe3 C2A B11A 161.0(2)
C1A Fe3 C2A B11A -101.4(2)
B4A Fe3 C2A B11A -64.4(2)
B4 Fe3 C2A B11A 73.2(2)
B7A Fe3 C2A B11A 26.79(19)
B7 Fe3 C2A B11A -156.13(19)
B8A Fe3 C2A B11A -13.7(2)
B8 Fe3 C2A B11A -100.3(8)
C1 Fe3 C2A B6A -166.86(18)
C2 Fe3 C2A B6A -119.96(19)
C1A Fe3 C2A B6A -22.37(17)
B4A Fe3 C2A B6A 14.58(19)
B4 Fe3 C2A B6A 152.21(18)
B7A Fe3 C2A B6A 105.8(2)
B7 Fe3 C2A B6A -77.1(2)
B8A Fe3 C2A B6A 65.37(19)
B8 Fe3 C2A B6A -21.2(9)
B4E C1E C2E B7E 0.7(3)
B5E C1E C2E B7E 69.1(3)
B6E C1E C2E B7E 108.4(2)
Fe3D C1E C2E B7E -52.10(17)
B4E C1E C2E B11E -69.0(3)
B5E C1E C2E B11E -0.6(3)
B6E C1E C2E B11E 38.7(2)
Fe3D C1E C2E B11E -121.8(2)
B4E C1E C2E B6E -107.7(2)
B5E C1E C2E B6E -39.3(2)
Fe3D C1E C2E B6E -160.53(19)
B4E C1E C2E Fe3D 52.80(17)
B5E C1E C2E Fe3D 121.2(2)
B6E C1E C2E Fe3D 160.53(19)
C1D Fe3D C2E C1E 172.38(13)
C2D Fe3D C2E C1E 132.89(14)
B4D Fe3D C2E C1E -152.5(4)
B7D Fe3D C2E C1E 85.74(15)
B7E Fe3D C2E C1E -127.8(2)
B4E Fe3D C2E C1E -36.53(15)
B8E Fe3D C2E C1E -86.37(15)
B8D Fe3D C2E C1E 49.1(2)
C1D Fe3D C2E B7E -59.79(17)
C2D Fe3D C2E B7E -99.28(14)
C1E Fe3D C2E B7E 127.8(2)
B4D Fe3D C2E B7E -24.6(5)
B7D Fe3D C2E B7E -146.42(15)
B4E Fe3D C2E B7E 91.31(15)
B8E Fe3D C2E B7E 41.46(15)
B8D Fe3D C2E B7E 176.90(17)
C1D Fe3D C2E B11E -86.0(2)
C2D Fe3D C2E B11E -125.5(2)
C1E Fe3D C2E B11E 101.6(2)
B4D Fe3D C2E B11E -50.9(6)
B7D Fe3D C2E B11E -172.6(2)
B7E Fe3D C2E B11E -26.22(19)
B4E Fe3D C2E B11E 65.1(2)
B8E Fe3D C2E B11E 15.2(2)
B8D Fe3D C2E B11E 150.7(2)
C1D Fe3D C2E B6E -166.0(2)
C2D Fe3D C2E B6E 154.5(2)
C1E Fe3D C2E B6E 21.6(2)
B4D Fe3D C2E B6E -130.9(4)
B7D Fe3D C2E B6E 107.4(2)
B7E Fe3D C2E B6E -106.2(3)
B4E Fe3D C2E B6E -14.9(2)
B8E Fe3D C2E B6E -64.8(2)
B8D Fe3D C2E B6E 70.7(3)
B8B O1B C3B C4B -143.1(2)
B8 O1 C3 C4 -155.2(2)
B8D O1D C3D C4D -160.9(2)
C3D' O1D C3D C4D -73.5(6)
C3D O1D C3D' C4D' 52.4(4)
B8D O1D C3D' C4D' 156.9(3)
O1 C3 C4 C5 -73.6(3)
O1B C3B C4B C5B -66.2(3)
O1D C3D C4D C5D -65.4(3)
O1D C3D' C4D' C5D' 61.0(5)
C3B C4B C5B C6B 73.8(3)
C3 C4 C5 C6 46.8(4)
C3D C4D C5D C6D 101.2(3)
C3D' C4D' C5D' C6D' -83.9(6)
C10B N1B C6B C5B -60.6(3)
C7B N1B C6B C5B 176.3(2)
C4B C5B C6B N1B -71.6(3)
C7 N1 C6 C5 -174.0(2)
C10 N1 C6 C5 61.3(3)
C4 C5 C6 N1 52.5(3)
C10D N1D C6D C5D -83.4(4)
C7D N1D C6D C5D 156.4(3)
C6D' N1D C6D C5D -35.7(5)
C4D C5D C6D N1D -74.1(4)
C4D' C5D' C6D' N1D 84.2(5)
C6D N1D C6D' C5D' 71.6(6)
C10D N1D C6D' C5D' -150.3(4)
C7D N1D C6D' C5D' 86.0(5)
C10B N1B C7B C8B 53.2(3)
C6B N1B C7B C8B 178.9(2)
C10 N1 C7 C8 -47.4(3)
C6 N1 C7 C8 -172.6(2)
C6D N1D C7D C8D 175.4(3)
C10D N1D C7D C8D 50.3(3)
C6D' N1D C7D C8D 169.7(3)
C9B O2B C8B C7B 60.5(3)
N1B C7B C8B O2B -57.6(3)
C9 O2 C8 C7 -64.4(3)
N1 C7 C8 O2 56.7(3)
C9D O2D C8D C7D 61.7(3)
N1D C7D C8D O2D -56.5(3)
C8B O2B C9B C10B -61.2(3)
C8 O2 C9 C10 63.1(3)
C8D O2D C9D C10D -61.8(3)
C7B N1B C10B C9B -53.7(3)
C6B N1B C10B C9B -178.0(2)
O2B C9B C10B N1B 58.8(3)
C7 N1 C10 C9 46.7(3)
C6 N1 C10 C9 170.9(2)
O2 C9 C10 N1 -54.8(3)
C6D N1D C10D C9D -167.2(2)
C7D N1D C10D C9D -51.6(3)
C6D' N1D C10D C9D 175.7(3)
O2D C9D C10D N1D 57.9(3)
C2B C1B B4B B9B -64.0(2)
B5B C1B B4B B9B 39.84(18)
B6B C1B B4B B9B 4.6(3)
Fe3B C1B B4B B9B -116.33(17)
C2B C1B B4B B5B -103.82(19)
B6B C1B B4B B5B -35.23(19)
Fe3B C1B B4B B5B -156.18(16)
C2B C1B B4B B8B -1.6(2)
B5B C1B B4B B8B 102.20(19)
B6B C1B B4B B8B 67.0(2)
Fe3B C1B B4B B8B -53.97(14)
C2B C1B B4B Fe3B 52.36(14)
B5B C1B B4B Fe3B 156.18(16)
B6B C1B B4B Fe3B 120.95(18)
C2B Fe3B B4B C1B -35.07(12)
C1C Fe3B B4B C1B 128(2)
C2C Fe3B B4B C1B 59.00(16)
B4C Fe3B B4B C1B -179.48(13)
B7B Fe3B B4B C1B -82.57(13)
B7C Fe3B B4B C1B 91.96(13)
B8C Fe3B B4B C1B 141.09(13)
B8B Fe3B B4B C1B -121.66(16)
C1B Fe3B B4B B9B 91.53(19)
C2B Fe3B B4B B9B 56.46(17)
C1C Fe3B B4B B9B -140.7(19)
C2C Fe3B B4B B9B 150.53(16)
B4C Fe3B B4B B9B -87.9(2)
B7B Fe3B B4B B9B 8.96(18)
B7C Fe3B B4B B9B -176.51(18)
B8C Fe3B B4B B9B -127.38(18)
B8B Fe3B B4B B9B -30.12(16)
C1B Fe3B B4B B5B 22.87(16)
C2B Fe3B B4B B5B -12.20(18)
C1C Fe3B B4B B5B 150.6(19)
C2C Fe3B B4B B5B 81.9(2)
B4C Fe3B B4B B5B -156.60(17)
B7B Fe3B B4B B5B -59.70(19)
B7C Fe3B B4B B5B 114.83(19)
B8C Fe3B B4B B5B 163.96(19)
B8B Fe3B B4B B5B -98.8(2)
C1B Fe3B B4B B8B 121.66(16)
C2B Fe3B B4B B8B 86.58(12)
C1C Fe3B B4B B8B -111(2)
C2C Fe3B B4B B8B -179.35(13)
B4C Fe3B B4B B8B -57.82(17)
B7B Fe3B B4B B8B 39.08(13)
B7C Fe3B B4B B8B -146.39(13)
B8C Fe3B B4B B8B -97.26(13)
C2C C1C B4C B9C -63.1(2)
B5C C1C B4C B9C 40.59(19)
B6C C1C B4C B9C 4.8(3)
Fe3B C1C B4C B9C -116.02(19)
C2C C1C B4C B5C -103.7(2)
B6C C1C B4C B5C -35.8(2)
Fe3B C1C B4C B5C -156.61(17)
C2C C1C B4C B8C -0.9(2)
B5C C1C B4C B8C 102.8(2)
B6C C1C B4C B8C 67.0(2)
Fe3B C1C B4C B8C -53.81(14)
C2C C1C B4C Fe3B 52.93(15)
B5C C1C B4C Fe3B 156.61(17)
B6C C1C B4C Fe3B 120.8(2)
C1B Fe3B B4C C1C 174(2)
C2B Fe3B B4C C1C 58.15(19)
C2C Fe3B B4C C1C -35.30(12)
B4B Fe3B B4C C1C -176.77(13)
B7B Fe3B B4C C1C 92.94(14)
B7C Fe3B B4C C1C -82.20(13)
B8C Fe3B B4C C1C -121.00(18)
B8B Fe3B B4C C1C 142.79(13)
C1B Fe3B B4C B9C -94(2)
C2B Fe3B B4C B9C 150.47(16)
C1C Fe3B B4C B9C 92.3(2)
C2C Fe3B B4C B9C 57.02(19)
B4B Fe3B B4C B9C -84.5(2)
B7B Fe3B B4C B9C -174.74(18)
B7C Fe3B B4C B9C 10.12(19)
B8C Fe3B B4C B9C -28.68(17)
B8B Fe3B B4C B9C -124.90(19)
C1B Fe3B B4C B5C -164(2)
C2B Fe3B B4C B5C 80.7(2)
C1C Fe3B B4C B5C 22.60(16)
C2C Fe3B B4C B5C -12.70(18)
B4B Fe3B B4C B5C -154.18(17)
B7B Fe3B B4C B5C 115.54(19)
B7C Fe3B B4C B5C -59.60(19)
B8C Fe3B B4C B5C -98.4(2)
B8B Fe3B B4C B5C 165.38(19)
C1B Fe3B B4C B8C -65(2)
C2B Fe3B B4C B8C 179.15(14)
C1C Fe3B B4C B8C 121.00(18)
C2C Fe3B B4C B8C 85.70(14)
B4B Fe3B B4C B8C -55.78(18)
B7B Fe3B B4C B8C -146.06(14)
B7C Fe3B B4C B8C 38.80(14)
B8B Fe3B B4C B8C -96.22(14)
C2 C1 B4 B9 -63.7(2)
B5 C1 B4 B9 40.05(18)
B6 C1 B4 B9 4.6(3)
Fe3 C1 B4 B9 -116.13(17)
C2 C1 B4 B5 -103.8(2)
B6 C1 B4 B5 -35.40(19)
Fe3 C1 B4 B5 -156.18(16)
C2 C1 B4 B8 -1.9(2)
B5 C1 B4 B8 101.9(2)
B6 C1 B4 B8 66.4(2)
Fe3 C1 B4 B8 -54.32(14)
C2 C1 B4 Fe3 52.40(15)
B5 C1 B4 Fe3 156.18(16)
B6 C1 B4 Fe3 120.77(18)
C2 Fe3 B4 C1 -35.59(12)
C1A Fe3 B4 C1 165.6(14)
B4A Fe3 B4 C1 -178.69(14)
C2A Fe3 B4 C1 59.58(17)
B7A Fe3 B4 C1 91.48(13)
B7 Fe3 B4 C1 -83.30(13)
B8A Fe3 B4 C1 140.97(13)
B8 Fe3 B4 C1 -121.39(17)
C1 Fe3 B4 B9 91.48(19)
C2 Fe3 B4 B9 55.89(17)
C1A Fe3 B4 B9 -103.0(15)
B4A Fe3 B4 B9 -87.2(2)
C2A Fe3 B4 B9 151.07(15)
B7A Fe3 B4 B9 -177.03(16)
B7 Fe3 B4 B9 8.19(17)
B8A Fe3 B4 B9 -127.54(17)
B8 Fe3 B4 B9 -29.91(15)
C1 Fe3 B4 B5 22.99(16)
C2 Fe3 B4 B5 -12.60(18)
C1A Fe3 B4 B5 -171.4(14)
B4A Fe3 B4 B5 -155.69(17)
C2A Fe3 B4 B5 82.6(2)
B7A Fe3 B4 B5 114.47(18)
B7 Fe3 B4 B5 -60.31(18)
B8A Fe3 B4 B5 163.97(18)
B8 Fe3 B4 B5 -98.4(2)
C1 Fe3 B4 B8 121.39(17)
C2 Fe3 B4 B8 85.80(12)
C1A Fe3 B4 B8 -73.0(15)
B4A Fe3 B4 B8 -57.29(17)
C2A Fe3 B4 B8 -179.02(13)
B7A Fe3 B4 B8 -147.13(12)
B7 Fe3 B4 B8 38.10(12)
B8A Fe3 B4 B8 -97.63(13)
C2D C1D B4D B9D 64.1(2)
B5D C1D B4D B9D -40.08(19)
B6D C1D B4D B9D -4.5(3)
Fe3D C1D B4D B9D 116.40(17)
C2D C1D B4D B5D 104.2(2)
B6D C1D B4D B5D 35.5(2)
Fe3D C1D B4D B5D 156.48(17)
C2D C1D B4D B8D 1.6(3)
B5D C1D B4D B8D -102.6(2)
B6D C1D B4D B8D -67.1(3)
Fe3D C1D B4D B8D 53.88(15)
C2D C1D B4D Fe3D -52.28(16)
B5D C1D B4D Fe3D -156.48(17)
B6D C1D B4D Fe3D -120.95(19)
C2D Fe3D B4D C1D 34.81(12)
C1E Fe3D B4D C1D 174.84(17)
C2E Fe3D B4D C1D -41.5(5)
B7D Fe3D B4D C1D 82.14(14)
B7E Fe3D B4D C1D -62.19(17)
B4E Fe3D B4D C1D -154.61(13)
B8E Fe3D B4D C1D -106.16(14)
B8D Fe3D B4D C1D 121.63(18)
C1D Fe3D B4D B9D -91.4(2)
C2D Fe3D B4D B9D -56.55(19)
C1E Fe3D B4D B9D 83.5(3)
C2E Fe3D B4D B9D -132.8(4)
B7D Fe3D B4D B9D -9.22(19)
B7E Fe3D B4D B9D -153.54(18)
B4E Fe3D B4D B9D 114.0(2)
B8E Fe3D B4D B9D 162.5(2)
B8D Fe3D B4D B9D 30.28(17)
C1D Fe3D B4D B5D -22.88(16)
C2D Fe3D B4D B5D 11.93(18)
C1E Fe3D B4D B5D 151.96(19)
C2E Fe3D B4D B5D -64.4(5)
B7D Fe3D B4D B5D 59.26(19)
B7E Fe3D B4D B5D -85.1(2)
B4E Fe3D B4D B5D -177.49(18)
B8E Fe3D B4D B5D -129.04(19)
B8D Fe3D B4D B5D 98.8(2)
C1D Fe3D B4D B8D -121.63(18)
C2D Fe3D B4D B8D -86.82(14)
C1E Fe3D B4D B8D 53.2(2)
C2E Fe3D B4D B8D -163.1(4)
B7D Fe3D B4D B8D -39.49(14)
B7E Fe3D B4D B8D 176.18(14)
B4E Fe3D B4D B8D 83.76(15)
B8E Fe3D B4D B8D 132.21(14)
C2A C1A B4A B9A -63.8(2)
B5A C1A B4A B9A 39.81(19)
B6A C1A B4A B9A 4.5(3)
Fe3 C1A B4A B9A -117.24(19)
C2A C1A B4A B5A -103.7(2)
B6A C1A B4A B5A -35.3(2)
Fe3 C1A B4A B5A -157.05(17)
C2A C1A B4A B8A -0.9(3)
B5A C1A B4A B8A 102.7(2)
B6A C1A B4A B8A 67.4(2)
Fe3 C1A B4A B8A -54.33(15)
C2A C1A B4A Fe3 53.40(16)
B5A C1A B4A Fe3 157.05(17)
B6A C1A B4A Fe3 121.76(19)
C1 Fe3 B4A C1A 166.7(15)
C2 Fe3 B4A C1A 58.97(19)
C2A Fe3 B4A C1A -34.80(13)
B4 Fe3 B4A C1A -178.55(13)
B7A Fe3 B4A C1A -81.15(14)
B7 Fe3 B4A C1A 92.17(14)
B8A Fe3 B4A C1A -121.20(18)
B8 Fe3 B4A C1A 141.38(13)
C1 Fe3 B4A B9A -100.2(16)
C2 Fe3 B4A B9A 152.12(18)
C1A Fe3 B4A B9A 93.2(2)
C2A Fe3 B4A B9A 58.4(2)
B4 Fe3 B4A B9A -85.4(2)
B7A Fe3 B4A B9A 12.0(2)
B7 Fe3 B4A B9A -174.7(2)
B8A Fe3 B4A B9A -28.05(19)
B8 Fe3 B4A B9A -125.5(2)
C1 Fe3 B4A B5A -170.7(15)
C2 Fe3 B4A B5A 81.6(2)
C1A Fe3 B4A B5A 22.63(17)
C2A Fe3 B4A B5A -12.17(19)
B4 Fe3 B4A B5A -155.92(18)
B7A Fe3 B4A B5A -58.5(2)
B7 Fe3 B4A B5A 114.8(2)
B8A Fe3 B4A B5A -98.6(2)
B8 Fe3 B4A B5A 164.0(2)
C1 Fe3 B4A B8A -72.1(16)
C2 Fe3 B4A B8A -179.83(14)
C1A Fe3 B4A B8A 121.20(18)
C2A Fe3 B4A B8A 86.40(14)
B4 Fe3 B4A B8A -57.35(18)
B7A Fe3 B4A B8A 40.05(14)
B7 Fe3 B4A B8A -146.63(14)
B8 Fe3 B4A B8A -97.42(14)
C2E C1E B4E B5E 103.9(2)
B6E C1E B4E B5E 35.8(2)
Fe3D C1E B4E B5E 156.76(18)
C2E C1E B4E B9E 63.5(2)
B5E C1E B4E B9E -40.4(2)
B6E C1E B4E B9E -4.6(3)
Fe3D C1E B4E B9E 116.35(19)
C2E C1E B4E B8E 1.1(3)
B5E C1E B4E B8E -102.8(2)
B6E C1E B4E B8E -67.0(3)
Fe3D C1E B4E B8E 53.93(16)
C2E C1E B4E Fe3D -52.82(17)
B5E C1E B4E Fe3D -156.76(18)
B6E C1E B4E Fe3D -120.92(19)
C1D Fe3D B4E C1E 168.44(16)
C2D Fe3D B4E C1E -32.0(6)
C2E Fe3D B4E C1E 34.91(13)
B4D Fe3D B4E C1E -157.58(13)
B7D Fe3D B4E C1E -63.82(19)
B7E Fe3D B4E C1E 81.89(15)
B8E Fe3D B4E C1E 121.2(2)
B8D Fe3D B4E C1E -107.74(15)
C1D Fe3D B4E B5E 145.5(2)
C2D Fe3D B4E B5E -54.9(7)
C1E Fe3D B4E B5E -22.96(18)
C2E Fe3D B4E B5E 12.0(2)
B4D Fe3D B4E B5E 179.5(2)
B7D Fe3D B4E B5E -86.8(2)
B7E Fe3D B4E B5E 58.9(2)
B8E Fe3D B4E B5E 98.2(3)
B8D Fe3D B4E B5E -130.7(2)
C1D Fe3D B4E B9E 76.0(3)
C2D Fe3D B4E B9E -124.4(5)
C1E Fe3D B4E B9E -92.5(3)
C2E Fe3D B4E B9E -57.6(2)
B4D Fe3D B4E B9E 109.9(2)
B7D Fe3D B4E B9E -156.3(2)
B7E Fe3D B4E B9E -10.6(2)
B8E Fe3D B4E B9E 28.7(2)
B8D Fe3D B4E B9E 159.8(2)
C1D Fe3D B4E B8E 47.2(3)
C2D Fe3D B4E B8E -153.2(5)
C1E Fe3D B4E B8E -121.2(2)
C2E Fe3D B4E B8E -86.30(16)
B4D Fe3D B4E B8E 81.21(17)
B7D Fe3D B4E B8E 174.97(17)
B7E Fe3D B4E B8E -39.32(17)
B8D Fe3D B4E B8E 131.05(17)
C2 C1 B5 B6 -39.20(17)
B4 C1 B5 B6 -143.7(2)
Fe3 C1 B5 B6 -115.7(2)
C2 C1 B5 B9 63.9(2)
B4 C1 B5 B9 -40.61(17)
B6 C1 B5 B9 103.1(2)
Fe3 C1 B5 B9 -12.7(3)
C2 C1 B5 B10 1.2(2)
B4 C1 B5 B10 -103.3(2)
B6 C1 B5 B10 40.40(17)
Fe3 C1 B5 B10 -75.3(2)
C2 C1 B5 B4 104.47(19)
B6 C1 B5 B4 143.7(2)
Fe3 C1 B5 B4 27.95(18)
B9 B4 B5 C1 -133.2(2)
B8 B4 B5 C1 -97.0(2)
Fe3 B4 B5 C1 -24.34(16)
C1 B4 B5 B6 32.50(18)
B9 B4 B5 B6 -100.7(2)
B8 B4 B5 B6 -64.5(2)
Fe3 B4 B5 B6 8.2(3)
C1 B4 B5 B9 133.2(2)
B8 B4 B5 B9 36.21(19)
Fe3 B4 B5 B9 108.9(2)
C1 B4 B5 B10 95.8(2)
B9 B4 B5 B10 -37.43(19)
B8 B4 B5 B10 -1.2(3)
Fe3 B4 B5 B10 71.5(2)
C2B C1B B5B B10B 1.9(2)
B4B C1B B5B B10B -103.2(2)
B6B C1B B5B B10B 40.96(18)
Fe3B C1B B5B B10B -75.4(2)
C2B C1B B5B B6B -39.11(18)
B4B C1B B5B B6B -144.2(2)
Fe3B C1B B5B B6B -116.4(2)
C2B C1B B5B B9B 64.6(2)
B4B C1B B5B B9B -40.50(17)
B6B C1B B5B B9B 103.7(2)
Fe3B C1B B5B B9B -12.7(2)
C2B C1B B5B B4B 105.1(2)
B6B C1B B5B B4B 144.2(2)
Fe3B C1B B5B B4B 27.78(17)
B9B B4B B5B C1B -133.56(19)
B8B B4B B5B C1B -96.89(19)
Fe3B B4B B5B C1B -24.39(16)
C1B B4B B5B B10B 96.2(2)
B9B B4B B5B B10B -37.32(18)
B8B B4B B5B B10B -0.6(2)
Fe3B B4B B5B B10B 71.9(2)
C1B B4B B5B B6B 32.19(18)
B9B B4B B5B B6B -101.4(2)
B8B B4B B5B B6B -64.7(2)
Fe3B B4B B5B B6B 7.8(3)
C1B B4B B5B B9B 133.56(19)
B8B B4B B5B B9B 36.67(17)
Fe3B B4B B5B B9B 109.2(2)
C2A C1A B5A B6A -39.1(2)
B4A C1A B5A B6A -143.2(2)
Fe3 C1A B5A B6A -117.2(2)
C2A C1A B5A B9A 64.4(2)
B4A C1A B5A B9A -39.68(19)
B6A C1A B5A B9A 103.5(2)
Fe3 C1A B5A B9A -13.7(3)
C2A C1A B5A B10A 2.2(3)
B4A C1A B5A B10A -101.9(2)
B6A C1A B5A B10A 41.32(19)
Fe3 C1A B5A B10A -75.9(2)
C2A C1A B5A B4A 104.1(2)
B6A C1A B5A B4A 143.2(2)
Fe3 C1A B5A B4A 26.01(19)
B9A B4A B5A C1A -134.2(2)
B8A B4A B5A C1A -97.1(2)
Fe3 B4A B5A C1A -24.33(18)
C1A B4A B5A B6A 33.22(18)
B9A B4A B5A B6A -100.9(2)
B8A B4A B5A B6A -63.9(2)
Fe3 B4A B5A B6A 8.9(3)
C1A B4A B5A B9A 134.2(2)
B8A B4A B5A B9A 37.01(18)
Fe3 B4A B5A B9A 109.8(2)
C1A B4A B5A B10A 96.8(2)
B9A B4A B5A B10A -37.40(18)
B8A B4A B5A B10A -0.4(2)
Fe3 B4A B5A B10A 72.4(2)
C2C C1C B5C B6C -39.34(19)
B4C C1C B5C B6C -142.9(2)
Fe3B C1C B5C B6C -116.3(2)
C2C C1C B5C B10C 1.2(2)
B6C C1C B5C B10C 40.54(18)
B4C C1C B5C B10C -102.4(2)
Fe3B C1C B5C B10C -75.8(2)
C2C C1C B5C B9C 63.1(2)
B6C C1C B5C B9C 102.4(2)
B4C C1C B5C B9C -40.45(19)
Fe3B C1C B5C B9C -13.9(3)
C2C C1C B5C B4C 103.6(2)
B6C C1C B5C B4C 142.9(2)
Fe3B C1C B5C B4C 26.6(2)
B9C B4C B5C C1C -133.2(2)
B8C B4C B5C C1C -95.9(2)
Fe3B B4C B5C C1C -24.12(17)
C1C B4C B5C B6C 33.26(18)
B9C B4C B5C B6C -99.9(2)
B8C B4C B5C B6C -62.7(2)
Fe3B B4C B5C B6C 9.1(3)
C1C B4C B5C B10C 96.5(2)
B9C B4C B5C B10C -36.7(2)
B8C B4C B5C B10C 0.6(3)
Fe3B B4C B5C B10C 72.4(2)
C1C B4C B5C B9C 133.2(2)
B8C B4C B5C B9C 37.26(19)
Fe3B B4C B5C B9C 109.1(2)
C2D C1D B5D B9D -63.5(2)
B4D C1D B5D B9D 41.15(19)
B6D C1D B5D B9D -103.0(2)
Fe3D C1D B5D B9D 14.0(3)
C2D C1D B5D B10D -0.5(3)
B4D C1D B5D B10D 104.1(2)
B6D C1D B5D B10D -40.08(19)
Fe3D C1D B5D B10D 77.0(2)
C2D C1D B5D B6D 39.53(19)
B4D C1D B5D B6D 144.2(2)
Fe3D C1D B5D B6D 117.1(2)
C2D C1D B5D B4D -104.6(2)
B6D C1D B5D B4D -144.2(2)
Fe3D C1D B5D B4D -27.10(19)
B9D B4D B5D C1D 132.9(2)
B8D B4D B5D C1D 97.0(2)
Fe3D B4D B5D C1D 24.45(17)
C1D B4D B5D B9D -132.9(2)
B8D B4D B5D B9D -35.9(2)
Fe3D B4D B5D B9D -108.4(2)
C1D B4D B5D B10D -95.3(2)
B9D B4D B5D B10D 37.6(2)
B8D B4D B5D B10D 1.7(3)
Fe3D B4D B5D B10D -70.8(3)
C1D B4D B5D B6D -31.98(18)
B9D B4D B5D B6D 100.9(2)
B8D B4D B5D B6D 65.0(3)
Fe3D B4D B5D B6D -7.5(3)
C2E C1E B5E B10E -1.1(3)
B4E C1E B5E B10E 102.9(3)
B6E C1E B5E B10E -40.3(2)
Fe3D C1E B5E B10E 76.2(3)
C2E C1E B5E B9E -63.1(3)
B4E C1E B5E B9E 41.0(2)
B6E C1E B5E B9E -102.2(2)
Fe3D C1E B5E B9E 14.3(3)
C2E C1E B5E B6E 39.2(2)
B4E C1E B5E B6E 143.2(2)
Fe3D C1E B5E B6E 116.5(2)
C2E C1E B5E B4E -104.1(2)
B6E C1E B5E B4E -143.2(2)
Fe3D C1E B5E B4E -26.7(2)
B9E B4E B5E C1E 133.0(2)
B8E B4E B5E C1E 96.7(2)
Fe3D B4E B5E C1E 24.46(18)
C1E B4E B5E B10E -95.3(3)
B9E B4E B5E B10E 37.7(2)
B8E B4E B5E B10E 1.5(3)
Fe3D B4E B5E B10E -70.8(3)
C1E B4E B5E B9E -133.0(2)
B8E B4E B5E B9E -36.2(2)
Fe3D B4E B5E B9E -108.5(2)
C1E B4E B5E B6E -32.7(2)
B9E B4E B5E B6E 100.3(3)
B8E B4E B5E B6E 64.0(3)
Fe3D B4E B5E B6E -8.3(3)
B4D C1D B6D C2D 102.2(2)
B5D C1D B6D C2D 138.0(2)
Fe3D C1D B6D C2D 21.77(19)
C2D C1D B6D B10D -97.7(2)
B4D C1D B6D B10D 4.5(3)
B5D C1D B6D B10D 40.3(2)
Fe3D C1D B6D B10D -75.9(3)
C2D C1D B6D B11D -35.84(19)
B4D C1D B6D B11D 66.4(3)
B5D C1D B6D B11D 102.2(2)
Fe3D C1D B6D B11D -14.1(3)
C2D C1D B6D B5D -138.0(2)
B4D C1D B6D B5D -35.8(2)
Fe3D C1D B6D B5D -116.2(2)
B7D C2D B6D C1D -101.6(2)
B11D C2D B6D C1D -138.0(2)
Fe3D C2D B6D C1D -21.46(18)
C1D C2D B6D B10D 97.7(2)
B7D C2D B6D B10D -3.9(3)
B11D C2D B6D B10D -40.3(2)
Fe3D C2D B6D B10D 76.2(2)
C1D C2D B6D B11D 138.0(2)
B7D C2D B6D B11D 36.3(2)
Fe3D C2D B6D B11D 116.5(2)
C1D C2D B6D B5D 35.66(18)
B7D C2D B6D B5D -66.0(3)
B11D C2D B6D B5D -102.3(2)
Fe3D C2D B6D B5D 14.2(3)
B9D B5D B6D C1D 95.8(2)
B10D B5D B6D C1D 133.6(2)
B4D B5D B6D C1D 31.61(18)
C1D B5D B6D C2D -34.66(16)
B9D B5D B6D C2D 61.1(2)
B10D B5D B6D C2D 99.0(2)
B4D B5D B6D C2D -3.0(2)
C1D B5D B6D B10D -133.6(2)
B9D B5D B6D B10D -37.8(2)
B4D B5D B6D B10D -102.0(2)
C1D B5D B6D B11D -95.2(2)
B9D B5D B6D B11D 0.6(3)
B10D B5D B6D B11D 38.5(2)
B4D B5D B6D B11D -63.6(3)
B7C C2C B6C C1C 103.3(2)
B11C C2C B6C C1C 139.9(2)
Fe3B C2C B6C C1C 22.94(17)
C1C C2C B6C B11C -139.9(2)
B7C C2C B6C B11C -36.6(2)
Fe3B C2C B6C B11C -116.9(2)
C1C C2C B6C B10C -98.2(2)
B7C C2C B6C B10C 5.1(3)
B11C C2C B6C B10C 41.7(2)
Fe3B C2C B6C B10C -75.3(2)
C1C C2C B6C B5C -35.98(17)
B7C C2C B6C B5C 67.3(3)
B11C C2C B6C B5C 103.9(2)
Fe3B C2C B6C B5C -13.0(3)
B5C C1C B6C C2C -138.0(2)
B4C C1C B6C C2C -101.8(2)
Fe3B C1C B6C C2C -23.18(17)
C2C C1C B6C B11C 34.32(18)
B5C C1C B6C B11C -103.6(2)
B4C C1C B6C B11C -67.5(3)
Fe3B C1C B6C B11C 11.1(3)
C2C C1C B6C B10C 97.2(2)
B5C C1C B6C B10C -40.8(2)
B4C C1C B6C B10C -4.7(3)
Fe3B C1C B6C B10C 74.0(3)
C2C C1C B6C B5C 138.0(2)
B4C C1C B6C B5C 36.1(2)
Fe3B C1C B6C B5C 114.8(2)
C1C B5C B6C C2C 34.66(16)
B10C B5C B6C C2C -98.6(2)
B9C B5C B6C C2C -61.6(2)
B4C B5C B6C C2C 1.5(2)
B10C B5C B6C C1C -133.2(2)
B9C B5C B6C C1C -96.3(2)
B4C B5C B6C C1C -33.12(18)
C1C B5C B6C B11C 95.2(2)
B10C B5C B6C B11C -38.07(19)
B9C B5C B6C B11C -1.1(3)
B4C B5C B6C B11C 62.1(2)
C1C B5C B6C B10C 133.2(2)
B9C B5C B6C B10C 36.94(19)
B4C B5C B6C B10C 100.1(2)
B5B C1B B6B C2B -138.3(2)
B4B C1B B6B C2B -102.5(2)
Fe3B C1B B6B C2B -21.64(17)
C2B C1B B6B B5B 138.3(2)
B4B C1B B6B B5B 35.8(2)
Fe3B C1B B6B B5B 116.7(2)
C2B C1B B6B B10B 97.9(2)
B5B C1B B6B B10B -40.43(18)
B4B C1B B6B B10B -4.7(3)
Fe3B C1B B6B B10B 76.2(2)
C2B C1B B6B B11B 36.11(17)
B5B C1B B6B B11B -102.2(2)
B4B C1B B6B B11B -66.4(2)
Fe3B C1B B6B B11B 14.5(2)
B7B C2B B6B C1B 101.7(2)
B11B C2B B6B C1B 137.76(19)
Fe3B C2B B6B C1B 21.27(18)
C1B C2B B6B B5B -35.57(17)
B7B C2B B6B B5B 66.1(2)
B11B C2B B6B B5B 102.2(2)
Fe3B C2B B6B B5B -14.3(3)
C1B C2B B6B B10B -97.25(18)
B7B C2B B6B B10B 4.4(2)
B11B C2B B6B B10B 40.51(17)
Fe3B C2B B6B B10B -76.0(2)
C1B C2B B6B B11B -137.76(19)
B7B C2B B6B B11B -36.08(18)
Fe3B C2B B6B B11B -116.5(2)
B10B B5B B6B C1B -133.1(2)
B9B B5B B6B C1B -95.8(2)
B4B B5B B6B C1B -31.69(18)
C1B B5B B6B C2B 34.58(17)
B10B B5B B6B C2B -98.6(2)
B9B B5B B6B C2B -61.2(2)
B4B B5B B6B C2B 2.9(2)
C1B B5B B6B B10B 133.1(2)
B9B B5B B6B B10B 37.36(18)
B4B B5B B6B B10B 101.5(2)
C1B B5B B6B B11B 95.4(2)
B10B B5B B6B B11B -37.79(18)
B9B B5B B6B B11B -0.4(2)
B4B B5B B6B B11B 63.7(2)
B4 C1 B6 C2 -102.2(2)
B5 C1 B6 C2 -138.20(19)
Fe3 C1 B6 C2 -21.34(17)
C2 C1 B6 B10 97.4(2)
B4 C1 B6 B10 -4.8(3)
B5 C1 B6 B10 -40.78(18)
Fe3 C1 B6 B10 76.1(2)
C2 C1 B6 B5 138.20(19)
B4 C1 B6 B5 36.03(19)
Fe3 C1 B6 B5 116.9(2)
C2 C1 B6 B11 34.80(17)
B4 C1 B6 B11 -67.4(2)
B5 C1 B6 B11 -103.4(2)
Fe3 C1 B6 B11 13.5(3)
B7 C2 B6 C1 102.8(2)
B11 C2 B6 C1 139.23(19)
Fe3 C2 B6 C1 21.30(17)
C1 C2 B6 B10 -98.28(19)
B7 C2 B6 B10 4.5(2)
B11 C2 B6 B10 40.94(17)
Fe3 C2 B6 B10 -77.0(2)
C1 C2 B6 B5 -35.84(17)
B7 C2 B6 B5 67.0(2)
B11 C2 B6 B5 103.4(2)
Fe3 C2 B6 B5 -14.5(3)
C1 C2 B6 B11 -139.23(19)
B7 C2 B6 B11 -36.43(19)
Fe3 C2 B6 B11 -117.9(2)
B9 B5 B6 C1 -95.6(2)
B10 B5 B6 C1 -133.39(19)
B4 B5 B6 C1 -31.91(17)
C1 B5 B6 C2 34.62(16)
B9 B5 B6 C2 -61.0(2)
B10 B5 B6 C2 -98.8(2)
B4 B5 B6 C2 2.7(2)
C1 B5 B6 B10 133.39(19)
B9 B5 B6 B10 37.75(19)
B4 B5 B6 B10 101.5(2)
C1 B5 B6 B11 95.1(2)
B9 B5 B6 B11 -0.5(3)
B10 B5 B6 B11 -38.26(19)
B4 B5 B6 B11 63.2(2)
B7A C2A B6A C1A 102.8(2)
B11A C2A B6A C1A 139.32(19)
Fe3 C2A B6A C1A 23.27(17)
C1A C2A B6A B5A -35.62(17)
B7A C2A B6A B5A 67.2(2)
B11A C2A B6A B5A 103.7(2)
Fe3 C2A B6A B5A -12.3(3)
C1A C2A B6A B10A -98.2(2)
B7A C2A B6A B10A 4.6(3)
B11A C2A B6A B10A 41.11(18)
Fe3 C2A B6A B10A -74.9(2)
C1A C2A B6A B11A -139.32(19)
B7A C2A B6A B11A -36.5(2)
Fe3 C2A B6A B11A -116.0(2)
B4A C1A B6A C2A -102.3(2)
B5A C1A B6A C2A -138.4(2)
Fe3 C1A B6A C2A -24.01(17)
C2A C1A B6A B5A 138.4(2)
B4A C1A B6A B5A 36.0(2)
Fe3 C1A B6A B5A 114.4(2)
C2A C1A B6A B10A 96.8(2)
B4A C1A B6A B10A -5.5(3)
B5A C1A B6A B10A -41.59(19)
Fe3 C1A B6A B10A 72.8(2)
C2A C1A B6A B11A 34.75(17)
B4A C1A B6A B11A -67.6(2)
B5A C1A B6A B11A -103.6(2)
Fe3 C1A B6A B11A 10.7(3)
C1A B5A B6A C2A 34.02(17)
B9A B5A B6A C2A -61.9(2)
B10A B5A B6A C2A -98.5(2)
B4A B5A B6A C2A 1.5(2)
B9A B5A B6A C1A -95.9(2)
B10A B5A B6A C1A -132.5(2)
B4A B5A B6A C1A -32.51(18)
C1A B5A B6A B10A 132.5(2)
B9A B5A B6A B10A 36.6(2)
B4A B5A B6A B10A 100.0(2)
C1A B5A B6A B11A 94.6(2)
B9A B5A B6A B11A -1.3(3)
B10A B5A B6A B11A -37.9(2)
B4A B5A B6A B11A 62.1(3)
B7E C2E B6E C1E -102.9(2)
B11E C2E B6E C1E -139.0(2)
Fe3D C2E B6E C1E -22.6(2)
C1E C2E B6E B10E 97.5(2)
B7E C2E B6E B10E -5.4(3)
B11E C2E B6E B10E -41.6(2)
Fe3D C2E B6E B10E 74.9(3)
C1E C2E B6E B11E 139.0(2)
B7E C2E B6E B11E 36.1(2)
Fe3D C2E B6E B11E 116.4(2)
C1E C2E B6E B5E 35.6(2)
B7E C2E B6E B5E -67.2(3)
B11E C2E B6E B5E -103.4(3)
Fe3D C2E B6E B5E 13.1(3)
B4E C1E B6E C2E 102.2(2)
B5E C1E B6E C2E 138.3(2)
Fe3D C1E B6E C2E 22.5(2)
C2E C1E B6E B10E -97.6(2)
B4E C1E B6E B10E 4.6(3)
B5E C1E B6E B10E 40.7(2)
Fe3D C1E B6E B10E -75.1(3)
C2E C1E B6E B11E -35.1(2)
B4E C1E B6E B11E 67.1(3)
B5E C1E B6E B11E 103.2(3)
Fe3D C1E B6E B11E -12.6(3)
C2E C1E B6E B5E -138.3(2)
B4E C1E B6E B5E -36.1(2)
Fe3D C1E B6E B5E -115.8(2)
C1E B5E B6E C2E -34.33(18)
B10E B5E B6E C2E 98.6(2)
B9E B5E B6E C2E 61.8(3)
B4E B5E B6E C2E -2.0(3)
B10E B5E B6E C1E 133.0(2)
B9E B5E B6E C1E 96.2(2)
B4E B5E B6E C1E 32.3(2)
C1E B5E B6E B10E -133.0(2)
B9E B5E B6E B10E -36.8(2)
B4E B5E B6E B10E -100.7(3)
C1E B5E B6E B11E -95.1(2)
B10E B5E B6E B11E 37.8(2)
B9E B5E B6E B11E 1.0(3)
B4E B5E B6E B11E -62.8(3)
C1 C2 B11 B12 -64.5(2)
B7 C2 B11 B12 40.53(18)
B6 C2 B11 B12 -102.9(2)
Fe3 C2 B11 B12 12.7(3)
C1 C2 B11 B6 38.44(17)
B7 C2 B11 B6 143.4(2)
Fe3 C2 B11 B6 115.6(2)
C1 C2 B11 B10 -2.0(2)
B7 C2 B11 B10 102.9(2)
B6 C2 B11 B10 -40.49(17)
Fe3 C2 B11 B10 75.1(2)
C1 C2 B11 B7 -104.99(19)
B6 C2 B11 B7 -143.4(2)
Fe3 C2 B11 B7 -27.81(19)
C1 B6 B11 C2 -33.83(16)
B10 B6 B11 C2 -133.12(19)
B5 B6 B11 C2 -94.9(2)
C1 B6 B11 B12 61.9(2)
C2 B6 B11 B12 95.7(2)
B10 B6 B11 B12 -37.39(19)
B5 B6 B11 B12 0.8(3)
C1 B6 B11 B10 99.3(2)
C2 B6 B11 B10 133.12(19)
B5 B6 B11 B10 38.22(19)
C1 B6 B11 B7 -1.6(2)
C2 B6 B11 B7 32.22(17)
B10 B6 B11 B7 -100.9(2)
B5 B6 B11 B7 -62.7(2)
C1B C2B B11B B12B -64.0(2)
B7B C2B B11B B12B 40.07(18)
B6B C2B B11B B12B -103.5(2)
Fe3B C2B B11B B12B 12.0(3)
C1B C2B B11B B10B -1.2(2)
B7B C2B B11B B10B 102.8(2)
B6B C2B B11B B10B -40.70(18)
Fe3B C2B B11B B10B 74.8(2)
C1B C2B B11B B6B 39.50(18)
B7B C2B B11B B6B 143.53(19)
Fe3B C2B B11B B6B 115.5(2)
C1B C2B B11B B7B -104.03(19)
B6B C2B B11B B7B -143.53(19)
Fe3B C2B B11B B7B -28.07(18)
C1B B6B B11B C2B -34.99(16)
B5B B6B B11B C2B -95.50(19)
B10B B6B B11B C2B -133.23(18)
C1B B6B B11B B12B 60.5(2)
C2B B6B B11B B12B 95.51(19)
B5B B6B B11B B12B 0.0(2)
B10B B6B B11B B12B -37.72(18)
C1B B6B B11B B10B 98.24(19)
C2B B6B B11B B10B 133.23(18)
B5B B6B B11B B10B 37.72(17)
C1B B6B B11B B7B -3.0(2)
C2B B6B B11B B7B 31.99(17)
B5B B6B B11B B7B -63.5(2)
B10B B6B B11B B7B -101.2(2)
C1C C2C B11C B6C 38.07(19)
B7C C2C B11C B6C 143.0(2)
Fe3B C2C B11C B6C 115.5(2)
C1C C2C B11C B12C -64.6(2)
B7C C2C B11C B12C 40.3(2)
B6C C2C B11C B12C -102.7(2)
Fe3B C2C B11C B12C 12.8(3)
C1C C2C B11C B7C -104.9(2)
B6C C2C B11C B7C -143.0(2)
Fe3B C2C B11C B7C -27.5(2)
C1C C2C B11C B10C -3.2(2)
B7C C2C B11C B10C 101.7(2)
B6C C2C B11C B10C -41.25(19)
Fe3B C2C B11C B10C 74.2(2)
C1C B6C B11C C2C -33.27(17)
B10C B6C B11C C2C -132.3(2)
B5C B6C B11C C2C -94.4(2)
C2C B6C B11C B12C 95.9(2)
C1C B6C B11C B12C 62.7(2)
B10C B6C B11C B12C -36.34(19)
B5C B6C B11C B12C 1.5(3)
C2C B6C B11C B7C 32.48(18)
C1C B6C B11C B7C -0.8(3)
B10C B6C B11C B7C -99.8(2)
B5C B6C B11C B7C -61.9(2)
C2C B6C B11C B10C 132.3(2)
C1C B6C B11C B10C 99.0(2)
B5C B6C B11C B10C 37.87(19)
C1A C2A B11A B6A 38.63(19)
B7A C2A B11A B6A 143.2(2)
Fe3 C2A B11A B6A 115.6(2)
C1A C2A B11A B10A -2.6(3)
B7A C2A B11A B10A 102.0(2)
B6A C2A B11A B10A -41.22(19)
Fe3 C2A B11A B10A 74.4(2)
C1A C2A B11A B12A -64.6(2)
B7A C2A B11A B12A 40.01(18)
B6A C2A B11A B12A -103.2(2)
Fe3 C2A B11A B12A 12.4(3)
C1A C2A B11A B7A -104.6(2)
B6A C2A B11A B7A -143.2(2)
Fe3 C2A B11A B7A -27.63(18)
C1A B6A B11A C2A -33.33(16)
B5A B6A B11A C2A -94.3(2)
B10A B6A B11A C2A -132.5(2)
C2A B6A B11A B10A 132.5(2)
C1A B6A B11A B10A 99.2(2)
B5A B6A B11A B10A 38.2(2)
C2A B6A B11A B12A 95.3(2)
C1A B6A B11A B12A 61.9(2)
B5A B6A B11A B12A 0.9(3)
B10A B6A B11A B12A -37.3(2)
C2A B6A B11A B7A 31.90(17)
C1A B6A B11A B7A -1.4(2)
B5A B6A B11A B7A -62.4(2)
B10A B6A B11A B7A -100.6(2)
C1D C2D B11D B12D 63.3(2)
B7D C2D B11D B12D -40.6(2)
B6D C2D B11D B12D 102.8(2)
Fe3D C2D B11D B12D -13.2(3)
C1D C2D B11D B10D 0.8(3)
B7D C2D B11D B10D -103.1(2)
B6D C2D B11D B10D 40.3(2)
Fe3D C2D B11D B10D -75.8(2)
C1D C2D B11D B6D -39.5(2)
B7D C2D B11D B6D -143.4(2)
Fe3D C2D B11D B6D -116.0(2)
C1D C2D B11D B7D 103.9(2)
B6D C2D B11D B7D 143.4(2)
Fe3D C2D B11D B7D 27.4(2)
C1D B6D B11D C2D 34.73(18)
B10D B6D B11D C2D 133.6(2)
B5D B6D B11D C2D 95.0(2)
C1D B6D B11D B12D -61.5(3)
C2D B6D B11D B12D -96.2(2)
B10D B6D B11D B12D 37.3(2)
B5D B6D B11D B12D -1.2(3)
C1D B6D B11D B10D -98.8(2)
C2D B6D B11D B10D -133.6(2)
B5D B6D B11D B10D -38.6(2)
C1D B6D B11D B7D 2.7(3)
C2D B6D B11D B7D -32.0(2)
B10D B6D B11D B7D 101.6(2)
B5D B6D B11D B7D 63.0(3)
C1E C2E B11E B12E 64.0(3)
B7E C2E B11E B12E -40.9(2)
B6E C2E B11E B12E 102.8(2)
Fe3D C2E B11E B12E -13.9(3)
C1E C2E B11E B6E -38.9(2)
B7E C2E B11E B6E -143.7(2)
Fe3D C2E B11E B6E -116.7(2)
C1E C2E B11E B10E 2.0(3)
B7E C2E B11E B10E -102.8(3)
B6E C2E B11E B10E 40.9(2)
Fe3D C2E B11E B10E -75.8(3)
C1E C2E B11E B7E 104.9(2)
B6E C2E B11E B7E 143.7(2)
Fe3D C2E B11E B7E 27.1(2)
C1E B6E B11E C2E 33.8(2)
B10E B6E B11E C2E 132.3(3)
B5E B6E B11E C2E 94.7(2)
C2E B6E B11E B12E -95.8(3)
C1E B6E B11E B12E -62.0(3)
B10E B6E B11E B12E 36.4(2)
B5E B6E B11E B12E -1.1(3)
C2E B6E B11E B10E -132.3(3)
C1E B6E B11E B10E -98.4(3)
B5E B6E B11E B10E -37.6(2)
C2E B6E B11E B7E -31.7(2)
C1E B6E B11E B7E 2.1(3)
B10E B6E B11E B7E 100.6(3)
B5E B6E B11E B7E 63.0(3)
C1B C2B B7B B12B 64.1(2)
B11B C2B B7B B12B -39.70(17)
B6B C2B B7B B12B -4.0(2)
Fe3B C2B B7B B12B 116.16(16)
C1B C2B B7B B11B 103.75(19)
B6B C2B B7B B11B 35.67(18)
Fe3B C2B B7B B11B 155.86(15)
C1B C2B B7B B8B 1.2(2)
B11B C2B B7B B8B -102.6(2)
B6B C2B B7B B8B -66.9(2)
Fe3B C2B B7B B8B 53.27(14)
C1B C2B B7B Fe3B -52.11(14)
B11B C2B B7B Fe3B -155.86(15)
B6B C2B B7B Fe3B -120.19(17)
B12B B11B B7B C2B -133.8(2)
B10B B11B B7B C2B -96.0(2)
B6B B11B B7B C2B -32.49(17)
C2B B11B B7B B12B 133.8(2)
B10B B11B B7B B12B 37.77(19)
B6B B11B B7B B12B 101.3(2)
C2B B11B B7B B8B 97.6(2)
B12B B11B B7B B8B -36.19(19)
B10B B11B B7B B8B 1.6(3)
B6B B11B B7B B8B 65.1(2)
C2B B11B B7B Fe3B 24.94(16)
B12B B11B B7B Fe3B -108.9(2)
B10B B11B B7B Fe3B -71.1(2)
B6B B11B B7B Fe3B -7.5(3)
C1B Fe3B B7B C2B 35.52(12)
C1C Fe3B B7B C2B -98.08(13)
C2C Fe3B B7B C2B -61.34(17)
B4C Fe3B B7B C2B -146.85(13)
B4B Fe3B B7B C2B 83.46(13)
B7C Fe3B B7B C2B -24.7(12)
B8C Fe3B B7B C2B 174.75(14)
B8B Fe3B B7B C2B 122.67(18)
C1B Fe3B B7B B12B -56.76(19)
C2B Fe3B B7B B12B -92.3(2)
C1C Fe3B B7B B12B 169.63(19)
C2C Fe3B B7B B12B -153.63(17)
B4C Fe3B B7B B12B 120.87(19)
B4B Fe3B B7B B12B -8.83(19)
B7C Fe3B B7B B12B -116.9(11)
B8C Fe3B B7B B12B 82.5(2)
B8B Fe3B B7B B12B 30.38(17)
C1B Fe3B B7B B11B 12.03(17)
C2B Fe3B B7B B11B -23.49(16)
C1C Fe3B B7B B11B -121.57(18)
C2C Fe3B B7B B11B -84.8(2)
B4C Fe3B B7B B11B -170.34(18)
B4B Fe3B B7B B11B 59.97(18)
B7C Fe3B B7B B11B -48.2(12)
B8C Fe3B B7B B11B 151.26(17)
B8B Fe3B B7B B11B 99.2(2)
C1B Fe3B B7B B8B -87.15(13)
C2B Fe3B B7B B8B -122.67(18)
C1C Fe3B B7B B8B 139.25(13)
C2C Fe3B B7B B8B 175.99(14)
B4C Fe3B B7B B8B 90.48(14)
B4B Fe3B B7B B8B -39.21(13)
B7C Fe3B B7B B8B -147.3(11)
B8C Fe3B B7B B8B 52.1(2)
C1C C2C B7C B12C 64.7(2)
B11C C2C B7C B12C -40.1(2)
B6C C2C B7C B12C -4.1(3)
Fe3B C2C B7C B12C 116.37(19)
C1C C2C B7C B11C 104.8(2)
B6C C2C B7C B11C 36.1(2)
Fe3B C2C B7C B11C 156.52(18)
C1C C2C B7C B8C 1.4(2)
B11C C2C B7C B8C -103.4(2)
B6C C2C B7C B8C -67.3(2)
Fe3B C2C B7C B8C 53.14(14)
C1C C2C B7C Fe3B -51.71(15)
B11C C2C B7C Fe3B -156.52(18)
B6C C2C B7C Fe3B -120.4(2)
B6C B11C B7C C2C -33.20(19)
B12C B11C B7C C2C -133.6(2)
B10C B11C B7C C2C -96.2(2)
C2C B11C B7C B12C 133.6(2)
B6C B11C B7C B12C 100.4(2)
B10C B11C B7C B12C 37.33(19)
C2C B11C B7C B8C 97.2(2)
B6C B11C B7C B8C 64.0(2)
B12C B11C B7C B8C -36.36(19)
B10C B11C B7C B8C 1.0(3)
C2C B11C B7C Fe3B 24.56(18)
B6C B11C B7C Fe3B -8.6(3)
B12C B11C B7C Fe3B -109.0(2)
B10C B11C B7C Fe3B -71.7(2)
C1B Fe3B B7C C2C -99.29(14)
C2B Fe3B B7C C2C -62.49(17)
C1C Fe3B B7C C2C 34.50(13)
B4C Fe3B B7C C2C 83.03(15)
B4B Fe3B B7C C2C -147.29(14)
B7B Fe3B B7C C2C -39.8(12)
B8C Fe3B B7C C2C 122.56(19)
B8B Fe3B B7C C2C 175.88(15)
C1B Fe3B B7C B12C 168.04(18)
C2B Fe3B B7C B12C -155.17(16)
C1C Fe3B B7C B12C -58.18(18)
C2C Fe3B B7C B12C -92.7(2)
B4C Fe3B B7C B12C -9.65(19)
B4B Fe3B B7C B12C 120.03(18)
B7B Fe3B B7C B12C -132.4(11)
B8C Fe3B B7C B12C 29.88(17)
B8B Fe3B B7C B12C 83.2(2)
C1B Fe3B B7C B11C -122.2(2)
C2B Fe3B B7C B11C -85.5(2)
C1C Fe3B B7C B11C 11.5(2)
C2C Fe3B B7C B11C -22.96(17)
B4C Fe3B B7C B11C 60.1(2)
B4B Fe3B B7C B11C -170.3(2)
B7B Fe3B B7C B11C -62.7(12)
B8C Fe3B B7C B11C 99.6(2)
B8B Fe3B B7C B11C 152.92(18)
C1B Fe3B B7C B8C 138.16(13)
C2B Fe3B B7C B8C 174.95(13)
C1C Fe3B B7C B8C -88.06(14)
C2C Fe3B B7C B8C -122.56(19)
B4C Fe3B B7C B8C -39.53(14)
B4B Fe3B B7C B8C 90.15(14)
B7B Fe3B B7C B8C -162.3(11)
B8B Fe3B B7C B8C 53.3(2)
C1 C2 B7 B12 64.3(2)
B11 C2 B7 B12 -40.11(17)
B6 C2 B7 B12 -4.2(2)
Fe3 C2 B7 B12 116.47(16)
C1 C2 B7 B11 104.4(2)
B6 C2 B7 B11 35.87(19)
Fe3 C2 B7 B11 156.59(16)
C1 C2 B7 B8 2.0(2)
B11 C2 B7 B8 -102.4(2)
B6 C2 B7 B8 -66.5(2)
Fe3 C2 B7 B8 54.16(15)
C1 C2 B7 Fe3 -52.16(15)
B11 C2 B7 Fe3 -156.59(16)
B6 C2 B7 Fe3 -120.71(18)
B12 B11 B7 C2 -133.2(2)
B6 B11 B7 C2 -32.80(18)
B10 B11 B7 C2 -95.9(2)
C2 B11 B7 B12 133.2(2)
B6 B11 B7 B12 100.4(2)
B10 B11 B7 B12 37.33(19)
C2 B11 B7 B8 96.7(2)
B12 B11 B7 B8 -36.48(18)
B6 B11 B7 B8 63.9(2)
B10 B11 B7 B8 0.8(3)
C2 B11 B7 Fe3 23.77(16)
B12 B11 B7 Fe3 -109.4(2)
B6 B11 B7 Fe3 -9.0(3)
B10 B11 B7 Fe3 -72.1(2)
C1 Fe3 B7 C2 35.26(13)
C1A Fe3 B7 C2 -100.59(13)
B4A Fe3 B7 C2 -148.45(14)
C2A Fe3 B7 C2 -65.48(17)
B4 Fe3 B7 C2 83.11(13)
B7A Fe3 B7 C2 -47.3(10)
B8A Fe3 B7 C2 174.27(15)
B8 Fe3 B7 C2 121.67(18)
C1 Fe3 B7 B12 -55.75(17)
C2 Fe3 B7 B12 -91.0(2)
C1A Fe3 B7 B12 168.40(17)
B4A Fe3 B7 B12 120.54(18)
C2A Fe3 B7 B12 -156.49(15)
B4 Fe3 B7 B12 -7.90(17)
B7A Fe3 B7 B12 -138.3(9)
B8A Fe3 B7 B12 83.3(2)
B8 Fe3 B7 B12 30.67(16)
C1 Fe3 B7 B11 12.84(18)
C2 Fe3 B7 B11 -22.42(16)
C1A Fe3 B7 B11 -123.01(18)
B4A Fe3 B7 B11 -170.87(19)
C2A Fe3 B7 B11 -87.9(2)
B4 Fe3 B7 B11 60.69(19)
B7A Fe3 B7 B11 -69.8(10)
B8A Fe3 B7 B11 151.85(18)
B8 Fe3 B7 B11 99.3(2)
C1 Fe3 B7 B8 -86.42(13)
C2 Fe3 B7 B8 -121.67(18)
C1A Fe3 B7 B8 137.73(13)
B4A Fe3 B7 B8 89.87(14)
C2A Fe3 B7 B8 172.85(13)
B4 Fe3 B7 B8 -38.57(13)
B7A Fe3 B7 B8 -169.0(9)
B8A Fe3 B7 B8 52.6(2)
C1A C2A B7A B12A 64.5(2)
B11A C2A B7A B12A -40.27(18)
B6A C2A B7A B12A -4.5(3)
Fe3 C2A B7A B12A 115.78(17)
C1A C2A B7A B11A 104.7(2)
B6A C2A B7A B11A 35.8(2)
Fe3 C2A B7A B11A 156.06(16)
C1A C2A B7A B8A 2.1(3)
B11A C2A B7A B8A -102.6(2)
B6A C2A B7A B8A -66.8(2)
Fe3 C2A B7A B8A 53.42(15)
C1A C2A B7A Fe3 -51.32(16)
B11A C2A B7A Fe3 -156.06(16)
B6A C2A B7A Fe3 -120.25(19)
B6A B11A B7A C2A -32.87(17)
B10A B11A B7A C2A -96.1(2)
B12A B11A B7A C2A -133.7(2)
C2A B11A B7A B12A 133.7(2)
B6A B11A B7A B12A 100.9(2)
B10A B11A B7A B12A 37.60(19)
C2A B11A B7A B8A 98.3(2)
B6A B11A B7A B8A 65.4(2)
B10A B11A B7A B8A 2.1(3)
B12A B11A B7A B8A -35.47(19)
C2A B11A B7A Fe3 25.70(16)
B6A B11A B7A Fe3 -7.2(3)
B10A B11A B7A Fe3 -70.4(2)
B12A B11A B7A Fe3 -108.0(2)
C1 Fe3 B7A C2A -101.71(13)
C2 Fe3 B7A C2A -63.32(17)
C1A Fe3 B7A C2A 34.03(12)
B4A Fe3 B7A C2A 81.85(14)
B4 Fe3 B7A C2A -149.83(12)
B7 Fe3 B7A C2A -20.0(10)
B8A Fe3 B7A C2A 122.41(18)
B8 Fe3 B7A C2A 172.27(14)
C1 Fe3 B7A B12A 163.98(19)
C2 Fe3 B7A B12A -157.63(17)
C1A Fe3 B7A B12A -60.3(2)
B4A Fe3 B7A B12A -12.5(2)
C2A Fe3 B7A B12A -94.3(2)
B4 Fe3 B7A B12A 115.9(2)
B7 Fe3 B7A B12A -114.4(9)
B8A Fe3 B7A B12A 28.10(18)
B8 Fe3 B7A B12A 78.0(3)
C1 Fe3 B7A B11A -125.62(18)
C2 Fe3 B7A B11A -87.2(2)
C1A Fe3 B7A B11A 10.12(18)
B4A Fe3 B7A B11A 57.94(19)
C2A Fe3 B7A B11A -23.91(16)
B4 Fe3 B7A B11A -173.74(18)
B7 Fe3 B7A B11A -44.0(10)
B8A Fe3 B7A B11A 98.5(2)
B8 Fe3 B7A B11A 148.36(17)
C1 Fe3 B7A B8A 135.88(14)
C2 Fe3 B7A B8A 174.27(14)
C1A Fe3 B7A B8A -88.38(14)
B4A Fe3 B7A B8A -40.56(15)
C2A Fe3 B7A B8A -122.41(18)
B4 Fe3 B7A B8A 87.77(14)
B7 Fe3 B7A B8A -142.5(9)
B8 Fe3 B7A B8A 49.9(2)
C1D C2D B7D B11D -104.2(2)
B6D C2D B7D B11D -36.0(2)
Fe3D C2D B7D B11D -156.38(19)
C1D C2D B7D B12D -64.6(2)
B11D C2D B7D B12D 39.6(2)
B6D C2D B7D B12D 3.6(3)
Fe3D C2D B7D B12D -116.82(19)
C1D C2D B7D B8D -1.0(3)
B11D C2D B7D B8D 103.2(2)
B6D C2D B7D B8D 67.2(3)
Fe3D C2D B7D B8D -53.16(16)
C1D C2D B7D Fe3D 52.17(16)
B11D C2D B7D Fe3D 156.38(19)
B6D C2D B7D Fe3D 120.4(2)
B12D B11D B7D C2D 133.7(2)
B10D B11D B7D C2D 95.7(2)
B6D B11D B7D C2D 32.5(2)
C2D B11D B7D B12D -133.7(2)
B10D B11D B7D B12D -38.0(2)
B6D B11D B7D B12D -101.2(2)
C2D B11D B7D B8D -97.7(2)
B12D B11D B7D B8D 36.0(2)
B10D B11D B7D B8D -1.9(3)
B6D B11D B7D B8D -65.2(3)
C2D B11D B7D Fe3D -24.71(19)
B12D B11D B7D Fe3D 109.0(2)
B10D B11D B7D Fe3D 71.0(3)
B6D B11D B7D Fe3D 7.8(3)
C1D Fe3D B7D C2D -35.23(14)
C1E Fe3D B7D C2D 130.44(14)
C2E Fe3D B7D C2D 85.58(14)
B4D Fe3D B7D C2D -83.02(15)
B7E Fe3D B7D C2D 48.6(2)
B4E Fe3D B7D C2D 171.76(15)
B8E Fe3D B7D C2D -161.5(8)
B8D Fe3D B7D C2D -122.87(19)
C1D Fe3D B7D B11D -12.1(2)
C2D Fe3D B7D B11D 23.17(18)
C1E Fe3D B7D B11D 153.6(2)
C2E Fe3D B7D B11D 108.7(2)
B4D Fe3D B7D B11D -59.8(2)
B7E Fe3D B7D B11D 71.8(3)
B4E Fe3D B7D B11D -165.1(2)
B8E Fe3D B7D B11D -138.3(8)
B8D Fe3D B7D B11D -99.7(3)
C1D Fe3D B7D B12D 56.83(19)
C2D Fe3D B7D B12D 92.1(2)
C1E Fe3D B7D B12D -137.50(19)
C2E Fe3D B7D B12D 177.63(18)
B4D Fe3D B7D B12D 9.03(19)
B7E Fe3D B7D B12D 140.68(19)
B4E Fe3D B7D B12D -96.2(2)
B8E Fe3D B7D B12D -69.4(9)
B8D Fe3D B7D B12D -30.81(18)
C1D Fe3D B7D B8D 87.64(14)
C2D Fe3D B7D B8D 122.87(19)
C1E Fe3D B7D B8D -106.69(14)
C2E Fe3D B7D B8D -151.55(13)
B4D Fe3D B7D B8D 39.85(14)
B7E Fe3D B7D B8D 171.50(16)
B4E Fe3D B7D B8D -65.38(18)
B8E Fe3D B7D B8D -38.6(9)
C1E C2E B7E B11E -104.6(2)
B6E C2E B7E B11E -35.5(2)
Fe3D C2E B7E B11E -156.69(18)
C1E C2E B7E B12E -64.8(3)
B11E C2E B7E B12E 39.8(2)
B6E C2E B7E B12E 4.3(3)
Fe3D C2E B7E B12E -116.9(2)
C1E C2E B7E B8E -2.1(3)
B11E C2E B7E B8E 102.4(2)
B6E C2E B7E B8E 66.9(3)
Fe3D C2E B7E B8E -54.27(16)
C1E C2E B7E Fe3D 52.12(17)
B11E C2E B7E Fe3D 156.69(18)
B6E C2E B7E Fe3D 121.2(2)
B12E B11E B7E C2E 133.2(2)
B6E B11E B7E C2E 32.4(2)
B10E B11E B7E C2E 95.1(2)
C2E B11E B7E B12E -133.2(2)
B6E B11E B7E B12E -100.8(3)
B10E B11E B7E B12E -38.1(2)
C2E B11E B7E B8E -96.7(2)
B12E B11E B7E B8E 36.4(2)
B6E B11E B7E B8E -64.4(3)
B10E B11E B7E B8E -1.7(3)
C2E B11E B7E Fe3D -24.63(19)
B12E B11E B7E Fe3D 108.5(2)
B6E B11E B7E Fe3D 7.7(3)
B10E B11E B7E Fe3D 70.4(3)
C1D Fe3D B7E C2E 132.76(14)
C2D Fe3D B7E C2E 87.66(14)
C1E Fe3D B7E C2E -34.34(14)
B4D Fe3D B7E C2E 173.54(14)
B7D Fe3D B7E C2E 53.7(2)
B4E Fe3D B7E C2E -81.68(15)
B8E Fe3D B7E C2E -120.73(19)
B8D Fe3D B7E C2E -168.7(6)
C1D Fe3D B7E B11E 155.7(2)
C2D Fe3D B7E B11E 110.6(2)
C1E Fe3D B7E B11E -11.4(2)
C2E Fe3D B7E B11E 22.96(19)
B4D Fe3D B7E B11E -163.5(2)
B7D Fe3D B7E B11E 76.7(3)
B4E Fe3D B7E B11E -58.7(2)
B8E Fe3D B7E B11E -97.8(2)
B8D Fe3D B7E B11E -145.7(6)
C1D Fe3D B7E B12E -135.5(2)
C2D Fe3D B7E B12E 179.4(2)
C1E Fe3D B7E B12E 57.4(2)
C2E Fe3D B7E B12E 91.8(2)
B4D Fe3D B7E B12E -94.7(2)
B7D Fe3D B7E B12E 145.5(2)
B4E Fe3D B7E B12E 10.1(2)
B8E Fe3D B7E B12E -29.0(2)
B8D Fe3D B7E B12E -76.9(7)
C1D Fe3D B7E B8E -106.51(15)
C2D Fe3D B7E B8E -151.60(14)
C1E Fe3D B7E B8E 86.39(15)
C2E Fe3D B7E B8E 120.73(19)
B4D Fe3D B7E B8E -65.73(18)
B7D Fe3D B7E B8E 174.43(17)
B4E Fe3D B7E B8E 39.05(15)
B8D Fe3D B7E B8E -47.9(7)
C3B O1B B8B B12B -111.3(2)
C3B O1B B8B B7B -179.7(2)
C3B O1B B8B B9B -43.3(3)
C3B O1B B8B B4B 29.2(3)
C3B O1B B8B Fe3B 105.4(2)
C2B B7B B8B O1B -158.5(2)
B12B B7B B8B O1B 104.2(3)
B11B B7B B8B O1B 139.8(2)
Fe3B B7B B8B O1B -106.2(2)
C2B B7B B8B B12B 97.3(2)
B11B B7B B8B B12B 35.61(19)
Fe3B B7B B8B B12B 149.59(17)
C2B B7B B8B B9B 59.9(2)
B12B B7B B8B B9B -37.42(19)
B11B B7B B8B B9B -1.8(3)
Fe3B B7B B8B B9B 112.16(17)
C2B B7B B8B B4B -2.1(2)
B12B B7B B8B B4B -99.4(2)
B11B B7B B8B B4B -63.7(2)
Fe3B B7B B8B B4B 50.23(14)
C2B B7B B8B Fe3B -52.28(14)
B12B B7B B8B Fe3B -149.59(17)
B11B B7B B8B Fe3B -113.98(19)
C1B B4B B8B O1B 157.0(2)
B9B B4B B8B O1B -105.9(3)
B5B B4B B8B O1B -142.2(2)
Fe3B B4B B8B O1B 104.4(2)
C1B B4B B8B B12B -59.1(2)
B9B B4B B8B B12B 38.02(17)
B5B B4B B8B B12B 1.8(2)
Fe3B B4B B8B B12B -111.71(16)
C1B B4B B8B B7B 2.2(2)
B9B B4B B8B B7B 99.27(19)
B5B B4B B8B B7B 63.0(2)
Fe3B B4B B8B B7B -50.47(14)
C1B B4B B8B B9B -97.07(18)
B5B B4B B8B B9B -36.27(17)
Fe3B B4B B8B B9B -149.73(15)
C1B B4B B8B Fe3B 52.66(13)
B9B B4B B8B Fe3B 149.73(15)
B5B B4B B8B Fe3B 113.47(16)
C1B Fe3B B8B O1B -160.24(19)
C2B Fe3B B8B O1B 153.50(19)
C1C Fe3B B8B O1B 55.4(2)
C2C Fe3B B8B O1B 51.4(16)
B4C Fe3B B8B O1B 18.52(19)
B4B Fe3B B8B O1B -120.8(2)
B7B Fe3B B8B O1B 114.9(2)
B7C Fe3B B8B O1B -69.5(2)
B8C Fe3B B8B O1B -31.8(2)
C1B Fe3B B8B B12B 56.06(18)
C2B Fe3B B8B B12B 9.80(18)
C1C Fe3B B8B B12B -88.2(2)
C2C Fe3B B8B B12B -92.3(16)
B4C Fe3B B8B B12B -125.18(19)
B4B Fe3B B8B B12B 95.5(2)
B7B Fe3B B8B B12B -28.81(17)
B7C Fe3B B8B B12B 146.81(18)
B8C Fe3B B8B B12B -175.51(18)
C1B Fe3B B8B B7B 84.87(13)
C2B Fe3B B8B B7B 38.61(13)
C1C Fe3B B8B B7B -59.44(17)
C2C Fe3B B8B B7B -63.5(16)
B4C Fe3B B8B B7B -96.36(14)
B4B Fe3B B8B B7B 124.33(17)
B7C Fe3B B8B B7B 175.62(16)
B8C Fe3B B8B B7B -146.69(14)
C1B Fe3B B8B B9B -10.48(16)
C2B Fe3B B8B B9B -56.74(16)
C1C Fe3B B8B B9B -154.79(14)
C2C Fe3B B8B B9B -158.8(15)
B4C Fe3B B8B B9B 168.28(17)
B4B Fe3B B8B B9B 28.98(15)
B7B Fe3B B8B B9B -95.35(19)
B7C Fe3B B8B B9B 80.3(2)
B8C Fe3B B8B B9B 117.95(17)
C1B Fe3B B8B B4B -39.46(11)
C2B Fe3B B8B B4B -85.71(12)
C1C Fe3B B8B B4B 176.23(12)
C2C Fe3B B8B B4B 172.2(15)
B4C Fe3B B8B B4B 139.31(12)
B7B Fe3B B8B B4B -124.33(17)
B7C Fe3B B8B B4B 51.30(19)
B8C Fe3B B8B B4B 88.98(13)
C3 O1 B8 B9 -45.3(3)
C3 O1 B8 B12 -114.5(2)
C3 O1 B8 B7 176.3(2)
C3 O1 B8 B4 27.3(4)
C3 O1 B8 Fe3 102.2(2)
C2 B7 B8 O1 -157.6(2)
B12 B7 B8 O1 105.5(3)
B11 B7 B8 O1 141.6(2)
Fe3 B7 B8 O1 -105.3(2)
C2 B7 B8 B9 59.0(2)
B12 B7 B8 B9 -37.97(18)
B11 B7 B8 B9 -1.9(2)
Fe3 B7 B8 B9 111.24(17)
C2 B7 B8 B12 96.9(2)
B11 B7 B8 B12 36.09(18)
Fe3 B7 B8 B12 149.21(16)
C2 B7 B8 B4 -3.0(2)
B12 B7 B8 B4 -100.0(2)
B11 B7 B8 B4 -63.9(2)
Fe3 B7 B8 B4 49.25(15)
C2 B7 B8 Fe3 -52.27(14)
B12 B7 B8 Fe3 -149.21(16)
B11 B7 B8 Fe3 -113.11(17)
C1 B4 B8 O1 155.8(2)
B9 B4 B8 O1 -107.1(3)
B5 B4 B8 O1 -143.1(2)
Fe3 B4 B8 O1 103.2(3)
C1 B4 B8 B9 -97.10(19)
B5 B4 B8 B9 -35.98(18)
Fe3 B4 B8 B9 -149.72(15)
C1 B4 B8 B12 -59.1(2)
B9 B4 B8 B12 38.00(18)
B5 B4 B8 B12 2.0(2)
Fe3 B4 B8 B12 -111.72(17)
C1 B4 B8 B7 3.0(2)
B9 B4 B8 B7 100.1(2)
B5 B4 B8 B7 64.1(2)
Fe3 B4 B8 B7 -49.61(15)
C1 B4 B8 Fe3 52.62(14)
B9 B4 B8 Fe3 149.72(15)
B5 B4 B8 Fe3 113.75(17)
C1 Fe3 B8 O1 -159.8(2)
C2 Fe3 B8 O1 153.7(2)
C1A Fe3 B8 O1 54.9(2)
B4A Fe3 B8 O1 18.6(2)
C2A Fe3 B8 O1 53.9(9)
B4 Fe3 B8 O1 -120.2(2)
B7A Fe3 B8 O1 -67.6(2)
B7 Fe3 B8 O1 114.3(2)
B8A Fe3 B8 O1 -31.7(2)
C1 Fe3 B8 B9 -10.75(17)
C2 Fe3 B8 B9 -57.30(17)
C1A Fe3 B8 B9 -156.05(15)
B4A Fe3 B8 B9 167.60(18)
C2A Fe3 B8 B9 -157.1(7)
B4 Fe3 B8 B9 28.80(16)
B7A Fe3 B8 B9 81.4(2)
B7 Fe3 B8 B9 -96.7(2)
B8A Fe3 B8 B9 117.34(18)
C1 Fe3 B8 B12 56.46(18)
C2 Fe3 B8 B12 9.91(18)
C1A Fe3 B8 B12 -88.8(2)
B4A Fe3 B8 B12 -125.19(19)
C2A Fe3 B8 B12 -89.9(8)
B4 Fe3 B8 B12 96.0(2)
B7A Fe3 B8 B12 148.63(17)
B7 Fe3 B8 B12 -29.46(17)
B8A Fe3 B8 B12 -175.45(18)
C1 Fe3 B8 B7 85.92(13)
C2 Fe3 B8 B7 39.37(13)
C1A Fe3 B8 B7 -59.38(16)
B4A Fe3 B8 B7 -95.73(14)
C2A Fe3 B8 B7 -60.4(8)
B4 Fe3 B8 B7 125.47(17)
B7A Fe3 B8 B7 178.09(15)
B8A Fe3 B8 B7 -145.99(14)
C1 Fe3 B8 B4 -39.56(12)
C2 Fe3 B8 B4 -86.10(12)
C1A Fe3 B8 B4 175.14(12)
B4A Fe3 B8 B4 138.80(13)
C2A Fe3 B8 B4 174.1(8)
B7A Fe3 B8 B4 52.62(19)
B7 Fe3 B8 B4 -125.47(17)
B8A Fe3 B8 B4 88.54(13)
C2C B7C B8C B9C 59.9(2)
B12C B7C B8C B9C -37.57(18)
B11C B7C B8C B9C -1.7(3)
Fe3B B7C B8C B9C 112.68(17)
C2C B7C B8C B12C 97.5(2)
B11C B7C B8C B12C 35.86(19)
Fe3B B7C B8C B12C 150.25(17)
C2C B7C B8C B4C -1.9(2)
B12C B7C B8C B4C -99.4(2)
B11C B7C B8C B4C -63.5(2)
Fe3B B7C B8C B4C 50.88(15)
C2C B7C B8C Fe3B -52.76(14)
B12C B7C B8C Fe3B -150.25(17)
B11C B7C B8C Fe3B -114.39(18)
C1C B4C B8C B7C 1.7(2)
B9C B4C B8C B7C 99.7(2)
B5C B4C B8C B7C 62.4(2)
Fe3B B4C B8C B7C -51.44(15)
C1C B4C B8C B9C -98.0(2)
B5C B4C B8C B9C -37.23(19)
Fe3B B4C B8C B9C -151.11(17)
C1C B4C B8C B12C -60.4(2)
B9C B4C B8C B12C 37.62(19)
B5C B4C B8C B12C 0.4(3)
Fe3B B4C B8C B12C -113.48(18)
C1C B4C B8C Fe3B 53.12(14)
B9C B4C B8C Fe3B 151.11(17)
B5C B4C B8C Fe3B 113.88(18)
C1B Fe3B B8C B7C -58.60(17)
C2B Fe3B B8C B7C -49.3(11)
C1C Fe3B B8C B7C 84.00(14)
C2C Fe3B B8C B7C 38.33(14)
B4C Fe3B B8C B7C 124.17(19)
B4B Fe3B B8C B7C -95.30(14)
B7B Fe3B B8C B7C 177.48(15)
B8B Fe3B B8C B7C -145.18(14)
C1B Fe3B B8C B9C -155.05(17)
C2B Fe3B B8C B9C -145.8(10)
C1C Fe3B B8C B9C -12.45(19)
C2C Fe3B B8C B9C -58.1(2)
B4C Fe3B B8C B9C 27.72(18)
B4B Fe3B B8C B9C 168.3(2)
B7B Fe3B B8C B9C 81.0(2)
B7C Fe3B B8C B9C -96.4(2)
B8B Fe3B B8C B9C 118.4(2)
C1B Fe3B B8C B12C -87.4(2)
C2B Fe3B B8C B12C -78.1(11)
C1C Fe3B B8C B12C 55.2(2)
C2C Fe3B B8C B12C 9.50(19)
B4C Fe3B B8C B12C 95.3(2)
B4B Fe3B B8C B12C -124.1(2)
B7B Fe3B B8C B12C 148.65(18)
B7C Fe3B B8C B12C -28.83(18)
B8B Fe3B B8C B12C -174.01(19)
C1B Fe3B B8C B4C 177.23(13)
C2B Fe3B B8C B4C -173.5(11)
C1C Fe3B B8C B4C -40.17(14)
C2C Fe3B B8C B4C -85.84(14)
B4B Fe3B B8C B4C 140.53(14)
B7B Fe3B B8C B4C 53.3(2)
B7C Fe3B B8C B4C -124.17(19)
B8B Fe3B B8C B4C 90.65(14)
C2A B7A B8A B12A 97.7(2)
B11A B7A B8A B12A 35.50(19)
Fe3 B7A B8A B12A 151.60(18)
C2A B7A B8A B9A 58.6(2)
B12A B7A B8A B9A -39.09(19)
B11A B7A B8A B9A -3.6(3)
Fe3 B7A B8A B9A 112.50(18)
C2A B7A B8A B4A -2.5(2)
B12A B7A B8A B4A -100.2(2)
B11A B7A B8A B4A -64.7(2)
Fe3 B7A B8A B4A 51.37(15)
C2A B7A B8A Fe3 -53.87(15)
B12A B7A B8A Fe3 -151.60(18)
B11A B7A B8A Fe3 -116.10(19)
C1A B4A B8A B12A -60.0(2)
B9A B4A B8A B12A 38.13(18)
B5A B4A B8A B12A 1.4(2)
Fe3 B4A B8A B12A -114.12(17)
C1A B4A B8A B7A 2.1(2)
B9A B4A B8A B7A 100.2(2)
B5A B4A B8A B7A 63.5(2)
Fe3 B4A B8A B7A -52.07(15)
C1A B4A B8A B9A -98.1(2)
B5A B4A B8A B9A -36.69(18)
Fe3 B4A B8A B9A -152.25(17)
C1A B4A B8A Fe3 54.15(15)
B9A B4A B8A Fe3 152.25(17)
B5A B4A B8A Fe3 115.56(17)
C1 Fe3 B8A B12A -90.0(2)
C2 Fe3 B8A B12A -86.6(12)
C1A Fe3 B8A B12A 55.13(19)
B4A Fe3 B8A B12A 94.7(2)
C2A Fe3 B8A B12A 10.19(19)
B4 Fe3 B8A B12A -126.5(2)
B7A Fe3 B8A B12A -27.79(18)
B7 Fe3 B8A B12A 146.28(19)
B8 Fe3 B8A B12A -176.39(19)
C1 Fe3 B8A B7A -62.17(18)
C2 Fe3 B8A B7A -58.8(12)
C1A Fe3 B8A B7A 82.92(14)
B4A Fe3 B8A B7A 122.48(19)
C2A Fe3 B8A B7A 37.98(14)
B4 Fe3 B8A B7A -98.73(15)
B7 Fe3 B8A B7A 174.07(16)
B8 Fe3 B8A B7A -148.60(15)
C1 Fe3 B8A B9A -158.16(16)
C2 Fe3 B8A B9A -154.8(10)
C1A Fe3 B8A B9A -13.07(18)
B4A Fe3 B8A B9A 26.49(18)
C2A Fe3 B8A B9A -58.01(18)
B4 Fe3 B8A B9A 165.28(19)
B7A Fe3 B8A B9A -96.0(2)
B7 Fe3 B8A B9A 78.1(2)
B8 Fe3 B8A B9A 115.41(19)
C1 Fe3 B8A B4A 175.35(14)
C2 Fe3 B8A B4A 179(21)
C1A Fe3 B8A B4A -39.56(14)
C2A Fe3 B8A B4A -84.50(14)
B4 Fe3 B8A B4A 138.79(14)
B7A Fe3 B8A B4A -122.48(19)
B7 Fe3 B8A B4A 51.6(2)
B8 Fe3 B8A B4A 88.92(15)
C3D O1D B8D B7D 22.9(4)
C3D' O1D B8D B7D -2.2(4)
C3D O1D B8D B4D 178.1(3)
C3D' O1D B8D B4D 153.0(3)
C3D O1D B8D B9D -113.3(3)
C3D' O1D B8D B9D -138.5(3)
C3D O1D B8D B12D -47.8(3)
C3D' O1D B8D B12D -73.0(4)
C3D O1D B8D Fe3D 101.7(3)
C3D' O1D B8D Fe3D 76.6(3)
C2D B7D B8D O1D 160.7(2)
B11D B7D B8D O1D -137.4(3)
B12D B7D B8D O1D -102.3(3)
Fe3D B7D B8D O1D 108.1(3)
C2D B7D B8D B4D 1.9(3)
B11D B7D B8D B4D 63.8(2)
B12D B7D B8D B4D 98.8(2)
Fe3D B7D B8D B4D -50.74(15)
C2D B7D B8D B9D -59.5(2)
B11D B7D B8D B9D 2.4(2)
B12D B7D B8D B9D 37.40(18)
Fe3D B7D B8D B9D -112.16(16)
C2D B7D B8D B12D -96.9(2)
B11D B7D B8D B12D -35.03(19)
Fe3D B7D B8D B12D -149.55(17)
C2D B7D B8D Fe3D 52.61(15)
B11D B7D B8D Fe3D 114.53(19)
B12D B7D B8D Fe3D 149.55(17)
C1D B4D B8D O1D -162.0(2)
B9D B4D B8D O1D 101.5(3)
B5D B4D B8D O1D 136.8(3)
Fe3D B4D B8D O1D -108.8(3)
C1D B4D B8D B7D -2.1(3)
B9D B4D B8D B7D -98.5(2)
B5D B4D B8D B7D -63.3(3)
Fe3D B4D B8D B7D 51.08(16)
C1D B4D B8D B9D 96.5(2)
B5D B4D B8D B9D 35.2(2)
Fe3D B4D B8D B9D 149.61(18)
C1D B4D B8D B12D 59.4(2)
B9D B4D B8D B12D -37.0(2)
B5D B4D B8D B12D -1.8(3)
Fe3D B4D B8D B12D 112.59(19)
C1D B4D B8D Fe3D -53.15(15)
B9D B4D B8D Fe3D -149.61(18)
B5D B4D B8D Fe3D -114.4(2)
C1D Fe3D B8D O1D 155.1(2)
C2D Fe3D B8D O1D -159.0(2)
C1E Fe3D B8D O1D -36.9(2)
C2E Fe3D B8D O1D -70.6(3)
B4D Fe3D B8D O1D 115.8(3)
B7D Fe3D B8D O1D -120.6(3)
B7E Fe3D B8D O1D 95.8(7)
B4E Fe3D B8D O1D 9.8(2)
B8E Fe3D B8D O1D 53.0(3)
C1D Fe3D B8D B7D -84.22(14)
C2D Fe3D B8D B7D -38.39(14)
C1E Fe3D B8D B7D 83.74(15)
C2E Fe3D B8D B7D 50.1(2)
B4D Fe3D B8D B7D -123.56(19)
B7E Fe3D B8D B7D -143.6(6)
B4E Fe3D B8D B7D 130.39(15)
B8E Fe3D B8D B7D 173.66(15)
C1D Fe3D B8D B4D 39.34(14)
C2D Fe3D B8D B4D 85.18(14)
C1E Fe3D B8D B4D -152.70(14)
C2E Fe3D B8D B4D 173.62(16)
B7D Fe3D B8D B4D 123.56(19)
B7E Fe3D B8D B4D -20.0(7)
B4E Fe3D B8D B4D -106.05(15)
B8E Fe3D B8D B4D -62.77(18)
C1D Fe3D B8D B9D 10.43(18)
C2D Fe3D B8D B9D 56.27(19)
C1E Fe3D B8D B9D 178.39(18)
C2E Fe3D B8D B9D 144.71(18)
B4D Fe3D B8D B9D -28.91(18)
B7D Fe3D B8D B9D 94.7(2)
B7E Fe3D B8D B9D -48.9(7)
B4E Fe3D B8D B9D -134.96(19)
B8E Fe3D B8D B9D -91.7(2)
C1D Fe3D B8D B12D -55.10(19)
C2D Fe3D B8D B12D -9.26(18)
C1E Fe3D B8D B12D 112.87(19)
C2E Fe3D B8D B12D 79.2(2)
B4D Fe3D B8D B12D -94.4(2)
B7D Fe3D B8D B12D 29.12(18)
B7E Fe3D B8D B12D -114.5(6)
B4E Fe3D B8D B12D 159.51(19)
B8E Fe3D B8D B12D -157.21(18)
C1E B4E B8E B9E 97.6(2)
B5E B4E B8E B9E 35.9(2)
Fe3D B4E B8E B9E 151.2(2)
C1E B4E B8E B7E -2.3(3)
B5E B4E B8E B7E -64.0(3)
B9E B4E B8E B7E -99.9(2)
Fe3D B4E B8E B7E 51.29(17)
C1E B4E B8E B12E 59.9(3)
B5E B4E B8E B12E -1.8(3)
B9E B4E B8E B12E -37.7(2)
Fe3D B4E B8E B12E 113.5(2)
C1E B4E B8E Fe3D -53.60(16)
B5E B4E B8E Fe3D -115.3(2)
B9E B4E B8E Fe3D -151.2(2)
C2E B7E B8E B4E 2.7(3)
B11E B7E B8E B4E 64.0(3)
B12E B7E B8E B4E 99.6(2)
Fe3D B7E B8E B4E -51.50(17)
C2E B7E B8E B9E -59.9(2)
B11E B7E B8E B9E 1.4(3)
B12E B7E B8E B9E 37.0(2)
Fe3D B7E B8E B9E -114.1(2)
C2E B7E B8E B12E -96.9(2)
B11E B7E B8E B12E -35.6(2)
Fe3D B7E B8E B12E -151.12(19)
C2E B7E B8E Fe3D 54.20(15)
B11E B7E B8E Fe3D 115.49(19)
B12E B7E B8E Fe3D 151.12(19)
C1D Fe3D B8E B4E -154.60(16)
C2D Fe3D B8E B4E 171.82(17)
C1E Fe3D B8E B4E 39.33(16)
C2E Fe3D B8E B4E 84.65(16)
B4D Fe3D B8E B4E -107.59(16)
B7D Fe3D B8E B4E -29.8(9)
B7E Fe3D B8E B4E 124.0(2)
B8D Fe3D B8E B4E -64.59(19)
C1D Fe3D B8E B9E 177.1(2)
C2D Fe3D B8E B9E 143.5(2)
C1E Fe3D B8E B9E 11.0(2)
C2E Fe3D B8E B9E 56.4(2)
B4D Fe3D B8E B9E -135.9(2)
B7D Fe3D B8E B9E -58.1(10)
B7E Fe3D B8E B9E 95.7(3)
B4E Fe3D B8E B9E -28.3(2)
B8D Fe3D B8E B9E -92.9(2)
C1D Fe3D B8E B7E 81.43(15)
C2D Fe3D B8E B7E 47.8(2)
C1E Fe3D B8E B7E -84.64(15)
C2E Fe3D B8E B7E -39.32(14)
B4D Fe3D B8E B7E 128.44(15)
B7D Fe3D B8E B7E -153.8(8)
B4E Fe3D B8E B7E -124.0(2)
B8D Fe3D B8E B7E 171.44(14)
C1D Fe3D B8E B12E 109.5(2)
C2D Fe3D B8E B12E 75.9(3)
C1E Fe3D B8E B12E -56.6(2)
C2E Fe3D B8E B12E -11.28(19)
B4D Fe3D B8E B12E 156.5(2)
B7D Fe3D B8E B12E -125.8(8)
B7E Fe3D B8E B12E 28.04(19)
B4E Fe3D B8E B12E -95.9(3)
B8D Fe3D B8E B12E -160.52(18)
C1B B5B B9B B12B -61.4(2)
B10B B5B B9B B12B 37.93(18)
B6B B5B B9B B12B 0.7(2)
B4B B5B B9B B12B -100.84(19)
C1B B5B B9B B10B -99.36(19)
B6B B5B B9B B10B -37.25(18)
B4B B5B B9B B10B -138.8(2)
C1B B5B B9B B4B 39.40(16)
B10B B5B B9B B4B 138.8(2)
B6B B5B B9B B4B 101.5(2)
C1B B5B B9B B8B 2.5(2)
B10B B5B B9B B8B 101.8(2)
B6B B5B B9B B8B 64.6(2)
B4B B5B B9B B8B -36.93(17)
C1B B4B B9B B5B -39.23(17)
B8B B4B B9B B5B -139.17(18)
Fe3B B4B B9B B5B -107.16(18)
C1B B4B B9B B12B 60.8(2)
B5B B4B B9B B12B 100.0(2)
B8B B4B B9B B12B -39.13(17)
Fe3B B4B B9B B12B -7.1(2)
C1B B4B B9B B10B -2.6(2)
B5B B4B B9B B10B 36.66(18)
B8B B4B B9B B10B -102.5(2)
Fe3B B4B B9B B10B -70.5(2)
C1B B4B B9B B8B 99.94(19)
B5B B4B B9B B8B 139.17(18)
Fe3B B4B B9B B8B 32.01(16)
O1B B8B B9B B5B 155.4(2)
B12B B8B B9B B5B -99.2(2)
B7B B8B B9B B5B -61.9(2)
B4B B8B B9B B5B 36.98(17)
Fe3B B8B B9B B5B 6.7(2)
O1B B8B B9B B12B -105.4(2)
B7B B8B B9B B12B 37.34(18)
B4B B8B B9B B12B 136.22(19)
Fe3B B8B B9B B12B 105.90(18)
O1B B8B B9B B10B -141.3(2)
B12B B8B B9B B10B -35.92(19)
B7B B8B B9B B10B 1.4(3)
B4B B8B B9B B10B 100.3(2)
Fe3B B8B B9B B10B 70.0(2)
O1B B8B B9B B4B 118.4(2)
B12B B8B B9B B4B -136.22(19)
B7B B8B B9B B4B -98.9(2)
Fe3B B8B B9B B4B -30.32(15)
C1 B5 B9 B12 -61.9(2)
B6 B5 B9 B12 0.0(3)
B10 B5 B9 B12 37.36(19)
B4 B5 B9 B12 -101.3(2)
C1 B5 B9 B10 -99.2(2)
B6 B5 B9 B10 -37.36(19)
B4 B5 B9 B10 -138.6(2)
C1 B5 B9 B4 39.43(17)
B6 B5 B9 B4 101.3(2)
B10 B5 B9 B4 138.6(2)
C1 B5 B9 B8 2.1(2)
B6 B5 B9 B8 64.0(2)
B10 B5 B9 B8 101.3(2)
B4 B5 B9 B8 -37.30(18)
C1 B4 B9 B5 -39.69(17)
B8 B4 B9 B5 -139.3(2)
Fe3 B4 B9 B5 -107.28(19)
C1 B4 B9 B12 60.9(2)
B5 B4 B9 B12 100.6(2)
B8 B4 B9 B12 -38.73(17)
Fe3 B4 B9 B12 -6.7(2)
C1 B4 B9 B10 -2.6(2)
B5 B4 B9 B10 37.09(19)
B8 B4 B9 B10 -102.2(2)
Fe3 B4 B9 B10 -70.2(2)
C1 B4 B9 B8 99.65(19)
B5 B4 B9 B8 139.3(2)
Fe3 B4 B9 B8 32.05(16)
O1 B8 B9 B5 154.4(2)
B12 B8 B9 B5 -99.6(2)
B7 B8 B9 B5 -61.7(2)
B4 B8 B9 B5 37.15(18)
Fe3 B8 B9 B5 7.0(2)
O1 B8 B9 B12 -106.0(2)
B7 B8 B9 B12 37.88(18)
B4 B8 B9 B12 136.78(19)
Fe3 B8 B9 B12 106.67(18)
O1 B8 B9 B10 -141.6(2)
B12 B8 B9 B10 -35.66(18)
B7 B8 B9 B10 2.2(3)
B4 B8 B9 B10 101.1(2)
Fe3 B8 B9 B10 71.0(2)
O1 B8 B9 B4 117.3(2)
B12 B8 B9 B4 -136.78(19)
B7 B8 B9 B4 -98.89(19)
Fe3 B8 B9 B4 -30.10(16)
C1C B4C B9C B10C -2.8(3)
B5C B4C B9C B10C 36.8(2)
B8C B4C B9C B10C -101.6(2)
Fe3B B4C B9C B10C -71.3(2)
C1C B4C B9C B12C 60.1(2)
B5C B4C B9C B12C 99.7(2)
B8C B4C B9C B12C -38.72(19)
Fe3B B4C B9C B12C -8.4(3)
C1C B4C B9C B5C -39.65(19)
B8C B4C B9C B5C -138.5(2)
Fe3B B4C B9C B5C -108.1(2)
C1C B4C B9C B8C 98.8(2)
B5C B4C B9C B8C 138.5(2)
Fe3B B4C B9C B8C 30.32(18)
C1C B5C B9C B10C -98.8(2)
B6C B5C B9C B10C -36.93(19)
B4C B5C B9C B10C -138.9(2)
C1C B5C B9C B12C -61.6(2)
B6C B5C B9C B12C 0.3(2)
B10C B5C B9C B12C 37.22(19)
B4C B5C B9C B12C -101.7(2)
C1C B5C B9C B4C 40.10(19)
B6C B5C B9C B4C 101.9(2)
B10C B5C B9C B4C 138.9(2)
C1C B5C B9C B8C 2.4(3)
B6C B5C B9C B8C 64.2(2)
B10C B5C B9C B8C 101.1(2)
B4C B5C B9C B8C -37.8(2)
B7C B8C B9C B10C 1.8(3)
B12C B8C B9C B10C -35.81(18)
B4C B8C B9C B10C 101.1(2)
Fe3B B8C B9C B10C 71.9(2)
B7C B8C B9C B12C 37.63(18)
B4C B8C B9C B12C 136.9(2)
Fe3B B8C B9C B12C 107.7(2)
B7C B8C B9C B4C -99.3(2)
B12C B8C B9C B4C -136.9(2)
Fe3B B8C B9C B4C -29.24(18)
B7C B8C B9C B5C -61.8(3)
B12C B8C B9C B5C -99.4(2)
B4C B8C B9C B5C 37.5(2)
Fe3B B8C B9C B5C 8.3(3)
C1A B4A B9A B5A -39.18(18)
B8A B4A B9A B5A -139.1(2)
Fe3 B4A B9A B5A -109.5(2)
C1A B4A B9A B10A -1.6(3)
B5A B4A B9A B10A 37.6(2)
B8A B4A B9A B10A -101.5(2)
Fe3 B4A B9A B10A -71.9(3)
C1A B4A B9A B12A 61.5(3)
B5A B4A B9A B12A 100.7(2)
B8A B4A B9A B12A -38.42(19)
Fe3 B4A B9A B12A -8.8(3)
C1A B4A B9A B8A 99.9(2)
B5A B4A B9A B8A 139.1(2)
Fe3 B4A B9A B8A 29.62(19)
C1A B5A B9A B4A 38.91(18)
B6A B5A B9A B4A 101.5(2)
B10A B5A B9A B4A 138.1(2)
C1A B5A B9A B10A -99.2(2)
B6A B5A B9A B10A -36.60(19)
B4A B5A B9A B10A -138.1(2)
C1A B5A B9A B12A -61.5(2)
B6A B5A B9A B12A 1.1(3)
B10A B5A B9A B12A 37.71(19)
B4A B5A B9A B12A -100.4(2)
C1A B5A B9A B8A 1.7(3)
B6A B5A B9A B8A 64.3(3)
B10A B5A B9A B8A 100.8(2)
B4A B5A B9A B8A -37.26(19)
B12A B8A B9A B4A -136.5(2)
B7A B8A B9A B4A -97.4(2)
Fe3 B8A B9A B4A -27.89(17)
B12A B8A B9A B5A -99.3(2)
B7A B8A B9A B5A -60.2(2)
B4A B8A B9A B5A 37.21(19)
Fe3 B8A B9A B5A 9.3(3)
B12A B8A B9A B10A -35.37(19)
B7A B8A B9A B10A 3.7(3)
B4A B8A B9A B10A 101.2(2)
Fe3 B8A B9A B10A 73.3(2)
B7A B8A B9A B12A 39.10(18)
B4A B8A B9A B12A 136.5(2)
Fe3 B8A B9A B12A 108.6(2)
C1D B5D B9D B12D 61.8(3)
B10D B5D B9D B12D -37.1(2)
B6D B5D B9D B12D 0.2(3)
B4D B5D B9D B12D 101.7(2)
C1D B5D B9D B4D -39.90(19)
B10D B5D B9D B4D -138.7(2)
B6D B5D B9D B4D -101.5(2)
C1D B5D B9D B10D 98.8(2)
B6D B5D B9D B10D 37.3(2)
B4D B5D B9D B10D 138.7(2)
C1D B5D B9D B8D -3.7(3)
B10D B5D B9D B8D -102.5(2)
B6D B5D B9D B8D -65.3(3)
B4D B5D B9D B8D 36.2(2)
C1D B4D B9D B5D 39.82(19)
B8D B4D B9D B5D 140.3(2)
Fe3D B4D B9D B5D 108.2(2)
C1D B4D B9D B12D -61.0(2)
B5D B4D B9D B12D -100.8(2)
B8D B4D B9D B12D 39.48(19)
Fe3D B4D B9D B12D 7.5(3)
C1D B4D B9D B10D 2.6(3)
B5D B4D B9D B10D -37.2(2)
B8D B4D B9D B10D 103.1(2)
Fe3D B4D B9D B10D 71.0(2)
C1D B4D B9D B8D -100.4(2)
B5D B4D B9D B8D -140.3(2)
Fe3D B4D B9D B8D -32.02(18)
O1D B8D B9D B5D -152.0(2)
B7D B8D B9D B5D 62.5(2)
B4D B8D B9D B5D -36.3(2)
B12D B8D B9D B5D 100.4(2)
Fe3D B8D B9D B5D -5.9(3)
O1D B8D B9D B12D 107.6(2)
B7D B8D B9D B12D -37.95(18)
B4D B8D B9D B12D -136.7(2)
Fe3D B8D B9D B12D -106.4(2)
O1D B8D B9D B4D -115.7(2)
B7D B8D B9D B4D 98.8(2)
B12D B8D B9D B4D 136.7(2)
Fe3D B8D B9D B4D 30.37(18)
O1D B8D B9D B10D 143.5(2)
B7D B8D B9D B10D -2.0(3)
B4D B8D B9D B10D -100.8(2)
B12D B8D B9D B10D 35.95(19)
Fe3D B8D B9D B10D -70.4(2)
C1E B5E B9E B10E 98.0(2)
B6E B5E B9E B10E 36.4(2)
B4E B5E B9E B10E 137.8(2)
C1E B5E B9E B12E 61.1(3)
B10E B5E B9E B12E -37.0(2)
B6E B5E B9E B12E -0.5(3)
B4E B5E B9E B12E 100.8(3)
C1E B5E B9E B4E -39.8(2)
B10E B5E B9E B4E -137.8(2)
B6E B5E B9E B4E -101.3(3)
C1E B5E B9E B8E -3.6(3)
B10E B5E B9E B8E -101.6(3)
B6E B5E B9E B8E -65.2(3)
B4E B5E B9E B8E 36.2(2)
C1E B4E B9E B10E 2.6(3)
B5E B4E B9E B10E -37.6(2)
B8E B4E B9E B10E 102.2(3)
Fe3D B4E B9E B10E 71.8(3)
C1E B4E B9E B5E 40.2(2)
B8E B4E B9E B5E 139.8(3)
Fe3D B4E B9E B5E 109.4(2)
C1E B4E B9E B12E -60.5(3)
B5E B4E B9E B12E -100.7(3)
B8E B4E B9E B12E 39.1(2)
Fe3D B4E B9E B12E 8.7(3)
C1E B4E B9E B8E -99.6(2)
B5E B4E B9E B8E -139.8(3)
Fe3D B4E B9E B8E -30.4(2)
B4E B8E B9E B10E -100.0(3)
B7E B8E B9E B10E -0.5(3)
B12E B8E B9E B10E 36.7(2)
Fe3D B8E B9E B10E -70.2(3)
B4E B8E B9E B5E -36.3(2)
B7E B8E B9E B5E 63.1(3)
B12E B8E B9E B5E 100.4(3)
Fe3D B8E B9E B5E -6.5(3)
B4E B8E B9E B12E -136.7(3)
B7E B8E B9E B12E -37.3(2)
Fe3D B8E B9E B12E -106.9(3)
B7E B8E B9E B4E 99.4(2)
B12E B8E B9E B4E 136.7(3)
Fe3D B8E B9E B4E 29.8(2)
C1B B5B B10B B11B -2.5(2)
B6B B5B B10B B11B 38.04(19)
B9B B5B B10B B11B -100.7(2)
B4B B5B B10B B11B -63.4(2)
C1B B5B B10B B6B -40.57(17)
B9B B5B B10B B6B -138.7(2)
B4B B5B B10B B6B -101.5(2)
C1B B5B B10B B12B 60.1(2)
B6B B5B B10B B12B 100.7(2)
B9B B5B B10B B12B -38.00(18)
B4B B5B B10B B12B -0.8(2)
C1B B5B B10B B9B 98.1(2)
B6B B5B B10B B9B 138.7(2)
B4B B5B B10B B9B 37.24(18)
C2B B11B B10B B5B 2.3(2)
B12B B11B B10B B5B 100.3(2)
B6B B11B B10B B5B -37.99(18)
B7B B11B B10B B5B 62.8(3)
C2B B11B B10B B6B 40.28(17)
B12B B11B B10B B6B 138.25(19)
B7B B11B B10B B6B 100.8(2)
C2B B11B B10B B12B -98.0(2)
B6B B11B B10B B12B -138.25(19)
B7B B11B B10B B12B -37.47(19)
C2B B11B B10B B9B -61.2(2)
B12B B11B B10B B9B 36.80(19)
B6B B11B B10B B9B -101.5(2)
B7B B11B B10B B9B -0.7(3)
C1B B6B B10B B5B 39.69(17)
C2B B6B B10B B5B 97.60(19)
B11B B6B B10B B5B 137.4(2)
C1B B6B B10B B11B -97.73(19)
C2B B6B B10B B11B -39.82(16)
B5B B6B B10B B11B -137.4(2)
C1B B6B B10B B12B -60.8(2)
C2B B6B B10B B12B -2.8(2)
B5B B6B B10B B12B -100.4(2)
B11B B6B B10B B12B 36.98(17)
C1B B6B B10B B9B 2.6(2)
C2B B6B B10B B9B 60.5(2)
B5B B6B B10B B9B -37.10(18)
B11B B6B B10B B9B 100.3(2)
B12B B9B B10B B5B -137.3(2)
B4B B9B B10B B5B -37.10(18)
B8B B9B B10B B5B -101.2(2)
B5B B9B B10B B11B 100.7(2)
B12B B9B B10B B11B -36.58(19)
B4B B9B B10B B11B 63.6(2)
B8B B9B B10B B11B -0.5(3)
B5B B9B B10B B6B 37.07(19)
B12B B9B B10B B6B -100.2(2)
B4B B9B B10B B6B 0.0(3)
B8B B9B B10B B6B -64.1(2)
B5B B9B B10B B12B 137.3(2)
B4B B9B B10B B12B 100.2(2)
B8B B9B B10B B12B 36.10(19)
C2A B6A B10A B11A -40.22(18)
C1A B6A B10A B11A -97.2(2)
B5A B6A B10A B11A -137.7(2)
C2A B6A B10A B12A -2.7(3)
C1A B6A B10A B12A -59.7(2)
B5A B6A B10A B12A -100.2(2)
B11A B6A B10A B12A 37.5(2)
C2A B6A B10A B9A 61.1(2)
C1A B6A B10A B9A 4.1(3)
B5A B6A B10A B9A -36.4(2)
B11A B6A B10A B9A 101.3(2)
C2A B6A B10A B5A 97.5(2)
C1A B6A B10A B5A 40.54(19)
B11A B6A B10A B5A 137.7(2)
C2A B11A B10A B6A 41.09(19)
B12A B11A B10A B6A 138.3(2)
B7A B11A B10A B6A 100.7(2)
C2A B11A B10A B12A -97.2(2)
B6A B11A B10A B12A -138.3(2)
B7A B11A B10A B12A -37.58(19)
C2A B11A B10A B9A -59.4(2)
B6A B11A B10A B9A -100.5(2)
B12A B11A B10A B9A 37.83(19)
B7A B11A B10A B9A 0.3(3)
C2A B11A B10A B5A 3.8(3)
B6A B11A B10A B5A -37.3(2)
B12A B11A B10A B5A 101.1(2)
B7A B11A B10A B5A 63.5(3)
B4A B9A B10A B6A -1.7(3)
B5A B9A B10A B6A 36.14(19)
B12A B9A B10A B6A -101.3(2)
B8A B9A B10A B6A -66.0(3)
B4A B9A B10A B11A 61.9(3)
B5A B9A B10A B11A 99.7(2)
B12A B9A B10A B11A -37.82(19)
B8A B9A B10A B11A -2.5(3)
B4A B9A B10A B12A 99.7(2)
B5A B9A B10A B12A 137.5(2)
B8A B9A B10A B12A 35.31(18)
B4A B9A B10A B5A -37.8(2)
B12A B9A B10A B5A -137.5(2)
B8A B9A B10A B5A -102.2(2)
C1A B5A B10A B6A -41.30(19)
B9A B5A B10A B6A -139.3(2)
B4A B5A B10A B6A -102.0(2)
C1A B5A B10A B11A -3.7(3)
B6A B5A B10A B11A 37.6(2)
B9A B5A B10A B11A -101.7(2)
B4A B5A B10A B11A -64.4(2)
C1A B5A B10A B12A 59.9(2)
B6A B5A B10A B12A 101.2(2)
B9A B5A B10A B12A -38.08(18)
B4A B5A B10A B12A -0.8(2)
C1A B5A B10A B9A 98.0(2)
B6A B5A B10A B9A 139.3(2)
B4A B5A B10A B9A 37.23(18)
C1 B6 B10 B5 39.89(17)
C2 B6 B10 B5 97.80(19)
B11 B6 B10 B5 137.5(2)
C1 B6 B10 B11 -97.65(19)
C2 B6 B10 B11 -39.74(16)
B5 B6 B10 B11 -137.5(2)
C1 B6 B10 B12 -60.6(2)
C2 B6 B10 B12 -2.7(2)
B5 B6 B10 B12 -100.5(2)
B11 B6 B10 B12 37.02(18)
C1 B6 B10 B9 2.7(3)
C2 B6 B10 B9 60.6(2)
B5 B6 B10 B9 -37.20(19)
B11 B6 B10 B9 100.3(2)
C1 B5 B10 B6 -40.26(17)
B9 B5 B10 B6 -138.1(2)
B4 B5 B10 B6 -100.8(2)
C1 B5 B10 B11 -2.4(2)
B6 B5 B10 B11 37.85(18)
B9 B5 B10 B11 -100.2(2)
B4 B5 B10 B11 -62.9(2)
C1 B5 B10 B12 60.4(2)
B6 B5 B10 B12 100.7(2)
B9 B5 B10 B12 -37.37(19)
B4 B5 B10 B12 -0.1(3)
C1 B5 B10 B9 97.8(2)
B6 B5 B10 B9 138.1(2)
B4 B5 B10 B9 37.28(19)
C2 B11 B10 B6 40.51(16)
B12 B11 B10 B6 138.3(2)
B7 B11 B10 B6 101.1(2)
C2 B11 B10 B5 2.7(2)
B12 B11 B10 B5 100.5(2)
B6 B11 B10 B5 -37.81(17)
B7 B11 B10 B5 63.3(2)
C2 B11 B10 B12 -97.80(19)
B6 B11 B10 B12 -138.3(2)
B7 B11 B10 B12 -37.17(18)
C2 B11 B10 B9 -60.1(2)
B12 B11 B10 B9 37.71(18)
B6 B11 B10 B9 -100.6(2)
B7 B11 B10 B9 0.5(3)
B5 B9 B10 B6 37.35(19)
B12 B9 B10 B6 -100.8(2)
B4 B9 B10 B6 -0.1(3)
B8 B9 B10 B6 -65.0(2)
B12 B9 B10 B5 -138.1(2)
B4 B9 B10 B5 -37.43(19)
B8 B9 B10 B5 -102.3(2)
B5 B9 B10 B11 100.6(2)
B12 B9 B10 B11 -37.51(19)
B4 B9 B10 B11 63.2(2)
B8 B9 B10 B11 -1.7(3)
B5 B9 B10 B12 138.1(2)
B4 B9 B10 B12 100.7(2)
B8 B9 B10 B12 35.78(19)
C2C B6C B10C B12C -3.8(3)
C1C B6C B10C B12C -61.5(3)
B11C B6C B10C B12C 36.6(2)
B5C B6C B10C B12C -101.4(2)
C2C B6C B10C B9C 60.2(3)
C1C B6C B10C B9C 2.5(3)
B11C B6C B10C B9C 100.5(2)
B5C B6C B10C B9C -37.4(2)
C2C B6C B10C B5C 97.6(2)
C1C B6C B10C B5C 39.96(19)
B11C B6C B10C B5C 138.0(2)
C2C B6C B10C B11C -40.36(19)
C1C B6C B10C B11C -98.0(2)
B5C B6C B10C B11C -138.0(2)
B4C B9C B10C B12C 100.8(2)
B5C B9C B10C B12C 137.8(2)
B8C B9C B10C B12C 36.24(18)
B12C B9C B10C B6C -100.6(2)
B4C B9C B10C B6C 0.2(3)
B5C B9C B10C B6C 37.2(2)
B8C B9C B10C B6C -64.3(3)
B12C B9C B10C B5C -137.8(2)
B4C B9C B10C B5C -37.0(2)
B8C B9C B10C B5C -101.6(2)
B12C B9C B10C B11C -37.51(19)
B4C B9C B10C B11C 63.3(3)
B5C B9C B10C B11C 100.3(2)
B8C B9C B10C B11C -1.3(3)
C1C B5C B10C B12C 60.2(2)
B6C B5C B10C B12C 100.5(2)
B9C B5C B10C B12C -38.01(19)
B4C B5C B10C B12C -1.4(3)
C1C B5C B10C B6C -40.33(18)
B9C B5C B10C B6C -138.5(2)
B4C B5C B10C B6C -101.9(2)
C1C B5C B10C B9C 98.2(2)
B6C B5C B10C B9C 138.5(2)
B4C B5C B10C B9C 36.61(19)
C1C B5C B10C B11C -3.1(2)
B6C B5C B10C B11C 37.25(19)
B9C B5C B10C B11C -101.3(2)
B4C B5C B10C B11C -64.6(2)
C2C B11C B10C B12C -97.8(2)
B6C B11C B10C B12C -139.1(2)
B7C B11C B10C B12C -37.58(18)
C2C B11C B10C B6C 41.22(18)
B12C B11C B10C B6C 139.1(2)
B7C B11C B10C B6C 101.5(2)
C2C B11C B10C B9C -60.1(2)
B6C B11C B10C B9C -101.3(2)
B12C B11C B10C B9C 37.78(19)
B7C B11C B10C B9C 0.2(3)
C2C B11C B10C B5C 3.8(2)
B6C B11C B10C B5C -37.45(19)
B12C B11C B10C B5C 101.6(2)
B7C B11C B10C B5C 64.0(2)
C1D B6D B10D B11D 97.3(2)
C2D B6D B10D B11D 39.50(19)
B5D B6D B10D B11D 136.6(2)
C1D B6D B10D B12D 60.3(3)
C2D B6D B10D B12D 2.5(3)
B11D B6D B10D B12D -37.0(2)
B5D B6D B10D B12D 99.6(2)
C1D B6D B10D B5D -39.31(19)
C2D B6D B10D B5D -97.1(2)
B11D B6D B10D B5D -136.6(2)
C1D B6D B10D B9D -2.4(3)
C2D B6D B10D B9D -60.2(3)
B11D B6D B10D B9D -99.7(2)
B5D B6D B10D B9D 36.9(2)
C2D B11D B10D B6D -39.94(19)
B12D B11D B10D B6D -138.4(2)
B7D B11D B10D B6D -100.3(2)
C2D B11D B10D B12D 98.5(2)
B6D B11D B10D B12D 138.4(2)
B7D B11D B10D B12D 38.1(2)
C2D B11D B10D B5D -1.1(3)
B12D B11D B10D B5D -99.6(2)
B6D B11D B10D B5D 38.8(2)
B7D B11D B10D B5D -61.5(3)
C2D B11D B10D B9D 61.0(2)
B12D B11D B10D B9D -37.49(19)
B6D B11D B10D B9D 101.0(2)
B7D B11D B10D B9D 0.6(3)
C1D B5D B10D B6D 39.85(19)
B9D B5D B10D B6D 138.1(2)
B4D B5D B10D B6D 100.6(2)
C1D B5D B10D B11D 1.0(3)
B9D B5D B10D B11D 99.3(2)
B6D B5D B10D B11D -38.8(2)
B4D B5D B10D B11D 61.8(3)
C1D B5D B10D B12D -61.7(3)
B9D B5D B10D B12D 36.6(2)
B6D B5D B10D B12D -101.5(2)
B4D B5D B10D B12D -0.9(3)
C1D B5D B10D B9D -98.3(2)
B6D B5D B10D B9D -138.1(2)
B4D B5D B10D B9D -37.5(2)
B5D B9D B10D B6D -37.5(2)
B12D B9D B10D B6D 101.0(2)
B4D B9D B10D B6D -0.1(3)
B8D B9D B10D B6D 64.4(3)
B5D B9D B10D B11D -101.0(2)
B12D B9D B10D B11D 37.5(2)
B4D B9D B10D B11D -63.6(3)
B8D B9D B10D B11D 0.9(3)
B5D B9D B10D B12D -138.5(2)
B4D B9D B10D B12D -101.1(2)
B8D B9D B10D B12D -36.6(2)
B12D B9D B10D B5D 138.5(2)
B4D B9D B10D B5D 37.4(2)
B8D B9D B10D B5D 101.9(2)
C2E B6E B10E B12E 4.1(3)
C1E B6E B10E B12E 61.5(3)
B11E B6E B10E B12E -36.4(2)
B5E B6E B10E B12E 101.5(3)
C2E B6E B10E B5E -97.4(2)
C1E B6E B10E B5E -40.0(2)
B11E B6E B10E B5E -138.0(3)
C2E B6E B10E B9E -60.0(3)
C1E B6E B10E B9E -2.6(3)
B11E B6E B10E B9E -100.6(3)
B5E B6E B10E B9E 37.4(2)
C2E B6E B10E B11E 40.6(2)
C1E B6E B10E B11E 98.0(2)
B5E B6E B10E B11E 138.0(3)
C1E B5E B10E B6E 40.3(2)
B9E B5E B10E B6E 138.7(2)
B4E B5E B10E B6E 100.8(3)
C1E B5E B10E B12E -61.0(3)
B9E B5E B10E B12E 37.4(2)
B6E B5E B10E B12E -101.3(3)
B4E B5E B10E B12E -0.5(3)
C1E B5E B10E B9E -98.4(2)
B6E B5E B10E B9E -138.7(2)
B4E B5E B10E B9E -37.9(2)
C1E B5E B10E B11E 2.4(3)
B9E B5E B10E B11E 100.8(3)
B6E B5E B10E B11E -37.9(2)
B4E B5E B10E B11E 62.8(3)
B5E B9E B10E B6E -37.7(2)
B12E B9E B10E B6E 100.8(3)
B4E B9E B10E B6E 0.1(3)
B8E B9E B10E B6E 63.5(3)
B5E B9E B10E B12E -138.5(3)
B4E B9E B10E B12E -100.8(2)
B8E B9E B10E B12E -37.3(2)
B12E B9E B10E B5E 138.5(3)
B4E B9E B10E B5E 37.7(2)
B8E B9E B10E B5E 101.2(3)
B5E B9E B10E B11E -101.7(3)
B12E B9E B10E B11E 36.8(2)
B4E B9E B10E B11E -64.0(3)
B8E B9E B10E B11E -0.5(3)
C2E B11E B10E B6E -40.9(2)
B12E B11E B10E B6E -139.3(3)
B7E B11E B10E B6E -100.8(2)
C2E B11E B10E B12E 98.3(3)
B6E B11E B10E B12E 139.3(3)
B7E B11E B10E B12E 38.4(2)
C2E B11E B10E B5E -2.7(3)
B12E B11E B10E B5E -101.0(3)
B6E B11E B10E B5E 38.2(3)
B7E B11E B10E B5E -62.6(3)
C2E B11E B10E B9E 61.2(3)
B12E B11E B10E B9E -37.1(2)
B6E B11E B10E B9E 102.1(3)
B7E B11E B10E B9E 1.3(3)
C2 B11 B12 B7 -39.54(17)
B6 B11 B12 B7 -101.5(2)
B10 B11 B12 B7 -138.5(2)
C2 B11 B12 B10 99.0(2)
B6 B11 B12 B10 37.01(19)
B7 B11 B12 B10 138.5(2)
C2 B11 B12 B9 61.2(2)
B6 B11 B12 B9 -0.8(3)
B10 B11 B12 B9 -37.84(19)
B7 B11 B12 B9 100.7(2)
C2 B11 B12 B8 -2.7(3)
B6 B11 B12 B8 -64.7(2)
B10 B11 B12 B8 -101.7(2)
B7 B11 B12 B8 36.83(19)
C2 B7 B12 B11 39.50(17)
B8 B7 B12 B11 139.4(2)
Fe3 B7 B12 B11 106.72(19)
C2 B7 B12 B10 2.2(2)
B11 B7 B12 B10 -37.32(18)
B8 B7 B12 B10 102.1(2)
Fe3 B7 B12 B10 69.4(2)
C2 B7 B12 B9 -61.4(2)
B11 B7 B12 B9 -100.9(2)
B8 B7 B12 B9 38.51(17)
Fe3 B7 B12 B9 5.8(2)
C2 B7 B12 B8 -99.94(19)
B11 B7 B12 B8 -139.4(2)
Fe3 B7 B12 B8 -32.72(16)
B6 B10 B12 B11 -37.21(18)
B5 B10 B12 B11 -100.5(2)
B9 B10 B12 B11 -137.6(2)
B6 B10 B12 B7 0.4(3)
B5 B10 B12 B7 -62.9(2)
B11 B10 B12 B7 37.58(18)
B9 B10 B12 B7 -100.1(2)
B6 B10 B12 B9 100.4(2)
B5 B10 B12 B9 37.18(19)
B11 B10 B12 B9 137.6(2)
B6 B10 B12 B8 64.6(2)
B5 B10 B12 B8 1.4(3)
B11 B10 B12 B8 101.8(2)
B9 B10 B12 B8 -35.79(19)
B5 B9 B12 B11 0.5(3)
B10 B9 B12 B11 37.85(19)
B4 B9 B12 B11 -63.6(2)
B8 B9 B12 B11 -102.7(2)
B5 B9 B12 B7 64.6(2)
B10 B9 B12 B7 101.9(2)
B4 B9 B12 B7 0.5(2)
B8 B9 B12 B7 -38.59(17)
B5 B9 B12 B10 -37.34(19)
B4 B9 B12 B10 -101.4(2)
B8 B9 B12 B10 -140.5(2)
B5 B9 B12 B8 103.2(2)
B10 B9 B12 B8 140.5(2)
B4 B9 B12 B8 39.08(17)
O1 B8 B12 B11 -149.1(2)
B9 B8 B12 B11 99.9(2)
B7 B8 B12 B11 -36.98(19)
B4 B8 B12 B11 62.0(2)
Fe3 B8 B12 B11 -6.0(3)
O1 B8 B12 B7 -112.1(3)
B9 B8 B12 B7 136.9(2)
B4 B8 B12 B7 99.0(2)
Fe3 B8 B12 B7 30.93(16)
O1 B8 B12 B10 146.8(2)
B9 B8 B12 B10 35.74(19)
B7 B8 B12 B10 -101.1(2)
B4 B8 B12 B10 -2.1(3)
Fe3 B8 B12 B10 -70.2(2)
O1 B8 B12 B9 111.1(2)
B7 B8 B12 B9 -136.9(2)
B4 B8 B12 B9 -37.86(18)
Fe3 B8 B12 B9 -105.93(19)
C2B B11B B12B B7B -39.04(18)
B10B B11B B12B B7B -138.2(2)
B6B B11B B12B B7B -100.7(2)
C2B B11B B12B B9B 62.1(2)
B10B B11B B12B B9B -37.02(18)
B6B B11B B12B B9B 0.4(2)
B7B B11B B12B B9B 101.2(2)
C2B B11B B12B B10B 99.1(2)
B6B B11B B12B B10B 37.44(18)
B7B B11B B12B B10B 138.2(2)
C2B B11B B12B B8B -2.4(3)
B10B B11B B12B B8B -101.6(2)
B6B B11B B12B B8B -64.1(2)
B7B B11B B12B B8B 36.60(19)
C2B B7B B12B B11B 39.44(17)
B8B B7B B12B B11B 140.1(2)
Fe3B B7B B12B B11B 107.9(2)
C2B B7B B12B B9B -61.8(2)
B11B B7B B12B B9B -101.3(2)
B8B B7B B12B B9B 38.81(18)
Fe3B B7B B12B B9B 6.7(3)
C2B B7B B12B B10B 1.9(2)
B11B B7B B12B B10B -37.54(18)
B8B B7B B12B B10B 102.5(2)
Fe3B B7B B12B B10B 70.4(2)
C2B B7B B12B B8B -100.62(19)
B11B B7B B12B B8B -140.1(2)
Fe3B B7B B12B B8B -32.12(18)
B5B B9B B12B B11B -0.7(2)
B10B B9B B12B B11B 36.97(18)
B4B B9B B12B B11B -64.3(2)
B8B B9B B12B B11B -103.3(2)
B5B B9B B12B B7B 63.8(2)
B10B B9B B12B B7B 101.5(2)
B4B B9B B12B B7B 0.2(3)
B8B B9B B12B B7B -38.84(18)
B5B B9B B12B B10B -37.65(18)
B4B B9B B12B B10B -101.2(2)
B8B B9B B12B B10B -140.3(2)
B5B B9B B12B B8B 102.7(2)
B10B B9B B12B B8B 140.3(2)
B4B B9B B12B B8B 39.06(18)
B5B B10B B12B B11B -100.6(2)
B6B B10B B12B B11B -37.31(17)
B9B B10B B12B B11B -138.7(2)
B5B B10B B12B B7B -62.7(2)
B11B B10B B12B B7B 37.94(17)
B6B B10B B12B B7B 0.6(2)
B9B B10B B12B B7B -100.8(2)
B5B B10B B12B B9B 38.10(18)
B11B B10B B12B B9B 138.7(2)
B6B B10B B12B B9B 101.4(2)
B5B B10B B12B B8B 1.9(3)
B11B B10B B12B B8B 102.5(2)
B6B B10B B12B B8B 65.2(2)
B9B B10B B12B B8B -36.20(18)
O1B B8B B12B B11B -149.7(2)
B7B B8B B12B B11B -36.69(19)
B9B B8B B12B B11B 100.2(2)
B4B B8B B12B B11B 62.0(2)
Fe3B B8B B12B B11B -6.2(3)
O1B B8B B12B B7B -113.0(2)
B9B B8B B12B B7B 136.9(2)
B4B B8B B12B B7B 98.7(2)
Fe3B B8B B12B B7B 30.50(17)
O1B B8B B12B B9B 110.1(2)
B7B B8B B12B B9B -136.9(2)
B4B B8B B12B B9B -38.25(18)
Fe3B B8B B12B B9B -106.41(19)
O1B B8B B12B B10B 146.1(2)
B7B B8B B12B B10B -100.9(2)
B9B B8B B12B B10B 35.99(18)
B4B B8B B12B B10B -2.3(2)
Fe3B B8B B12B B10B -70.4(2)
B6A B10A B12A B11A -37.4(2)
B9A B10A B12A B11A -138.0(2)
B5A B10A B12A B11A -100.1(2)
B6A B10A B12A B7A 0.3(3)
B11A B10A B12A B7A 37.64(19)
B9A B10A B12A B7A -100.3(2)
B5A B10A B12A B7A -62.4(2)
B6A B10A B12A B8A 64.5(2)
B11A B10A B12A B8A 101.9(2)
B9A B10A B12A B8A -36.09(18)
B5A B10A B12A B8A 1.8(3)
B6A B10A B12A B9A 100.6(2)
B11A B10A B12A B9A 138.0(2)
B5A B10A B12A B9A 37.87(18)
C2A B11A B12A B10A 99.3(2)
B6A B11A B12A B10A 37.22(19)
B7A B11A B12A B10A 137.9(2)
C2A B11A B12A B7A -38.61(18)
B6A B11A B12A B7A -100.6(2)
B10A B11A B12A B7A -137.9(2)
C2A B11A B12A B8A -2.7(3)
B6A B11A B12A B8A -64.7(3)
B10A B11A B12A B8A -102.0(2)
B7A B11A B12A B8A 35.91(19)
C2A B11A B12A B9A 61.8(2)
B6A B11A B12A B9A -0.2(3)
B10A B11A B12A B9A -37.45(19)
B7A B11A B12A B9A 100.4(2)
C2A B7A B12A B10A 2.4(3)
B11A B7A B12A B10A -37.44(19)
B8A B7A B12A B10A 103.2(2)
Fe3 B7A B12A B10A 73.4(2)
C2A B7A B12A B11A 39.82(18)
B8A B7A B12A B11A 140.6(2)
Fe3 B7A B12A B11A 110.8(2)
C2A B7A B12A B8A -100.8(2)
B11A B7A B12A B8A -140.6(2)
Fe3 B7A B12A B8A -29.78(18)
C2A B7A B12A B9A -60.8(2)
B11A B7A B12A B9A -100.6(2)
B8A B7A B12A B9A 40.0(2)
Fe3 B7A B12A B9A 10.2(3)
B7A B8A B12A B10A -99.6(2)
B9A B8A B12A B10A 35.75(18)
B4A B8A B12A B10A -2.0(2)
Fe3 B8A B12A B10A -70.3(2)
B7A B8A B12A B11A -35.8(2)
B9A B8A B12A B11A 99.6(2)
B4A B8A B12A B11A 61.9(2)
Fe3 B8A B12A B11A -6.5(3)
B9A B8A B12A B7A 135.4(2)
B4A B8A B12A B7A 97.6(2)
Fe3 B8A B12A B7A 29.29(18)
B7A B8A B12A B9A -135.4(2)
B4A B8A B12A B9A -37.73(17)
Fe3 B8A B12A B9A -106.1(2)
B4A B9A B12A B10A -101.7(2)
B5A B9A B12A B10A -37.87(19)
B8A B9A B12A B10A -140.6(2)
B4A B9A B12A B11A -64.3(3)
B5A B9A B12A B11A -0.5(3)
B10A B9A B12A B11A 37.34(19)
B8A B9A B12A B11A -103.2(2)
B4A B9A B12A B7A -0.9(3)
B5A B9A B12A B7A 62.9(3)
B10A B9A B12A B7A 100.7(2)
B8A B9A B12A B7A -39.84(19)
B4A B9A B12A B8A 38.92(19)
B5A B9A B12A B8A 102.7(2)
B10A B9A B12A B8A 140.6(2)
B6C B10C B12C B11C -36.4(2)
B9C B10C B12C B11C -138.0(2)
B5C B10C B12C B11C -100.0(2)
B6C B10C B12C B7C 1.6(3)
B9C B10C B12C B7C -99.9(2)
B5C B10C B12C B7C -61.9(3)
B11C B10C B12C B7C 38.0(2)
B6C B10C B12C B9C 101.5(2)
B5C B10C B12C B9C 38.01(19)
B11C B10C B12C B9C 138.0(2)
B6C B10C B12C B8C 65.2(3)
B9C B10C B12C B8C -36.34(19)
B5C B10C B12C B8C 1.7(3)
B11C B10C B12C B8C 101.6(2)
C2C B11C B12C B10C 98.6(2)
B6C B11C B12C B10C 36.46(19)
B7C B11C B12C B10C 137.8(2)
C2C B11C B12C B7C -39.17(19)
B6C B11C B12C B7C -101.3(2)
B10C B11C B12C B7C -137.8(2)
C2C B11C B12C B9C 60.8(2)
B6C B11C B12C B9C -1.3(3)
B7C B11C B12C B9C 100.0(2)
B10C B11C B12C B9C -37.80(19)
C2C B11C B12C B8C -3.4(3)
B6C B11C B12C B8C -65.5(3)
B7C B11C B12C B8C 35.8(2)
B10C B11C B12C B8C -101.9(2)
C2C B7C B12C B10C 1.3(3)
B11C B7C B12C B10C -38.2(2)
B8C B7C B12C B10C 102.0(2)
Fe3B B7C B12C B10C 70.6(2)
C2C B7C B12C B11C 39.57(19)
B8C B7C B12C B11C 140.2(2)
Fe3B B7C B12C B11C 108.8(2)
C2C B7C B12C B9C -62.3(2)
B11C B7C B12C B9C -101.9(2)
B8C B7C B12C B9C 38.34(18)
Fe3B B7C B12C B9C 7.0(3)
C2C B7C B12C B8C -100.6(2)
B11C B7C B12C B8C -140.2(2)
Fe3B B7C B12C B8C -31.37(17)
B4C B9C B12C B10C -101.1(2)
B5C B9C B12C B10C -37.40(18)
B8C B9C B12C B10C -139.9(2)
B10C B9C B12C B11C 38.05(19)
B4C B9C B12C B11C -63.0(2)
B5C B9C B12C B11C 0.7(3)
B8C B9C B12C B11C -101.9(2)
B10C B9C B12C B7C 101.8(2)
B4C B9C B12C B7C 0.8(3)
B5C B9C B12C B7C 64.4(2)
B8C B9C B12C B7C -38.09(18)
B10C B9C B12C B8C 139.9(2)
B4C B9C B12C B8C 38.88(18)
B5C B9C B12C B8C 102.5(2)
B7C B8C B12C B10C -100.8(2)
B9C B8C B12C B10C 36.28(19)
B4C B8C B12C B10C -1.3(3)
Fe3B B8C B12C B10C -70.2(3)
B7C B8C B12C B11C -36.0(2)
B9C B8C B12C B11C 101.0(2)
B4C B8C B12C B11C 63.5(3)
Fe3B B8C B12C B11C -5.5(3)
B9C B8C B12C B7C 137.1(2)
B4C B8C B12C B7C 99.5(2)
Fe3B B8C B12C B7C 30.59(18)
B7C B8C B12C B9C -137.1(2)
B4C B8C B12C B9C -37.55(18)
Fe3B B8C B12C B9C -106.5(2)
C2D B11D B12D B9D -60.3(3)
B10D B11D B12D B9D 38.4(2)
B6D B11D B12D B9D 1.3(3)
B7D B11D B12D B9D -99.5(2)
C2D B11D B12D B10D -98.7(2)
B6D B11D B12D B10D -37.1(2)
B7D B11D B12D B10D -137.9(2)
C2D B11D B12D B7D 39.13(19)
B10D B11D B12D B7D 137.9(2)
B6D B11D B12D B7D 100.8(2)
C2D B11D B12D B8D 3.9(3)
B10D B11D B12D B8D 102.6(2)
B6D B11D B12D B8D 65.6(3)
B7D B11D B12D B8D -35.2(2)
B5D B9D B12D B11D -0.9(3)
B4D B9D B12D B11D 63.3(3)
B10D B9D B12D B11D -38.2(2)
B8D B9D B12D B11D 102.3(2)
B5D B9D B12D B10D 37.2(2)
B4D B9D B12D B10D 101.4(2)
B8D B9D B12D B10D 140.4(2)
B5D B9D B12D B7D -64.6(3)
B4D B9D B12D B7D -0.4(3)
B10D B9D B12D B7D -101.9(2)
B8D B9D B12D B7D 38.55(19)
B5D B9D B12D B8D -103.2(2)
B4D B9D B12D B8D -38.97(19)
B10D B9D B12D B8D -140.4(2)
B6D B10D B12D B11D 37.3(2)
B5D B10D B12D B11D 101.0(2)
B9D B10D B12D B11D 137.4(2)
B6D B10D B12D B9D -100.1(2)
B11D B10D B12D B9D -137.4(2)
B5D B10D B12D B9D -36.4(2)
B6D B10D B12D B7D -0.6(3)
B11D B10D B12D B7D -37.9(2)
B5D B10D B12D B7D 63.1(3)
B9D B10D B12D B7D 99.5(2)
B6D B10D B12D B8D -63.9(3)
B11D B10D B12D B8D -101.3(2)
B5D B10D B12D B8D -0.3(3)
B9D B10D B12D B8D 36.2(2)
C2D B7D B12D B11D -39.47(19)
B8D B7D B12D B11D -140.8(2)
Fe3D B7D B12D B11D -108.5(2)
C2D B7D B12D B9D 62.3(2)
B11D B7D B12D B9D 101.8(2)
B8D B7D B12D B9D -39.00(19)
Fe3D B7D B12D B9D -6.7(3)
C2D B7D B12D B10D -1.7(3)
B11D B7D B12D B10D 37.8(2)
B8D B7D B12D B10D -103.0(2)
Fe3D B7D B12D B10D -70.7(3)
C2D B7D B12D B8D 101.3(2)
B11D B7D B12D B8D 140.8(2)
Fe3D B7D B12D B8D 32.28(17)
O1D B8D B12D B11D 155.2(2)
B7D B8D B12D B11D 35.6(2)
B4D B8D B12D B11D -63.1(3)
B9D B8D B12D B11D -100.6(2)
Fe3D B8D B12D B11D 4.9(3)
O1D B8D B12D B9D -104.2(3)
B7D B8D B12D B9D 136.2(2)
B4D B8D B12D B9D 37.53(19)
Fe3D B8D B12D B9D 105.5(2)
O1D B8D B12D B10D -140.5(2)
B7D B8D B12D B10D 99.9(2)
B4D B8D B12D B10D 1.3(3)
B9D B8D B12D B10D -36.3(2)
Fe3D B8D B12D B10D 69.2(3)
O1D B8D B12D B7D 119.6(3)
B4D B8D B12D B7D -98.7(2)
B9D B8D B12D B7D -136.2(2)
Fe3D B8D B12D B7D -30.74(17)
C2E B11E B12E B10E -98.0(2)
B6E B11E B12E B10E -36.1(2)
B7E B11E B12E B10E -137.3(2)
C2E B11E B12E B9E -61.0(3)
B6E B11E B12E B9E 0.8(3)
B10E B11E B12E B9E 37.0(2)
B7E B11E B12E B9E -100.3(2)
C2E B11E B12E B7E 39.34(18)
B6E B11E B12E B7E 101.2(2)
B10E B11E B12E B7E 137.3(2)
C2E B11E B12E B8E 2.9(3)
B6E B11E B12E B8E 64.7(3)
B10E B11E B12E B8E 100.9(3)
B7E B11E B12E B8E -36.4(2)
B6E B10E B12E B11E 36.7(2)
B5E B10E B12E B11E 101.4(3)
B9E B10E B12E B11E 138.8(2)
B6E B10E B12E B9E -102.1(3)
B5E B10E B12E B9E -37.4(2)
B11E B10E B12E B9E -138.8(2)
B6E B10E B12E B7E -1.8(3)
B5E B10E B12E B7E 62.9(3)
B9E B10E B12E B7E 100.3(3)
B11E B10E B12E B7E -38.5(2)
B6E B10E B12E B8E -65.3(3)
B5E B10E B12E B8E -0.6(3)
B9E B10E B12E B8E 36.7(2)
B11E B10E B12E B8E -102.0(3)
B10E B9E B12E B11E -37.2(2)
B5E B9E B12E B11E -0.2(3)
B4E B9E B12E B11E 63.4(3)
B8E B9E B12E B11E 101.9(3)
B5E B9E B12E B10E 37.0(2)
B4E B9E B12E B10E 100.6(3)
B8E B9E B12E B10E 139.1(3)
B10E B9E B12E B7E -101.4(3)
B5E B9E B12E B7E -64.4(3)
B4E B9E B12E B7E -0.8(3)
B8E B9E B12E B7E 37.8(2)
B10E B9E B12E B8E -139.1(3)
B5E B9E B12E B8E -102.1(3)
B4E B9E B12E B8E -38.6(2)
C2E B7E B12E B11E -39.7(2)
B8E B7E B12E B11E -139.6(2)
Fe3D B7E B12E B11E -109.1(2)
C2E B7E B12E B10E -1.3(3)
B11E B7E B12E B10E 38.4(2)
B8E B7E B12E B10E -101.2(3)
Fe3D B7E B12E B10E -70.7(3)
C2E B7E B12E B9E 62.0(3)
B11E B7E B12E B9E 101.7(3)
B8E B7E B12E B9E -37.9(2)
Fe3D B7E B12E B9E -7.4(3)
C2E B7E B12E B8E 99.9(2)
B11E B7E B12E B8E 139.6(2)
Fe3D B7E B12E B8E 30.5(2)
B4E B8E B12E B11E -62.7(3)
B9E B8E B12E B11E -100.9(3)
B7E B8E B12E B11E 36.7(2)
Fe3D B8E B12E B11E 7.2(3)
B4E B8E B12E B10E 1.5(3)
B9E B8E B12E B10E -36.6(2)
B7E B8E B12E B10E 100.9(3)
Fe3D B8E B12E B10E 71.4(3)
B4E B8E B12E B9E 38.1(2)
B7E B8E B12E B9E 137.6(2)
Fe3D B8E B12E B9E 108.0(2)
B4E B8E B12E B7E -99.5(2)
B9E B8E B12E B7E -137.6(2)
Fe3D B8E B12E B7E -29.54(19)
